data_4323269
loop_
_publ_author_name
'Hiroyasu Sugiyama'
'Yuji Hayashi'
'Hiroyuki Kawaguchi'
'Kazuyuki Tatsumi'

_publ_section_title
;
 Synthesis of Alkynechalcogenolato Complexes of Titanocene(IV) and
 Samarocene(III) and Formation of a Ti2Ni Trinuclear Cluster
 [Cp2Ti(\m-SC\\tbCPh)2]2Ni
;
_journal_name_full 'Inorganic Chemistry'
_journal_page_first 6773
_journal_page_last 6779
_journal_paper_doi 10.1021/ic980901x
_journal_volume 37
_journal_year 1998
_chemical_formula_sum 'C48 H72 Li N4 S2 Sm'
_chemical_formula_weight 926.58
_space_group_IT_number 4
_symmetry_cell_setting monoclinic
_symmetry_Int_Tables_number 4
_symmetry_space_group_name_Hall 'P 2yb'
_symmetry_space_group_name_H-M 'P 1 21 1'
_audit_creation_date 'Wed Sep 30 09:52:04 1998'
_audit_creation_method 'from TEXRAY.INF file'
_cell_angle_alpha 90
_cell_angle_beta 96.98(2)
_cell_angle_gamma 90
_cell_formula_units_Z 4
_cell_length_a 18.077(4)
_cell_length_b 13.904(4)
_cell_length_c 20.516(5)
_cell_measurement_reflns_used 25
_cell_measurement_temperature 296.2
_cell_measurement_theta_max 15.0
_cell_measurement_theta_min 14.8
_cell_volume 5118(2)
_computing_cell_refinement 'Rigaku/AFC Diffractometer Control'
_computing_data_collection 'Rigaku/AFC Diffractometer Control'
_computing_data_reduction teXsan
_computing_publication_material teXsan
_computing_structure_refinement teXsan
_computing_structure_solution 'DIRDIF92 (PATTY)'
_diffrn_ambient_temperature 296.2
_diffrn_measurement_device_type 'Rigaku AFC7R'
_diffrn_measurement_method \w-2\q
_diffrn_orient_matrix_UB_11 -0.02542
_diffrn_orient_matrix_UB_12 -0.05742
_diffrn_orient_matrix_UB_13 -0.02189
_diffrn_orient_matrix_UB_21 0.04936
_diffrn_orient_matrix_UB_22 -0.02618
_diffrn_orient_matrix_UB_23 -0.00878
_diffrn_orient_matrix_UB_31 0.00486
_diffrn_orient_matrix_UB_32 -0.03451
_diffrn_orient_matrix_UB_33 0.04307
_diffrn_radiation_detector 'scintillation counter'
_diffrn_radiation_monochromator graphite
_diffrn_radiation_source 'Rigaku rotating anode'
_diffrn_radiation_type 'Mo K\a'
_diffrn_radiation_wavelength 0.7107
_diffrn_reflns_av_R_equivalents 0.024
_diffrn_reflns_av_sigmaI/netI 0.000
_diffrn_reflns_limit_h_max 23
_diffrn_reflns_limit_h_min 0
_diffrn_reflns_limit_k_max 18
_diffrn_reflns_limit_k_min 0
_diffrn_reflns_limit_l_max 26
_diffrn_reflns_limit_l_min -26
_diffrn_reflns_number 12625
_diffrn_reflns_reduction_process 'Lp corrections applied'
_diffrn_reflns_theta_max 0.00
_diffrn_reflns_theta_min 0.00
_diffrn_standards_decay_% -4.67
_diffrn_standards_interval_count 150
_diffrn_standards_number 3
_exptl_absorpt_coefficient_mu 1.264
_exptl_absorpt_correction_T_max 1.000
_exptl_absorpt_correction_T_min 0.699
_exptl_absorpt_correction_type psi-scan
_exptl_absorpt_process_details '(North, Phillips & Mathews, 1968)'
_exptl_crystal_colour orange
_exptl_crystal_density_diffrn 1.202
_exptl_crystal_density_method 'not measured'
_exptl_crystal_description prismatic
_exptl_crystal_F_000 1940.00
_exptl_crystal_size_max 0.700
_exptl_crystal_size_mid 0.400
_exptl_crystal_size_min 0.300
_refine_diff_density_max 0.74
_refine_diff_density_min -0.40
_refine_ls_abs_structure_Flack 1.00000
_refine_ls_extinction_coef 0.00000
_refine_ls_extinction_method 'Zachariasen(1967) type 2 Gaussian isotropic'
_refine_ls_goodness_of_fit_ref 1.800
_refine_ls_hydrogen_treatment noref
_refine_ls_matrix_type full
_refine_ls_number_constraints 0
_refine_ls_number_parameters 759
_refine_ls_number_reflns 6798
_refine_ls_number_restraints 0
_refine_ls_R_factor_all 0.0000
_refine_ls_R_factor_gt 0.0000
_refine_ls_shift/su_max 0.4980
_refine_ls_shift/su_mean 0.0000
_refine_ls_structure_factor_coef F
_refine_ls_weighting_details 'w = 1/[\s^2^(Fo) + 0.00010|Fo|^2^]'
_refine_ls_weighting_scheme calc
_refine_ls_wR_factor_gt 0.0000
_refine_ls_wR_factor_ref 0.0420
_reflns_number_gt 0
_reflns_number_total 12249
_reflns_threshold_expression >2.0sigma(I)
_cod_data_source_file ic980901x_4.cif
_cod_data_source_block '[Li(tmeda)2][Cp*2Sm(SCCPh)]'
_cod_original_sg_symbol_H-M 'P 21 '
_cod_original_formula_sum 'C48 H72 Li N4 S2 Sm '
_cod_database_code 4323269

loop_
_symmetry_equiv_pos_as_xyz
x,y,z
-x,1/2+y,-z

loop_
_atom_site_label
_atom_site_type_symbol
_atom_site_fract_x
_atom_site_fract_y
_atom_site_fract_z
_atom_site_U_iso_or_equiv
_atom_site_adp_type
_atom_site_occupancy
_atom_site_calc_flag
_atom_site_refinement_flags
_atom_site_disorder_assembly
_atom_site_disorder_group
Sm(1) Sm 0.23023(2) 0.0402 0.05469(2) 0.05239(9) Uani 1.00 d . . .
Sm(2) Sm -0.24016(2) -0.9601(1) -0.38767(2) 0.0581(1) Uani 1.00 d . . .
S(1) S 0.2520(2) -0.1297(3) -0.0122(2) 0.093(1) Uani 1.00 d . . .
S(2) S 0.2491(2) 0.2077(2) -0.0175(2) 0.081(1) Uani 1.00 d . . .
S(3) S -0.2602(2) -1.1210(3) -0.4678(2) 0.095(1) Uani 1.00 d . . .
S(4) S -0.2562(2) -0.7959(2) -0.4683(2) 0.084(1) Uani 1.00 d . . .
N(1) N 0.1720(4) 0.0274(9) 0.4782(4) 0.092(3) Uani 1.00 d . . .
N(2) N 0.3276(3) 0.052(1) 0.4589(3) 0.100(3) Uani 1.00 d . . .
N(3) N 0.2887(7) -0.0566(6) 0.6199(5) 0.114(4) Uani 1.00 d . . .
N(4) N 0.3051(6) 0.1551(8) 0.6216(4) 0.093(3) Uani 1.00 d . . .
N(5) N 0.3158(4) 0.5563(9) 1.0002(3) 0.087(3) Uani 1.00 d . . .
N(6) N 0.1615(4) 0.550(1) 0.9410(4) 0.115(3) Uani 1.00 d . . .
N(7) N 0.2954(7) 0.4435(7) 0.8327(4) 0.102(4) Uani 1.00 d . . .
N(8) N 0.2898(6) 0.6570(10) 0.8282(5) 0.124(4) Uani 1.00 d . . .
C(1) C 0.3489(6) -0.0375(8) 0.1322(5) 0.067(3) Uani 1.00 d . . .
C(2) C 0.3816(5) 0.032(2) 0.0948(5) 0.120(4) Uani 1.00 d . . .
C(3) C 0.3631(7) 0.121(1) 0.1149(6) 0.111(4) Uani 1.00 d . . .
C(4) C 0.3122(7) 0.1022(7) 0.1659(6) 0.092(4) Uani 1.00 d . . .
C(5) C 0.3085(6) 0.0050(6) 0.1723(5) 0.063(3) Uani 1.00 d . . .
C(6) C 0.3721(9) -0.149(1) 0.1281(7) 0.155(6) Uani 1.00 d . . .
C(7) C 0.4360(5) 0.016(2) 0.0466(5) 0.290(9) Uani 1.00 d . . .
C(8) C 0.3808(9) 0.218(1) 0.1078(8) 0.254(6) Uani 1.00 d . . .
C(9) C 0.2836(8) 0.150(1) 0.2159(8) 0.195(7) Uani 1.00 d . . .
C(10) C 0.2731(10) -0.075(1) 0.2267(7) 0.162(6) Uani 1.00 d . . .
C(11) C 0.1030(6) -0.0365(10) 0.0939(6) 0.092(4) Uani 1.00 d . . .
C(12) C 0.0844(6) 0.0065(8) 0.0226(6) 0.094(4) Uani 1.00 d . . .
C(13) C 0.0827(5) 0.1034(7) 0.0143(5) 0.063(3) Uani 1.00 d . . .
C(14) C 0.0966(5) 0.1228(7) 0.0723(5) 0.060(3) Uani 1.00 d . . .
C(15) C 0.1104(5) 0.052(2) 0.1214(4) 0.113(4) Uani 1.00 d . . .
C(16) C 0.0970(8) -0.149(1) 0.1122(10) 0.183(7) Uani 1.00 d . . .
C(17) C 0.0650(7) -0.073(2) -0.0382(10) 0.244(8) Uani 1.00 d . . .
C(18) C 0.0524(7) 0.147(1) -0.0477(8) 0.174(6) Uani 1.00 d . . .
C(19) C 0.0970(8) 0.223(1) 0.091(1) 0.204(7) Uani 1.00 d . . .
C(20) C 0.1047(6) 0.028(3) 0.1939(5) 0.270(8) Uani 1.00 d . . .
C(21) C 0.2236(5) -0.0728(7) -0.0791(5) 0.075(3) Uani 1.00 d . . .
C(22) C 0.1969(5) -0.0304(8) -0.1271(5) 0.089(4) Uani 1.00 d . . .
C(23) C 0.1569(5) 0.0150(7) -0.1866(4) 0.076(3) Uiso 1.00 d . . .
C(24) C 0.1645(6) 0.1101(9) -0.1915(6) 0.101(4) Uiso 1.00 d . . .
C(25) C 0.1231(7) 0.158(1) -0.2454(6) 0.120(5) Uiso 1.00 d . . .
C(26) C 0.0806(6) 0.1083(9) -0.2900(6) 0.103(4) Uiso 1.00 d . . .
C(27) C 0.0740(6) 0.016(1) -0.2860(6) 0.118(5) Uiso 1.00 d . . .
C(28) C 0.1126(8) -0.043(1) -0.2315(7) 0.130(5) Uiso 1.00 d . . .
C(29) C 0.3090(5) 0.1694(7) -0.0576(5) 0.078(3) Uani 1.00 d . . .
C(30) C 0.3572(5) 0.1374(8) -0.0903(5) 0.090(4) Uani 1.00 d . . .
C(31) C 0.4098(6) 0.0786(9) -0.1425(6) 0.107(4) Uiso 1.00 d . . .
C(32) C 0.4593(7) 0.129(1) -0.1808(6) 0.116(4) Uiso 1.00 d . . .
C(33) C 0.5085(5) 0.063(1) -0.2099(5) 0.103(4) Uiso 1.00 d . . .
C(34) C 0.5038(7) -0.0307(10) -0.1990(6) 0.119(5) Uiso 1.00 d . . .
C(35) C 0.4592(7) -0.072(1) -0.1569(6) 0.118(5) Uiso 1.00 d . . .
C(36) C 0.4094(5) -0.0156(8) -0.1303(5) 0.071(3) Uiso 1.00 d . . .
C(37) C -0.1122(6) -1.041(1) -0.3246(6) 0.120(5) Uani 1.00 d . . .
C(38) C -0.0940(6) -1.0078(9) -0.3868(8) 0.109(5) Uani 1.00 d . . .
C(39) C -0.0940(6) -0.914(1) -0.3919(5) 0.121(6) Uani 1.00 d . . .
C(40) C -0.1071(6) -0.8781(6) -0.3386(7) 0.090(4) Uani 1.00 d . . .
C(41) C -0.1230(4) -0.939(1) -0.2918(4) 0.096(4) Uani 1.00 d . . .
C(42) C -0.1087(8) -1.133(1) -0.302(1) 0.240(7) Uani 1.00 d . . .
C(43) C -0.0726(7) -1.087(1) -0.4382(10) 0.250(7) Uani 1.00 d . . .
C(44) C -0.0634(7) -0.858(2) -0.4442(7) 0.187(7) Uani 1.00 d . . .
C(45) C -0.112(1) -0.761(1) -0.314(1) 0.28(1) Uani 1.00 d . . .
C(46) C -0.1165(7) -0.921(1) -0.2185(5) 0.153(7) Uani 1.00 d . . .
C(47) C -0.3146(5) -1.0098(6) -0.2866(5) 0.064(3) Uani 1.00 d . . .
C(48) C -0.3554(5) -1.0398(8) -0.3379(4) 0.065(3) Uani 1.00 d . . .
C(49) C -0.3888(6) -0.998(1) -0.3860(5) 0.138(7) Uani 1.00 d . . .
C(50) C -0.3749(6) -0.897(1) -0.3571(6) 0.195(6) Uani 1.00 d . . .
C(51) C -0.3351(7) -0.911(1) -0.2988(6) 0.137(5) Uani 1.00 d . . .
C(52) C -0.3030(8) -0.857(2) -0.2456(8) 0.248(7) Uani 1.00 d . . .
C(53) C -0.2807(8) -1.0709(9) -0.2221(6) 0.117(5) Uani 1.00 d . . .
C(54) C -0.3698(8) -1.157(1) -0.3453(6) 0.132(5) Uani 1.00 d . . .
C(55) C -0.4383(5) -1.009(1) -0.4463(6) 0.213(9) Uani 1.00 d . . .
C(56) C -0.4021(8) -0.790(1) -0.3824(10) 0.321(7) Uani 1.00 d . . .
C(57) C -0.2205(5) -1.0726(8) -0.5269(5) 0.081(3) Uani 1.00 d . . .
C(58) C -0.1876(6) -1.0382(8) -0.5675(5) 0.095(4) Uani 1.00 d . . .
C(59) C -0.1387(6) -0.9925(8) -0.6154(5) 0.086(4) Uiso 1.00 d . . .
C(60) C -0.0920(8) -1.050(1) -0.6578(8) 0.132(6) Uiso 1.00 d . . .
C(61) C -0.0422(7) -0.9922(10) -0.6849(6) 0.117(5) Uiso 1.00 d . . .
C(62) C -0.0546(8) -0.897(1) -0.6927(7) 0.130(5) Uiso 1.00 d . . .
C(63) C -0.0981(9) -0.852(1) -0.6488(8) 0.147(6) Uiso 1.00 d . . .
C(64) C -0.1492(6) -0.8953(9) -0.6224(6) 0.098(4) Uiso 1.00 d . . .
C(65) C -0.3171(5) -0.8390(8) -0.5244(5) 0.085(3) Uani 1.00 d . . .
C(66) C -0.3633(6) -0.8677(8) -0.5676(5) 0.098(4) Uani 1.00 d . . .
C(67) C -0.4157(6) -0.9006(8) -0.6218(5) 0.077(3) Uiso 1.00 d . . .
C(68) C -0.4158(7) -0.9965(9) -0.6271(6) 0.103(5) Uiso 1.00 d . . .
C(69) C -0.4672(7) -1.046(1) -0.6782(7) 0.116(5) Uiso 1.00 d . . .
C(70) C -0.5143(5) -0.9831(8) -0.7189(4) 0.084(3) Uiso 1.00 d . . .
C(71) C -0.5078(6) -0.8840(9) -0.7083(6) 0.099(4) Uiso 1.00 d . . .
C(72) C -0.4621(7) -0.8442(10) -0.6589(6) 0.107(4) Uiso 1.00 d . . .
C(73) C 0.1227(8) 0.118(1) 0.4917(7) 0.138(6) Uiso 1.00 d . . .
C(74) C 0.1297(8) -0.050(1) 0.4763(8) 0.136(6) Uiso 1.00 d . . .
C(75) C 0.2006(6) 0.0710(9) 0.4151(5) 0.115(4) Uiso 1.00 d . . .
C(76) C 0.2666(6) 0.0060(8) 0.4099(5) 0.104(4) Uiso 1.00 d . . .
C(77) C 0.3840(8) -0.051(1) 0.4613(7) 0.135(5) Uiso 1.00 d . . .
C(78) C 0.3653(6) 0.1170(9) 0.4457(6) 0.095(4) Uiso 1.00 d . . .
C(79) C 0.3584(8) -0.126(1) 0.6121(7) 0.139(6) Uiso 1.00 d . . .
C(80) C 0.2499(6) -0.1314(10) 0.6286(6) 0.098(4) Uiso 1.00 d . . .
C(81) C 0.3293(6) -0.0045(8) 0.6790(5) 0.100(4) Uiso 1.00 d . . .
C(82) C 0.2818(6) 0.0847(9) 0.6806(6) 0.118(4) Uiso 1.00 d . . .
C(83) C 0.2209(8) 0.207(1) 0.6200(7) 0.137(5) Uiso 1.00 d . . .
C(84) C 0.3721(10) 0.184(2) 0.6246(9) 0.186(8) Uiso 1.00 d . . .
C(85) C 0.3741(6) 0.6304(10) 1.0101(6) 0.104(4) Uiso 1.00 d . . .
C(86) C 0.3515(7) 0.465(1) 1.0229(7) 0.126(5) Uiso 1.00 d . . .
C(87) C 0.2512(6) 0.5742(10) 1.0348(5) 0.122(4) Uiso 1.00 d . . .
C(88) C 0.1870(6) 0.5103(9) 1.0084(5) 0.118(4) Uiso 1.00 d . . .
C(89) C 0.1131(7) 0.619(1) 0.9093(6) 0.124(5) Uiso 1.00 d . . .
C(90) C 0.1205(8) 0.449(1) 0.9376(7) 0.144(6) Uiso 1.00 d . . .
C(91) C 0.370(1) 0.399(2) 0.848(1) 0.24(1) Uiso 1.00 d . . .
C(92) C 0.2479(7) 0.362(1) 0.8172(6) 0.115(4) Uiso 1.00 d . . .
C(93) C 0.2787(6) 0.5009(8) 0.7678(6) 0.113(4) Uiso 1.00 d . . .
C(94) C 0.3242(6) 0.5911(8) 0.7820(5) 0.104(4) Uiso 1.00 d . . .
C(95) C 0.3506(9) 0.708(1) 0.8526(8) 0.147(6) Uiso 1.00 d . . .
C(96) C 0.2179(8) 0.700(1) 0.8099(7) 0.153(6) Uiso 1.00 d . . .
Li(1) Li 0.2737(6) 0.043(4) 0.5449(6) 0.070(3) Uiso 1.00 d . . .
Li(2) Li 0.2648(6) 0.552(2) 0.9010(6) 0.068(3) Uiso 1.00 d . . .
H(1) H 0.3455 -0.1867 0.1572 0.1941 Uiso 1.00 calc . . .
H(2) H 0.3614 -0.1720 0.0836 0.1941 Uiso 1.00 calc . . .
H(3) H 0.4259 -0.1555 0.1420 0.1941 Uiso 1.00 calc . . .
H(4) H 0.4417 -0.0495 0.0380 0.3536 Uiso 1.00 calc . . .
H(5) H 0.4188 0.0513 0.0058 0.3536 Uiso 1.00 calc . . .
H(6) H 0.4841 0.0450 0.0646 0.3536 Uiso 1.00 calc . . .
H(7) H 0.4033 0.2433 0.1501 0.3061 Uiso 1.00 calc . . .
H(8) H 0.4132 0.2269 0.0752 0.3061 Uiso 1.00 calc . . .
H(9) H 0.3339 0.2537 0.0955 0.3061 Uiso 1.00 calc . . .
H(10) H 0.3125 0.1330 0.2571 0.2426 Uiso 1.00 calc . . .
H(11) H 0.2879 0.2189 0.2086 0.2426 Uiso 1.00 calc . . .
H(12) H 0.2322 0.1328 0.2164 0.2426 Uiso 1.00 calc . . .
H(13) H 0.2442 -0.0392 0.2550 0.1876 Uiso 1.00 calc . . .
H(14) H 0.2420 -0.1220 0.2018 0.1876 Uiso 1.00 calc . . .
H(15) H 0.3143 -0.1070 0.2527 0.1876 Uiso 1.00 calc . . .
H(16) H 0.0540 -0.1575 0.1360 0.2309 Uiso 1.00 calc . . .
H(17) H 0.0926 -0.1869 0.0736 0.2309 Uiso 1.00 calc . . .
H(18) H 0.1418 -0.1667 0.1415 0.2309 Uiso 1.00 calc . . .
H(19) H 0.0147 -0.0676 -0.0571 0.2843 Uiso 1.00 calc . . .
H(20) H 0.0997 -0.0690 -0.0687 0.2843 Uiso 1.00 calc . . .
H(21) H 0.0706 -0.1401 -0.0171 0.2843 Uiso 1.00 calc . . .
H(22) H 0.0557 0.2158 -0.0447 0.2019 Uiso 1.00 calc . . .
H(23) H 0.0802 0.1240 -0.0824 0.2019 Uiso 1.00 calc . . .
H(24) H 0.0004 0.1277 -0.0581 0.2019 Uiso 1.00 calc . . .
H(25) H 0.1081 0.2297 0.1374 0.2346 Uiso 1.00 calc . . .
H(26) H 0.1339 0.2568 0.0686 0.2346 Uiso 1.00 calc . . .
H(27) H 0.0479 0.2507 0.0763 0.2346 Uiso 1.00 calc . . .
H(28) H 0.1093 0.0886 0.2192 0.3288 Uiso 1.00 calc . . .
H(29) H 0.0570 -0.0003 0.1980 0.3288 Uiso 1.00 calc . . .
H(30) H 0.1445 -0.0143 0.2105 0.3288 Uiso 1.00 calc . . .
H(31) H 0.1969 0.1462 -0.1590 0.1233 Uiso 1.00 calc . . .
H(32) H 0.1254 0.2267 -0.2487 0.1436 Uiso 1.00 calc . . .
H(33) H 0.0543 0.1423 -0.3275 0.1239 Uiso 1.00 calc . . .
H(34) H 0.0419 -0.0169 -0.3197 0.1409 Uiso 1.00 calc . . .
H(35) H 0.1069 -0.1116 -0.2275 0.1574 Uiso 1.00 calc . . .
H(36) H 0.4597 0.1990 -0.1865 0.1393 Uiso 1.00 calc . . .
H(37) H 0.5443 0.0877 -0.2373 0.1229 Uiso 1.00 calc . . .
H(38) H 0.5338 -0.0732 -0.2224 0.1440 Uiso 1.00 calc . . .
H(39) H 0.4633 -0.1399 -0.1462 0.1419 Uiso 1.00 calc . . .
H(40) H 0.3736 -0.0432 -0.1032 0.0866 Uiso 1.00 calc . . .
H(41) H -0.1248 -1.1320 -0.2574 0.2933 Uiso 1.00 calc . . .
H(42) H -0.1418 -1.1728 -0.3298 0.2933 Uiso 1.00 calc . . .
H(43) H -0.0583 -1.1553 -0.2986 0.2933 Uiso 1.00 calc . . .
H(44) H -0.1138 -1.1307 -0.4477 0.2953 Uiso 1.00 calc . . .
H(45) H -0.0607 -1.0555 -0.4767 0.2953 Uiso 1.00 calc . . .
H(46) H -0.0291 -1.1229 -0.4176 0.2953 Uiso 1.00 calc . . .
H(47) H -0.0150 -0.8329 -0.4280 0.2190 Uiso 1.00 calc . . .
H(48) H -0.0584 -0.9007 -0.4817 0.2190 Uiso 1.00 calc . . .
H(49) H -0.0970 -0.8062 -0.4590 0.2190 Uiso 1.00 calc . . .
H(50) H -0.0759 -0.7497 -0.2761 0.3160 Uiso 1.00 calc . . .
H(51) H -0.0999 -0.7191 -0.3500 0.3160 Uiso 1.00 calc . . .
H(52) H -0.1613 -0.7463 -0.3044 0.3160 Uiso 1.00 calc . . .
H(53) H -0.1316 -0.9783 -0.1965 0.1801 Uiso 1.00 calc . . .
H(54) H -0.0649 -0.9061 -0.2025 0.1801 Uiso 1.00 calc . . .
H(55) H -0.1480 -0.8676 -0.2096 0.1801 Uiso 1.00 calc . . .
H(56) H -0.2494 -0.8632 -0.2410 0.3055 Uiso 1.00 calc . . .
H(57) H -0.3167 -0.7899 -0.2528 0.3055 Uiso 1.00 calc . . .
H(58) H -0.3216 -0.8793 -0.2057 0.3055 Uiso 1.00 calc . . .
H(59) H -0.3210 -1.0987 -0.2015 0.1422 Uiso 1.00 calc . . .
H(60) H -0.2487 -1.1218 -0.2353 0.1422 Uiso 1.00 calc . . .
H(61) H -0.2516 -1.0284 -0.1914 0.1422 Uiso 1.00 calc . . .
H(62) H -0.4222 -1.1701 -0.3469 0.1635 Uiso 1.00 calc . . .
H(63) H -0.3511 -1.1796 -0.3846 0.1635 Uiso 1.00 calc . . .
H(64) H -0.3428 -1.1890 -0.3071 0.1635 Uiso 1.00 calc . . .
H(65) H -0.4875 -0.9863 -0.4396 0.2540 Uiso 1.00 calc . . .
H(66) H -0.4196 -0.9724 -0.4807 0.2540 Uiso 1.00 calc . . .
H(67) H -0.4409 -1.0766 -0.4580 0.2540 Uiso 1.00 calc . . .
H(68) H -0.3584 -0.7505 -0.3850 0.3807 Uiso 1.00 calc . . .
H(69) H -0.4308 -0.7947 -0.4252 0.3807 Uiso 1.00 calc . . .
H(70) H -0.4324 -0.7620 -0.3514 0.3807 Uiso 1.00 calc . . .
H(71) H -0.0952 -1.1199 -0.6649 0.1624 Uiso 1.00 calc . . .
H(72) H 0.0026 -1.0206 -0.6988 0.1425 Uiso 1.00 calc . . .
H(73) H -0.0342 -0.8616 -0.7268 0.1571 Uiso 1.00 calc . . .
H(74) H -0.0905 -0.7848 -0.6388 0.1694 Uiso 1.00 calc . . .
H(75) H -0.1927 -0.8659 -0.6077 0.1147 Uiso 1.00 calc . . .
H(76) H -0.3813 -1.0340 -0.5966 0.1270 Uiso 1.00 calc . . .
H(77) H -0.4686 -1.1153 -0.6843 0.1415 Uiso 1.00 calc . . .
H(78) H -0.5505 -1.0085 -0.7533 0.0993 Uiso 1.00 calc . . .
H(79) H -0.5378 -0.8412 -0.7380 0.1201 Uiso 1.00 calc . . .
H(80) H -0.4633 -0.7759 -0.6503 0.1272 Uiso 1.00 calc . . .
H(81) H 0.1545 0.1738 0.4984 0.1667 Uiso 1.00 calc . . .
H(82) H 0.0852 0.1277 0.4548 0.1667 Uiso 1.00 calc . . .
H(83) H 0.0991 0.1057 0.5310 0.1667 Uiso 1.00 calc . . .
H(84) H 0.1101 -0.0580 0.5181 0.1619 Uiso 1.00 calc . . .
H(85) H 0.0881 -0.0437 0.4416 0.1619 Uiso 1.00 calc . . .
H(86) H 0.1587 -0.1064 0.4678 0.1619 Uiso 1.00 calc . . .
H(87) H 0.1633 0.0661 0.3769 0.1369 Uiso 1.00 calc . . .
H(88) H 0.2155 0.1378 0.4214 0.1369 Uiso 1.00 calc . . .
H(89) H 0.2801 0.0050 0.3659 0.1266 Uiso 1.00 calc . . .
H(90) H 0.2556 -0.0596 0.4232 0.1266 Uiso 1.00 calc . . .
H(91) H 0.3553 -0.1070 0.4717 0.1598 Uiso 1.00 calc . . .
H(92) H 0.4009 -0.0607 0.4184 0.1598 Uiso 1.00 calc . . .
H(93) H 0.4265 -0.0432 0.4940 0.1598 Uiso 1.00 calc . . .
H(94) H 0.4078 0.1219 0.4793 0.1149 Uiso 1.00 calc . . .
H(95) H 0.3825 0.1049 0.4036 0.1149 Uiso 1.00 calc . . .
H(96) H 0.3366 0.1754 0.4441 0.1149 Uiso 1.00 calc . . .
H(97) H 0.3708 -0.1621 0.6524 0.1671 Uiso 1.00 calc . . .
H(98) H 0.3458 -0.1697 0.5759 0.1671 Uiso 1.00 calc . . .
H(99) H 0.4009 -0.0870 0.6039 0.1671 Uiso 1.00 calc . . .
H(100) H 0.2001 -0.1134 0.6356 0.1169 Uiso 1.00 calc . . .
H(101) H 0.2483 -0.1729 0.5902 0.1169 Uiso 1.00 calc . . .
H(102) H 0.2736 -0.1663 0.6668 0.1169 Uiso 1.00 calc . . .
H(103) H 0.3297 -0.0420 0.7188 0.1188 Uiso 1.00 calc . . .
H(104) H 0.3800 0.0115 0.6721 0.1188 Uiso 1.00 calc . . .
H(105) H 0.2913 0.1165 0.7229 0.1411 Uiso 1.00 calc . . .
H(106) H 0.2290 0.0682 0.6724 0.1411 Uiso 1.00 calc . . .
H(107) H 0.2156 0.2343 0.6624 0.1619 Uiso 1.00 calc . . .
H(108) H 0.2153 0.2564 0.5867 0.1619 Uiso 1.00 calc . . .
H(109) H 0.1826 0.1580 0.6095 0.1619 Uiso 1.00 calc . . .
H(110) H 0.4047 0.1297 0.6236 0.2236 Uiso 1.00 calc . . .
H(111) H 0.3767 0.2256 0.5869 0.2236 Uiso 1.00 calc . . .
H(112) H 0.3849 0.2208 0.6646 0.2236 Uiso 1.00 calc . . .
H(113) H 0.3933 0.6340 1.0563 0.1201 Uiso 1.00 calc . . .
H(114) H 0.4142 0.6138 0.9847 0.1201 Uiso 1.00 calc . . .
H(115) H 0.3531 0.6920 0.9956 0.1201 Uiso 1.00 calc . . .
H(116) H 0.3142 0.4137 1.0171 0.1527 Uiso 1.00 calc . . .
H(117) H 0.3913 0.4508 0.9975 0.1527 Uiso 1.00 calc . . .
H(118) H 0.3702 0.4701 1.0690 0.1527 Uiso 1.00 calc . . .
H(119) H 0.2645 0.5607 1.0814 0.1443 Uiso 1.00 calc . . .
H(120) H 0.2366 0.6408 1.0292 0.1443 Uiso 1.00 calc . . .
H(121) H 0.1473 0.5142 1.0363 0.1398 Uiso 1.00 calc . . .
H(122) H 0.2031 0.4443 1.0058 0.1398 Uiso 1.00 calc . . .
H(123) H 0.1379 0.6814 0.9112 0.1527 Uiso 1.00 calc . . .
H(124) H 0.1005 0.6008 0.8635 0.1527 Uiso 1.00 calc . . .
H(125) H 0.0684 0.6231 0.9304 0.1527 Uiso 1.00 calc . . .
H(126) H 0.0876 0.4460 0.9712 0.1711 Uiso 1.00 calc . . .
H(127) H 0.0914 0.4425 0.8945 0.1711 Uiso 1.00 calc . . .
H(128) H 0.1570 0.3984 0.9436 0.1711 Uiso 1.00 calc . . .
H(129) H 0.3699 0.3564 0.8852 0.2846 Uiso 1.00 calc . . .
H(130) H 0.3826 0.3642 0.8104 0.2846 Uiso 1.00 calc . . .
H(131) H 0.4067 0.4501 0.8592 0.2846 Uiso 1.00 calc . . .
H(132) H 0.1965 0.3828 0.8064 0.1371 Uiso 1.00 calc . . .
H(133) H 0.2634 0.3274 0.7801 0.1371 Uiso 1.00 calc . . .
H(134) H 0.2507 0.3188 0.8549 0.1371 Uiso 1.00 calc . . .
H(135) H 0.2944 0.4660 0.7309 0.1359 Uiso 1.00 calc . . .
H(136) H 0.2258 0.5160 0.7583 0.1359 Uiso 1.00 calc . . .
H(137) H 0.3283 0.6251 0.7412 0.1232 Uiso 1.00 calc . . .
H(138) H 0.3737 0.5737 0.8023 0.1232 Uiso 1.00 calc . . .
H(139) H 0.3870 0.6650 0.8746 0.1762 Uiso 1.00 calc . . .
H(140) H 0.3713 0.7408 0.8169 0.1762 Uiso 1.00 calc . . .
H(141) H 0.3364 0.7560 0.8834 0.1762 Uiso 1.00 calc . . .
H(142) H 0.2005 0.7298 0.8478 0.1841 Uiso 1.00 calc . . .
H(143) H 0.2210 0.7482 0.7759 0.1841 Uiso 1.00 calc . . .
H(144) H 0.1831 0.6500 0.7929 0.1841 Uiso 1.00 calc . . .

loop_
_atom_site_aniso_label
_atom_site_aniso_U_11
_atom_site_aniso_U_22
_atom_site_aniso_U_33
_atom_site_aniso_U_12
_atom_site_aniso_U_13
_atom_site_aniso_U_23
Sm(1) 0.0589(2) 0.0446(2) 0.0532(2) 0.0027(8) 0.0050(2) 0.0033(8)
Sm(2) 0.0620(2) 0.0548(2) 0.0591(2) 0.0011(9) 0.0139(2) 0.0020(8)
S(1) 0.123(3) 0.070(2) 0.079(2) 0.014(2) -0.007(2) -0.016(2)
S(2) 0.104(2) 0.061(2) 0.083(2) -0.001(2) 0.027(2) 0.020(2)
S(3) 0.116(2) 0.092(3) 0.084(2) -0.028(2) 0.039(2) -0.024(2)
S(4) 0.089(2) 0.072(2) 0.088(2) -0.018(2) -0.008(2) 0.028(2)
N(1) 0.088(4) 0.078(7) 0.111(5) 0.009(6) 0.025(4) 0.006(7)
N(2) 0.082(4) 0.143(8) 0.077(4) -0.02(1) 0.022(3) -0.042(9)
N(3) 0.24(1) 0.024(4) 0.072(6) 0.020(6) 0.015(7) -0.005(4)
N(4) 0.119(7) 0.098(8) 0.062(6) 0.004(7) 0.008(5) 0.000(6)
N(5) 0.092(4) 0.081(7) 0.083(4) -0.017(6) -0.015(4) 0.035(6)
N(6) 0.074(4) 0.126(8) 0.145(6) -0.024(10) 0.014(4) 0.04(1)
N(7) 0.21(1) 0.040(5) 0.053(5) -0.007(6) 0.010(6) 0.000(4)
N(8) 0.142(8) 0.15(1) 0.089(7) 0.030(9) 0.060(6) 0.023(8)
C(1) 0.091(7) 0.057(6) 0.052(6) 0.023(5) 0.010(5) -0.014(5)
C(2) 0.069(5) 0.18(1) 0.102(7) -0.04(1) -0.024(5) 0.04(1)
C(3) 0.100(8) 0.13(1) 0.084(8) -0.070(7) -0.051(6) 0.056(7)
C(4) 0.133(9) 0.036(5) 0.088(7) 0.033(6) -0.061(7) -0.036(5)
C(5) 0.097(7) 0.044(6) 0.046(5) -0.006(5) -0.003(5) -0.006(4)
C(6) 0.22(1) 0.11(1) 0.12(1) 0.09(1) -0.05(1) -0.009(9)
C(7) 0.062(6) 0.68(4) 0.131(8) 0.08(2) 0.019(6) 0.21(2)
C(8) 0.28(1) 0.16(1) 0.26(1) -0.161(9) -0.233(9) 0.13(1)
C(9) 0.16(1) 0.22(2) 0.18(1) 0.00(1) -0.096(10) -0.11(1)
C(10) 0.26(2) 0.12(1) 0.099(9) -0.07(1) 0.02(1) 0.059(8)
C(11) 0.065(7) 0.103(9) 0.110(9) 0.002(7) 0.017(6) 0.054(7)
C(12) 0.057(6) 0.084(10) 0.144(10) -0.010(5) 0.027(6) -0.054(6)
C(13) 0.043(5) 0.069(6) 0.081(6) 0.012(4) 0.022(4) 0.043(5)
C(14) 0.059(5) 0.052(6) 0.069(6) 0.014(5) 0.009(5) -0.009(5)
C(15) 0.103(6) 0.16(1) 0.078(5) 0.079(9) 0.038(4) 0.02(1)
C(16) 0.11(1) 0.12(1) 0.33(2) 0.003(9) 0.05(1) 0.14(1)
C(17) 0.043(7) 0.40(3) 0.28(2) -0.08(1) 0.006(9) -0.19(2)
C(18) 0.071(8) 0.25(2) 0.21(1) -0.011(10) 0.024(8) 0.15(1)
C(19) 0.12(1) 0.102(10) 0.39(2) 0.059(8) 0.06(1) -0.10(1)
C(20) 0.146(9) 0.60(3) 0.074(6) -0.16(2) 0.055(6) -0.04(2)
C(21) 0.086(6) 0.060(6) 0.079(7) 0.007(5) 0.003(5) -0.024(5)
C(22) 0.085(7) 0.099(8) 0.087(7) 0.003(6) 0.025(6) 0.002(7)
C(29) 0.050(5) 0.073(7) 0.106(7) -0.013(5) -0.017(5) 0.023(6)
C(30) 0.085(7) 0.083(8) 0.097(7) 0.007(6) -0.012(6) 0.017(7)
C(37) 0.054(6) 0.21(2) 0.097(8) 0.017(8) 0.021(6) 0.083(9)
C(38) 0.046(6) 0.067(7) 0.20(1) 0.015(6) -0.040(8) -0.008(9)
C(39) 0.064(6) 0.25(2) 0.052(5) 0.003(9) 0.015(5) 0.045(8)
C(40) 0.072(7) 0.017(5) 0.17(1) -0.005(5) -0.034(7) 0.003(6)
C(41) 0.080(5) 0.16(1) 0.047(4) -0.050(8) 0.004(4) -0.035(8)
C(42) 0.10(1) 0.131(10) 0.45(2) -0.044(8) -0.09(1) 0.20(1)
C(43) 0.065(8) 0.33(2) 0.35(2) 0.05(1) -0.01(1) -0.27(1)
C(44) 0.066(8) 0.33(2) 0.16(1) 0.01(1) -0.001(8) 0.14(1)
C(45) 0.19(2) 0.09(1) 0.57(4) -0.08(1) 0.09(2) -0.10(2)
C(46) 0.18(1) 0.21(2) 0.063(6) -0.02(1) 0.007(7) -0.021(9)
C(47) 0.087(6) 0.031(5) 0.080(6) -0.009(5) 0.036(5) 0.013(5)
C(48) 0.083(6) 0.078(7) 0.038(5) -0.006(6) 0.017(5) 0.001(5)
C(49) 0.074(6) 0.28(3) 0.071(6) -0.002(9) 0.039(5) -0.026(10)
C(50) 0.105(7) 0.40(2) 0.096(7) 0.154(9) 0.078(5) 0.145(9)
C(51) 0.127(8) 0.20(2) 0.100(7) -0.076(8) 0.071(6) -0.086(8)
C(52) 0.15(1) 0.37(2) 0.24(1) -0.08(1) 0.118(9) -0.24(1)
C(53) 0.17(1) 0.093(8) 0.095(8) 0.019(8) 0.041(7) 0.061(7)
C(54) 0.19(1) 0.104(10) 0.107(8) -0.071(9) 0.062(8) -0.025(8)
C(55) 0.060(6) 0.46(4) 0.122(9) -0.06(1) 0.013(6) 0.10(1)
C(56) 0.30(1) 0.22(1) 0.52(2) 0.217(9) 0.346(9) 0.25(1)
C(57) 0.086(7) 0.086(8) 0.069(6) -0.002(6) 0.008(5) -0.018(6)
C(58) 0.102(8) 0.108(9) 0.069(7) -0.008(7) -0.007(6) -0.020(7)
C(65) 0.069(6) 0.075(7) 0.113(8) -0.002(6) 0.024(6) 0.017(7)
C(66) 0.092(7) 0.093(9) 0.109(8) -0.013(7) 0.017(6) 0.012(7)

loop_
_atom_type_symbol
_atom_type_description
_atom_type_scat_dispersion_real
_atom_type_scat_dispersion_imag
_atom_type_scat_source
C C 0.003 0.002
;International Tables for Crystallography
(1992, Vol. C, Tables 4.2.6.8 and 6.1.1.1)
;
H H 0.000 0.000
;International Tables for Crystallography
(1992, Vol. C, Table 6.1.1.2)
;
N N 0.006 0.003
;International Tables for Crystallography
(1992, Vol. C, Tables 4.2.6.8 and 6.1.1.1)
;
S S 0.125 0.123
;International Tables for Crystallography
(1992, Vol. C, Tables 4.2.6.8 and 6.1.1.1)
;
Li Li 0.000 0.000
;International Tables for Crystallography
(1992, Vol. C, Tables 4.2.6.8 and 6.1.1.1)
;
Sm Sm -0.164 3.442
;International Tables for Crystallography
(1992, Vol. C, Tables 4.2.6.8 and 6.1.1.1)
;

loop_
_geom_angle_atom_site_label_1
_geom_angle_atom_site_label_2
_geom_angle_atom_site_label_3
_geom_angle
_geom_angle_site_symmetry_1
_geom_angle_site_symmetry_2
_geom_angle_site_symmetry_3
_geom_angle_publ_flag
S(1) Sm(1) S(2) 114.25(7) 1_555 1_555 1_555 yes
S(1) Sm(1) C(1) 78.7(2) 1_555 1_555 1_555 yes
S(1) Sm(1) C(2) 85.2(5) 1_555 1_555 1_555 yes
S(1) Sm(1) C(3) 113.2(3) 1_555 1_555 1_555 yes
S(1) Sm(1) C(4) 126.2(2) 1_555 1_555 1_555 yes
S(1) Sm(1) C(5) 101.4(2) 1_555 1_555 1_555 yes
S(1) Sm(1) C(11) 89.4(3) 1_555 1_555 1_555 yes
S(1) Sm(1) C(12) 85.7(2) 1_555 1_555 1_555 yes
S(1) Sm(1) C(13) 107.7(2) 1_555 1_555 1_555 yes
S(1) Sm(1) C(14) 126.9(2) 1_555 1_555 1_555 yes
S(1) Sm(1) C(15) 118.1(5) 1_555 1_555 1_555 yes
S(2) Sm(1) C(1) 119.9(2) 1_555 1_555 1_555 yes
S(2) Sm(1) C(2) 90.7(4) 1_555 1_555 1_555 yes
S(2) Sm(1) C(3) 75.2(3) 1_555 1_555 1_555 yes
S(2) Sm(1) C(4) 95.2(3) 1_555 1_555 1_555 yes
S(2) Sm(1) C(5) 122.7(2) 1_555 1_555 1_555 yes
S(2) Sm(1) C(11) 129.7(3) 1_555 1_555 1_555 yes
S(2) Sm(1) C(12) 101.2(3) 1_555 1_555 1_555 yes
S(2) Sm(1) C(13) 76.0(2) 1_555 1_555 1_555 yes
S(2) Sm(1) C(14) 83.5(2) 1_555 1_555 1_555 yes
S(2) Sm(1) C(15) 111.9(4) 1_555 1_555 1_555 yes
C(1) Sm(1) C(2) 29.6(4) 1_555 1_555 1_555 yes
C(1) Sm(1) C(3) 48.1(3) 1_555 1_555 1_555 yes
C(1) Sm(1) C(4) 47.5(3) 1_555 1_555 1_555 yes
C(1) Sm(1) C(5) 27.8(3) 1_555 1_555 1_555 yes
C(1) Sm(1) C(11) 107.6(3) 1_555 1_555 1_555 yes
C(1) Sm(1) C(12) 138.9(3) 1_555 1_555 1_555 yes
C(1) Sm(1) C(13) 159.6(3) 1_555 1_555 1_555 yes
C(1) Sm(1) C(14) 137.0(3) 1_555 1_555 1_555 yes
C(1) Sm(1) C(15) 110.5(3) 1_555 1_555 1_555 yes
C(2) Sm(1) C(3) 28.4(6) 1_555 1_555 1_555 yes
C(2) Sm(1) C(4) 48.8(4) 1_555 1_555 1_555 yes
C(2) Sm(1) C(5) 48.0(3) 1_555 1_555 1_555 yes
C(2) Sm(1) C(11) 137.0(4) 1_555 1_555 1_555 yes
C(2) Sm(1) C(12) 167.2(6) 1_555 1_555 1_555 yes
C(2) Sm(1) C(13) 164.3(6) 1_555 1_555 1_555 yes
C(2) Sm(1) C(14) 146.7(5) 1_555 1_555 1_555 yes
C(2) Sm(1) C(15) 132.6(3) 1_555 1_555 1_555 yes
C(3) Sm(1) C(4) 31.5(4) 1_555 1_555 1_555 yes
C(3) Sm(1) C(5) 49.3(3) 1_555 1_555 1_555 yes
C(3) Sm(1) C(11) 137.0(4) 1_555 1_555 1_555 yes
C(3) Sm(1) C(12) 160.7(4) 1_555 1_555 1_555 yes
C(3) Sm(1) C(13) 136.8(4) 1_555 1_555 1_555 yes
C(3) Sm(1) C(14) 119.7(4) 1_555 1_555 1_555 yes
C(3) Sm(1) C(15) 116.7(4) 1_555 1_555 1_555 yes
C(4) Sm(1) C(5) 29.2(2) 1_555 1_555 1_555 yes
C(4) Sm(1) C(11) 105.6(4) 1_555 1_555 1_555 yes
C(4) Sm(1) C(12) 133.2(4) 1_555 1_555 1_555 yes
C(4) Sm(1) C(13) 123.2(3) 1_555 1_555 1_555 yes
C(4) Sm(1) C(14) 99.0(3) 1_555 1_555 1_555 yes
C(4) Sm(1) C(15) 86.8(4) 1_555 1_555 1_555 yes
C(5) Sm(1) C(11) 92.0(3) 1_555 1_555 1_555 yes
C(5) Sm(1) C(12) 125.7(4) 1_555 1_555 1_555 yes
C(5) Sm(1) C(13) 133.9(3) 1_555 1_555 1_555 yes
C(5) Sm(1) C(14) 109.6(3) 1_555 1_555 1_555 yes
C(5) Sm(1) C(15) 85.6(3) 1_555 1_555 1_555 yes
C(11) Sm(1) C(12) 33.8(4) 1_555 1_555 1_555 yes
C(11) Sm(1) C(13) 54.1(3) 1_555 1_555 1_555 yes
C(11) Sm(1) C(14) 48.7(3) 1_555 1_555 1_555 yes
C(11) Sm(1) C(15) 28.7(5) 1_555 1_555 1_555 yes
C(12) Sm(1) C(13) 28.3(3) 1_555 1_555 1_555 yes
C(12) Sm(1) C(14) 41.3(3) 1_555 1_555 1_555 yes
C(12) Sm(1) C(15) 46.4(4) 1_555 1_555 1_555 yes
C(13) Sm(1) C(14) 25.1(3) 1_555 1_555 1_555 yes
C(13) Sm(1) C(15) 49.2(3) 1_555 1_555 1_555 yes
C(14) Sm(1) C(15) 30.0(4) 1_555 1_555 1_555 yes
S(3) Sm(2) S(4) 108.01(7) 1_555 1_555 1_555 yes
S(3) Sm(2) C(37) 89.5(3) 1_555 1_555 1_555 yes
S(3) Sm(2) C(38) 82.2(3) 1_555 1_555 1_555 yes
S(3) Sm(2) C(39) 103.2(3) 1_555 1_555 1_555 yes
S(3) Sm(2) C(40) 126.8(3) 1_555 1_555 1_555 yes
S(3) Sm(2) C(41) 123.2(4) 1_555 1_555 1_555 yes
S(3) Sm(2) C(47) 102.0(2) 1_555 1_555 1_555 yes
S(3) Sm(2) C(48) 80.8(2) 1_555 1_555 1_555 yes
S(3) Sm(2) C(49) 78.2(3) 1_555 1_555 1_555 yes
S(3) Sm(2) C(50) 109.9(4) 1_555 1_555 1_555 yes
S(3) Sm(2) C(51) 123.3(3) 1_555 1_555 1_555 yes
S(4) Sm(2) C(37) 129.0(3) 1_555 1_555 1_555 yes
S(4) Sm(2) C(38) 103.4(3) 1_555 1_555 1_555 yes
S(4) Sm(2) C(39) 79.7(3) 1_555 1_555 1_555 yes
S(4) Sm(2) C(40) 84.4(2) 1_555 1_555 1_555 yes
S(4) Sm(2) C(41) 110.7(4) 1_555 1_555 1_555 yes
S(4) Sm(2) C(47) 129.4(2) 1_555 1_555 1_555 yes
S(4) Sm(2) C(48) 122.2(2) 1_555 1_555 1_555 yes
S(4) Sm(2) C(49) 97.5(3) 1_555 1_555 1_555 yes
S(4) Sm(2) C(50) 80.9(3) 1_555 1_555 1_555 yes
S(4) Sm(2) C(51) 99.2(3) 1_555 1_555 1_555 yes
C(37) Sm(2) C(38) 30.4(4) 1_555 1_555 1_555 yes
C(37) Sm(2) C(39) 49.5(4) 1_555 1_555 1_555 yes
C(37) Sm(2) C(40) 49.2(3) 1_555 1_555 1_555 yes
C(37) Sm(2) C(41) 33.7(5) 1_555 1_555 1_555 yes
C(37) Sm(2) C(47) 90.2(3) 1_555 1_555 1_555 yes
C(37) Sm(2) C(48) 107.5(3) 1_555 1_555 1_555 yes
C(37) Sm(2) C(49) 133.3(4) 1_555 1_555 1_555 yes
C(37) Sm(2) C(50) 138.2(3) 1_555 1_555 1_555 yes
C(37) Sm(2) C(51) 110.4(4) 1_555 1_555 1_555 yes
C(38) Sm(2) C(39) 27.9(3) 1_555 1_555 1_555 yes
C(38) Sm(2) C(40) 44.9(4) 1_555 1_555 1_555 yes
C(38) Sm(2) C(41) 49.6(4) 1_555 1_555 1_555 yes
C(38) Sm(2) C(47) 120.5(4) 1_555 1_555 1_555 yes
C(38) Sm(2) C(48) 134.3(4) 1_555 1_555 1_555 yes
C(38) Sm(2) C(49) 154.9(5) 1_555 1_555 1_555 yes
C(38) Sm(2) C(50) 165.5(4) 1_555 1_555 1_555 yes
C(38) Sm(2) C(51) 138.0(4) 1_555 1_555 1_555 yes
C(39) Sm(2) C(40) 26.4(4) 1_555 1_555 1_555 yes
C(39) Sm(2) C(41) 47.8(3) 1_555 1_555 1_555 yes
C(39) Sm(2) C(47) 131.3(3) 1_555 1_555 1_555 yes
C(39) Sm(2) C(48) 155.9(3) 1_555 1_555 1_555 yes
C(39) Sm(2) C(49) 177.1(5) 1_555 1_555 1_555 yes
C(39) Sm(2) C(50) 145.4(5) 1_555 1_555 1_555 yes
C(39) Sm(2) C(51) 130.4(4) 1_555 1_555 1_555 yes
C(40) Sm(2) C(41) 28.4(4) 1_555 1_555 1_555 yes
C(40) Sm(2) C(47) 108.8(4) 1_555 1_555 1_555 yes
C(40) Sm(2) C(48) 136.3(4) 1_555 1_555 1_555 yes
C(40) Sm(2) C(49) 153.2(4) 1_555 1_555 1_555 yes
C(40) Sm(2) C(50) 123.2(5) 1_555 1_555 1_555 yes
C(40) Sm(2) C(51) 104.1(4) 1_555 1_555 1_555 yes
C(41) Sm(2) C(47) 83.6(3) 1_555 1_555 1_555 yes
C(41) Sm(2) C(48) 110.0(3) 1_555 1_555 1_555 yes
C(41) Sm(2) C(49) 133.5(3) 1_555 1_555 1_555 yes
C(41) Sm(2) C(50) 115.9(4) 1_555 1_555 1_555 yes
C(41) Sm(2) C(51) 89.3(3) 1_555 1_555 1_555 yes
C(47) Sm(2) C(48) 27.6(3) 1_555 1_555 1_555 yes
C(47) Sm(2) C(49) 50.2(3) 1_555 1_555 1_555 yes
C(47) Sm(2) C(50) 50.6(4) 1_555 1_555 1_555 yes
C(47) Sm(2) C(51) 30.7(3) 1_555 1_555 1_555 yes
C(48) Sm(2) C(49) 26.4(3) 1_555 1_555 1_555 yes
C(48) Sm(2) C(50) 44.6(4) 1_555 1_555 1_555 yes
C(48) Sm(2) C(51) 43.0(4) 1_555 1_555 1_555 yes
C(49) Sm(2) C(50) 32.6(4) 1_555 1_555 1_555 yes
C(49) Sm(2) C(51) 49.1(4) 1_555 1_555 1_555 yes
C(50) Sm(2) C(51) 28.2(3) 1_555 1_555 1_555 yes
Sm(1) S(1) C(21) 87.3(4) 1_555 1_555 1_555 yes
Sm(1) S(2) C(29) 97.7(4) 1_555 1_555 1_555 yes
Sm(2) S(3) C(57) 94.0(4) 1_555 1_555 1_555 yes
Sm(2) S(4) C(65) 97.6(4) 1_555 1_555 1_555 yes
C(73) N(1) C(74) 108.4(8) 1_555 1_555 1_555 yes
C(73) N(1) C(75) 95.0(10) 1_555 1_555 1_555 yes
C(73) N(1) Li(1) 105(1) 1_555 1_555 1_555 yes
C(74) N(1) C(75) 122(1) 1_555 1_555 1_555 yes
C(74) N(1) Li(1) 122(1) 1_555 1_555 1_555 yes
C(75) N(1) Li(1) 98.2(8) 1_555 1_555 1_555 yes
C(76) N(2) C(77) 92(1) 1_555 1_555 1_555 yes
C(76) N(2) C(78) 123(1) 1_555 1_555 1_555 yes
C(76) N(2) Li(1) 98.8(9) 1_555 1_555 1_555 yes
C(77) N(2) C(78) 106.5(7) 1_555 1_555 1_555 yes
C(77) N(2) Li(1) 104(1) 1_555 1_555 1_555 yes
C(78) N(2) Li(1) 124(1) 1_555 1_555 1_555 yes
C(79) N(3) C(80) 88.5(9) 1_555 1_555 1_555 yes
C(79) N(3) C(81) 93.3(10) 1_555 1_555 1_555 yes
C(79) N(3) Li(1) 111(1) 1_555 1_555 1_555 yes
C(80) N(3) C(81) 119.7(10) 1_555 1_555 1_555 yes
C(80) N(3) Li(1) 128(1) 1_555 1_555 1_555 yes
C(81) N(3) Li(1) 106(1) 1_555 1_555 1_555 yes
C(82) N(4) C(83) 87.5(8) 1_555 1_555 1_555 yes
C(82) N(4) C(84) 118(1) 1_555 1_555 1_555 yes
C(82) N(4) Li(1) 92(1) 1_555 1_555 1_555 yes
C(83) N(4) C(84) 136(1) 1_555 1_555 1_555 yes
C(83) N(4) Li(1) 97.6(9) 1_555 1_555 1_555 yes
C(84) N(4) Li(1) 114(1) 1_555 1_555 1_555 yes
C(85) N(5) C(86) 106.4(7) 1_555 1_555 1_555 yes
C(85) N(5) C(87) 114(1) 1_555 1_555 1_555 yes
C(85) N(5) Li(2) 111.9(8) 1_555 1_555 1_555 yes
C(86) N(5) C(87) 109.7(9) 1_555 1_555 1_555 yes
C(86) N(5) Li(2) 113(1) 1_555 1_555 1_555 yes
C(87) N(5) Li(2) 101.1(6) 1_555 1_555 1_555 yes
C(88) N(6) C(89) 141(1) 1_555 1_555 1_555 yes
C(88) N(6) C(90) 78(1) 1_555 1_555 1_555 yes
C(88) N(6) Li(2) 99.9(7) 1_555 1_555 1_555 yes
C(89) N(6) C(90) 108.9(9) 1_555 1_555 1_555 yes
C(89) N(6) Li(2) 109(1) 1_555 1_555 1_555 yes
C(90) N(6) Li(2) 114(1) 1_555 1_555 1_555 yes
C(91) N(7) C(92) 102(1) 1_555 1_555 1_555 yes
C(91) N(7) C(93) 118(1) 1_555 1_555 1_555 yes
C(91) N(7) Li(2) 116(1) 1_555 1_555 1_555 yes
C(92) N(7) C(93) 99.7(9) 1_555 1_555 1_555 yes
C(92) N(7) Li(2) 119.8(10) 1_555 1_555 1_555 yes
C(93) N(7) Li(2) 99.1(8) 1_555 1_555 1_555 yes
C(94) N(8) C(95) 99(1) 1_555 1_555 1_555 yes
C(94) N(8) C(96) 121(1) 1_555 1_555 1_555 yes
C(94) N(8) Li(2) 99.1(10) 1_555 1_555 1_555 yes
C(95) N(8) C(96) 123(1) 1_555 1_555 1_555 yes
C(95) N(8) Li(2) 109(1) 1_555 1_555 1_555 yes
C(96) N(8) Li(2) 101.7(9) 1_555 1_555 1_555 yes
Sm(1) C(1) C(2) 76.4(6) 1_555 1_555 1_555 yes
Sm(1) C(1) C(5) 74.3(6) 1_555 1_555 1_555 yes
Sm(1) C(1) C(6) 122.7(7) 1_555 1_555 1_555 yes
C(2) C(1) C(5) 109(1) 1_555 1_555 1_555 yes
C(2) C(1) C(6) 120(1) 1_555 1_555 1_555 yes
C(5) C(1) C(6) 129(1) 1_555 1_555 1_555 yes
Sm(1) C(2) C(1) 74.0(5) 1_555 1_555 1_555 yes
Sm(1) C(2) C(3) 77.3(7) 1_555 1_555 1_555 yes
Sm(1) C(2) C(7) 121.1(7) 1_555 1_555 1_555 yes
C(1) C(2) C(3) 109(1) 1_555 1_555 1_555 yes
C(1) C(2) C(7) 128(2) 1_555 1_555 1_555 yes
C(3) C(2) C(7) 122(1) 1_555 1_555 1_555 yes
Sm(1) C(3) C(2) 74.2(6) 1_555 1_555 1_555 yes
Sm(1) C(3) C(4) 70.8(6) 1_555 1_555 1_555 yes
Sm(1) C(3) C(8) 122.6(9) 1_555 1_555 1_555 yes
C(2) C(3) C(4) 103(1) 1_555 1_555 1_555 yes
C(2) C(3) C(8) 141(1) 1_555 1_555 1_555 yes
C(4) C(3) C(8) 114(1) 1_555 1_555 1_555 yes
Sm(1) C(4) C(3) 77.7(6) 1_555 1_555 1_555 yes
Sm(1) C(4) C(5) 74.7(7) 1_555 1_555 1_555 yes
Sm(1) C(4) C(9) 124.4(9) 1_555 1_555 1_555 yes
C(3) C(4) C(5) 106(1) 1_555 1_555 1_555 yes
C(3) C(4) C(9) 139(1) 1_555 1_555 1_555 yes
C(5) C(4) C(9) 112(1) 1_555 1_555 1_555 yes
Sm(1) C(5) C(1) 77.9(6) 1_555 1_555 1_555 yes
Sm(1) C(5) C(4) 76.1(7) 1_555 1_555 1_555 yes
Sm(1) C(5) C(10) 119.6(7) 1_555 1_555 1_555 yes
C(1) C(5) C(4) 110(1) 1_555 1_555 1_555 yes
C(1) C(5) C(10) 113.0(9) 1_555 1_555 1_555 yes
C(4) C(5) C(10) 135(1) 1_555 1_555 1_555 yes
C(1) C(6) H(1) 109(1) 1_555 1_555 1_555 no
C(1) C(6) H(2) 109(1) 1_555 1_555 1_555 no
C(1) C(6) H(3) 108(1) 1_555 1_555 1_555 no
H(1) C(6) H(2) 110(1) 1_555 1_555 1_555 no
H(1) C(6) H(3) 108(1) 1_555 1_555 1_555 no
H(2) C(6) H(3) 108(1) 1_555 1_555 1_555 no
C(2) C(7) H(4) 110(2) 1_555 1_555 1_555 no
C(2) C(7) H(5) 109(1) 1_555 1_555 1_555 no
C(2) C(7) H(6) 108(1) 1_555 1_555 1_555 no
H(4) C(7) H(5) 110(1) 1_555 1_555 1_555 no
H(4) C(7) H(6) 110(1) 1_555 1_555 1_555 no
H(5) C(7) H(6) 106(2) 1_555 1_555 1_555 no
C(3) C(8) H(7) 109(1) 1_555 1_555 1_555 no
C(3) C(8) H(8) 111(1) 1_555 1_555 1_555 no
C(3) C(8) H(9) 108(1) 1_555 1_555 1_555 no
H(7) C(8) H(8) 110(1) 1_555 1_555 1_555 no
H(7) C(8) H(9) 107(1) 1_555 1_555 1_555 no
H(8) C(8) H(9) 109(1) 1_555 1_555 1_555 no
C(4) C(9) H(10) 109(1) 1_555 1_555 1_555 no
C(4) C(9) H(11) 108(1) 1_555 1_555 1_555 no
C(4) C(9) H(12) 110(1) 1_555 1_555 1_555 no
H(10) C(9) H(11) 108(1) 1_555 1_555 1_555 no
H(10) C(9) H(12) 110(1) 1_555 1_555 1_555 no
H(11) C(9) H(12) 109(1) 1_555 1_555 1_555 no
C(5) C(10) H(13) 108(1) 1_555 1_555 1_555 no
C(5) C(10) H(14) 109(1) 1_555 1_555 1_555 no
C(5) C(10) H(15) 109(1) 1_555 1_555 1_555 no
H(13) C(10) H(14) 110(1) 1_555 1_555 1_555 no
H(13) C(10) H(15) 109(1) 1_555 1_555 1_555 no
H(14) C(10) H(15) 109(1) 1_555 1_555 1_555 no
Sm(1) C(11) C(12) 70.9(6) 1_555 1_555 1_555 yes
Sm(1) C(11) C(15) 74.1(7) 1_555 1_555 1_555 yes
Sm(1) C(11) C(16) 121.8(8) 1_555 1_555 1_555 yes
C(12) C(11) C(15) 92.4(10) 1_555 1_555 1_555 yes
C(12) C(11) C(16) 124(1) 1_555 1_555 1_555 yes
C(15) C(11) C(16) 142(1) 1_555 1_555 1_555 yes
Sm(1) C(12) C(11) 75.3(6) 1_555 1_555 1_555 yes
Sm(1) C(12) C(13) 82.2(7) 1_555 1_555 1_555 yes
Sm(1) C(12) C(17) 114.2(7) 1_555 1_555 1_555 yes
C(11) C(12) C(13) 119(1) 1_555 1_555 1_555 yes
C(11) C(12) C(17) 116(1) 1_555 1_555 1_555 yes
C(13) C(12) C(17) 124(1) 1_555 1_555 1_555 yes
Sm(1) C(13) C(12) 69.5(7) 1_555 1_555 1_555 yes
Sm(1) C(13) C(14) 73.0(6) 1_555 1_555 1_555 yes
Sm(1) C(13) C(18) 128.8(7) 1_555 1_555 1_555 yes
C(12) C(13) C(14) 95(1) 1_555 1_555 1_555 yes
C(12) C(13) C(18) 121(1) 1_555 1_555 1_555 yes
C(14) C(13) C(18) 140(1) 1_555 1_555 1_555 yes
Sm(1) C(14) C(13) 81.9(6) 1_555 1_555 1_555 yes
Sm(1) C(14) C(15) 73.6(5) 1_555 1_555 1_555 yes
Sm(1) C(14) C(19) 117.6(8) 1_555 1_555 1_555 yes
C(13) C(14) C(15) 122(1) 1_555 1_555 1_555 yes
C(13) C(14) C(19) 117(1) 1_555 1_555 1_555 yes
C(15) C(14) C(19) 119(1) 1_555 1_555 1_555 yes
Sm(1) C(15) C(11) 77.2(7) 1_555 1_555 1_555 yes
Sm(1) C(15) C(14) 76.4(6) 1_555 1_555 1_555 yes
Sm(1) C(15) C(20) 128.9(8) 1_555 1_555 1_555 yes
C(11) C(15) C(14) 109.7(9) 1_555 1_555 1_555 yes
C(11) C(15) C(20) 101(2) 1_555 1_555 1_555 yes
C(14) C(15) C(20) 144(2) 1_555 1_555 1_555 yes
C(11) C(16) H(16) 108(1) 1_555 1_555 1_555 no
C(11) C(16) H(17) 110(1) 1_555 1_555 1_555 no
C(11) C(16) H(18) 108(1) 1_555 1_555 1_555 no
H(16) C(16) H(17) 110(1) 1_555 1_555 1_555 no
H(16) C(16) H(18) 108(1) 1_555 1_555 1_555 no
H(17) C(16) H(18) 110(1) 1_555 1_555 1_555 no
C(12) C(17) H(19) 110(1) 1_555 1_555 1_555 no
C(12) C(17) H(20) 111(1) 1_555 1_555 1_555 no
C(12) C(17) H(21) 106(1) 1_555 1_555 1_555 no
H(19) C(17) H(20) 113(2) 1_555 1_555 1_555 no
H(19) C(17) H(21) 106(1) 1_555 1_555 1_555 no
H(20) C(17) H(21) 107(1) 1_555 1_555 1_555 no
C(13) C(18) H(22) 110(1) 1_555 1_555 1_555 no
C(13) C(18) H(23) 109(1) 1_555 1_555 1_555 no
C(13) C(18) H(24) 108(1) 1_555 1_555 1_555 no
H(22) C(18) H(23) 109(1) 1_555 1_555 1_555 no
H(22) C(18) H(24) 109(1) 1_555 1_555 1_555 no
H(23) C(18) H(24) 108(1) 1_555 1_555 1_555 no
C(14) C(19) H(25) 111(1) 1_555 1_555 1_555 no
C(14) C(19) H(26) 109(1) 1_555 1_555 1_555 no
C(14) C(19) H(27) 109(1) 1_555 1_555 1_555 no
H(25) C(19) H(26) 110(1) 1_555 1_555 1_555 no
H(25) C(19) H(27) 109(1) 1_555 1_555 1_555 no
H(26) C(19) H(27) 107(1) 1_555 1_555 1_555 no
C(15) C(20) H(28) 108(2) 1_555 1_555 1_555 no
C(15) C(20) H(29) 109.8(10) 1_555 1_555 1_555 no
C(15) C(20) H(30) 109(1) 1_555 1_555 1_555 no
H(28) C(20) H(29) 108(1) 1_555 1_555 1_555 no
H(28) C(20) H(30) 109(1) 1_555 1_555 1_555 no
H(29) C(20) H(30) 110(3) 1_555 1_555 1_555 no
S(1) C(21) C(22) 174.7(10) 1_555 1_555 1_555 yes
C(21) C(22) C(23) 173(1) 1_555 1_555 1_555 yes
C(22) C(23) C(24) 116(1) 1_555 1_555 1_555 yes
C(22) C(23) C(28) 118(1) 1_555 1_555 1_555 yes
C(24) C(23) C(28) 125(1) 1_555 1_555 1_555 yes
C(23) C(24) C(25) 118(1) 1_555 1_555 1_555 yes
C(23) C(24) H(31) 121(1) 1_555 1_555 1_555 no
C(25) C(24) H(31) 120(1) 1_555 1_555 1_555 no
C(24) C(25) C(26) 120(1) 1_555 1_555 1_555 yes
C(24) C(25) H(32) 119(1) 1_555 1_555 1_555 no
C(26) C(25) H(32) 119(1) 1_555 1_555 1_555 no
C(25) C(26) C(27) 121(1) 1_555 1_555 1_555 yes
C(25) C(26) H(33) 118(1) 1_555 1_555 1_555 no
C(27) C(26) H(33) 119(1) 1_555 1_555 1_555 no
C(26) C(27) C(28) 123(1) 1_555 1_555 1_555 yes
C(26) C(27) H(34) 118(1) 1_555 1_555 1_555 no
C(28) C(27) H(34) 117(1) 1_555 1_555 1_555 no
C(23) C(28) C(27) 110(1) 1_555 1_555 1_555 yes
C(23) C(28) H(35) 124(1) 1_555 1_555 1_555 no
C(27) C(28) H(35) 124(1) 1_555 1_555 1_555 no
S(2) C(29) C(30) 179.3(10) 1_555 1_555 1_555 yes
C(29) C(30) C(31) 168(1) 1_555 1_555 1_555 yes
C(30) C(31) C(32) 122(1) 1_555 1_555 1_555 yes
C(30) C(31) C(36) 109(1) 1_555 1_555 1_555 yes
C(32) C(31) C(36) 126(1) 1_555 1_555 1_555 yes
C(31) C(32) C(33) 111(1) 1_555 1_555 1_555 yes
C(31) C(32) H(36) 124(1) 1_555 1_555 1_555 no
C(33) C(32) H(36) 124(1) 1_555 1_555 1_555 no
C(32) C(33) C(34) 119(1) 1_555 1_555 1_555 yes
C(32) C(33) H(37) 119(1) 1_555 1_555 1_555 no
C(34) C(33) H(37) 120(1) 1_555 1_555 1_555 no
C(33) C(34) C(35) 124(1) 1_555 1_555 1_555 yes
C(33) C(34) H(38) 117(1) 1_555 1_555 1_555 no
C(35) C(34) H(38) 117(1) 1_555 1_555 1_555 no
C(34) C(35) C(36) 118(1) 1_555 1_555 1_555 yes
C(34) C(35) H(39) 120(1) 1_555 1_555 1_555 no
C(36) C(35) H(39) 120(1) 1_555 1_555 1_555 no
C(31) C(36) C(35) 118(1) 1_555 1_555 1_555 yes
C(31) C(36) H(40) 120(1) 1_555 1_555 1_555 no
C(35) C(36) H(40) 121(1) 1_555 1_555 1_555 no
Sm(2) C(37) C(38) 73.7(7) 1_555 1_555 1_555 yes
Sm(2) C(37) C(41) 72.3(6) 1_555 1_555 1_555 yes
Sm(2) C(37) C(42) 123.2(9) 1_555 1_555 1_555 yes
C(38) C(37) C(41) 98(1) 1_555 1_555 1_555 yes
C(38) C(37) C(42) 126(1) 1_555 1_555 1_555 yes
C(41) C(37) C(42) 134(1) 1_555 1_555 1_555 yes
Sm(2) C(38) C(37) 75.9(7) 1_555 1_555 1_555 yes
Sm(2) C(38) C(39) 76.5(8) 1_555 1_555 1_555 yes
Sm(2) C(38) C(43) 118.4(8) 1_555 1_555 1_555 yes
C(37) C(38) C(39) 113(1) 1_555 1_555 1_555 yes
C(37) C(38) C(43) 117(1) 1_555 1_555 1_555 yes
C(39) C(38) C(43) 128(1) 1_555 1_555 1_555 yes
Sm(2) C(39) C(38) 75.6(8) 1_555 1_555 1_555 yes
Sm(2) C(39) C(40) 77.2(7) 1_555 1_555 1_555 yes
Sm(2) C(39) C(44) 126.4(7) 1_555 1_555 1_555 yes
C(38) C(39) C(40) 108(1) 1_555 1_555 1_555 yes
C(38) C(39) C(44) 125(1) 1_555 1_555 1_555 yes
C(40) C(39) C(44) 123(1) 1_555 1_555 1_555 yes
Sm(2) C(40) C(39) 76.4(7) 1_555 1_555 1_555 yes
Sm(2) C(40) C(41) 75.2(6) 1_555 1_555 1_555 yes
Sm(2) C(40) C(45) 115.3(8) 1_555 1_555 1_555 yes
C(39) C(40) C(41) 117(1) 1_555 1_555 1_555 yes
C(39) C(40) C(45) 130(1) 1_555 1_555 1_555 yes
C(41) C(40) C(45) 111(1) 1_555 1_555 1_555 yes
Sm(2) C(41) C(37) 74.0(5) 1_555 1_555 1_555 yes
Sm(2) C(41) C(40) 76.5(6) 1_555 1_555 1_555 yes
Sm(2) C(41) C(46) 133.9(7) 1_555 1_555 1_555 yes
C(37) C(41) C(40) 102.4(8) 1_555 1_555 1_555 yes
C(37) C(41) C(46) 124(1) 1_555 1_555 1_555 yes
C(40) C(41) C(46) 127(1) 1_555 1_555 1_555 yes
C(37) C(42) H(41) 107(1) 1_555 1_555 1_555 no
C(37) C(42) H(42) 110(1) 1_555 1_555 1_555 no
C(37) C(42) H(43) 109(1) 1_555 1_555 1_555 no
H(41) C(42) H(42) 108(1) 1_555 1_555 1_555 no
H(41) C(42) H(43) 108(1) 1_555 1_555 1_555 no
H(42) C(42) H(43) 111(2) 1_555 1_555 1_555 no
C(38) C(43) H(44) 108(1) 1_555 1_555 1_555 no
C(38) C(43) H(45) 109(1) 1_555 1_555 1_555 no
C(38) C(43) H(46) 108(1) 1_555 1_555 1_555 no
H(44) C(43) H(45) 111(1) 1_555 1_555 1_555 no
H(44) C(43) H(46) 108(2) 1_555 1_555 1_555 no
H(45) C(43) H(46) 109(1) 1_555 1_555 1_555 no
C(39) C(44) H(47) 109(1) 1_555 1_555 1_555 no
C(39) C(44) H(48) 108(1) 1_555 1_555 1_555 no
C(39) C(44) H(49) 109(1) 1_555 1_555 1_555 no
H(47) C(44) H(48) 108(1) 1_555 1_555 1_555 no
H(47) C(44) H(49) 110(2) 1_555 1_555 1_555 no
H(48) C(44) H(49) 108(1) 1_555 1_555 1_555 no
C(40) C(45) H(50) 109(1) 1_555 1_555 1_555 no
C(40) C(45) H(51) 108(2) 1_555 1_555 1_555 no
C(40) C(45) H(52) 110(1) 1_555 1_555 1_555 no
H(50) C(45) H(51) 108(1) 1_555 1_555 1_555 no
H(50) C(45) H(52) 110(2) 1_555 1_555 1_555 no
H(51) C(45) H(52) 109(2) 1_555 1_555 1_555 no
C(41) C(46) H(53) 109(1) 1_555 1_555 1_555 no
C(41) C(46) H(54) 109.1(10) 1_555 1_555 1_555 no
C(41) C(46) H(55) 109(1) 1_555 1_555 1_555 no
H(53) C(46) H(54) 109(1) 1_555 1_555 1_555 no
H(53) C(46) H(55) 109(1) 1_555 1_555 1_555 no
H(54) C(46) H(55) 109(1) 1_555 1_555 1_555 no
Sm(2) C(47) C(48) 75.1(6) 1_555 1_555 1_555 yes
Sm(2) C(47) C(51) 76.3(7) 1_555 1_555 1_555 yes
Sm(2) C(47) C(53) 125.8(7) 1_555 1_555 1_555 yes
C(48) C(47) C(51) 93.4(10) 1_555 1_555 1_555 yes
C(48) C(47) C(53) 128.4(9) 1_555 1_555 1_555 yes
C(51) C(47) C(53) 134(1) 1_555 1_555 1_555 yes
Sm(2) C(48) C(47) 77.3(6) 1_555 1_555 1_555 yes
Sm(2) C(48) C(49) 80.0(7) 1_555 1_555 1_555 yes
Sm(2) C(48) C(54) 119.7(7) 1_555 1_555 1_555 yes
C(47) C(48) C(49) 132(1) 1_555 1_555 1_555 yes
C(47) C(48) C(54) 117.8(9) 1_555 1_555 1_555 yes
C(49) C(48) C(54) 109(1) 1_555 1_555 1_555 yes
Sm(2) C(49) C(48) 73.6(7) 1_555 1_555 1_555 yes
Sm(2) C(49) C(50) 73.4(7) 1_555 1_555 1_555 yes
Sm(2) C(49) C(55) 121.1(7) 1_555 1_555 1_555 yes
C(48) C(49) C(50) 94(1) 1_555 1_555 1_555 yes
C(48) C(49) C(55) 145(1) 1_555 1_555 1_555 yes
C(50) C(49) C(55) 119(1) 1_555 1_555 1_555 yes
Sm(2) C(50) C(49) 74.0(7) 1_555 1_555 1_555 yes
Sm(2) C(50) C(51) 76.1(7) 1_555 1_555 1_555 yes
Sm(2) C(50) C(56) 117.7(8) 1_555 1_555 1_555 yes
C(49) C(50) C(51) 104(1) 1_555 1_555 1_555 yes
C(49) C(50) C(56) 133(1) 1_555 1_555 1_555 yes
C(51) C(50) C(56) 122(1) 1_555 1_555 1_555 yes
Sm(2) C(51) C(47) 73.0(7) 1_555 1_555 1_555 yes
Sm(2) C(51) C(50) 75.7(7) 1_555 1_555 1_555 yes
Sm(2) C(51) C(52) 115.0(9) 1_555 1_555 1_555 yes
C(47) C(51) C(50) 113(1) 1_555 1_555 1_555 yes
C(47) C(51) C(52) 107(1) 1_555 1_555 1_555 yes
C(50) C(51) C(52) 138(1) 1_555 1_555 1_555 yes
C(51) C(52) H(56) 110(1) 1_555 1_555 1_555 no
C(51) C(52) H(57) 108(1) 1_555 1_555 1_555 no
C(51) C(52) H(58) 109(1) 1_555 1_555 1_555 no
H(56) C(52) H(57) 109(1) 1_555 1_555 1_555 no
H(56) C(52) H(58) 109(1) 1_555 1_555 1_555 no
H(57) C(52) H(58) 108(1) 1_555 1_555 1_555 no
C(47) C(53) H(59) 109(1) 1_555 1_555 1_555 no
C(47) C(53) H(60) 109.3(10) 1_555 1_555 1_555 no
C(47) C(53) H(61) 109(1) 1_555 1_555 1_555 no
H(59) C(53) H(60) 109(1) 1_555 1_555 1_555 no
H(59) C(53) H(61) 109(1) 1_555 1_555 1_555 no
H(60) C(53) H(61) 109(1) 1_555 1_555 1_555 no
C(48) C(54) H(62) 109(1) 1_555 1_555 1_555 no
C(48) C(54) H(63) 109(1) 1_555 1_555 1_555 no
C(48) C(54) H(64) 108(1) 1_555 1_555 1_555 no
H(62) C(54) H(63) 110(1) 1_555 1_555 1_555 no
H(62) C(54) H(64) 109(1) 1_555 1_555 1_555 no
H(63) C(54) H(64) 108(1) 1_555 1_555 1_555 no
C(49) C(55) H(65) 108(1) 1_555 1_555 1_555 no
C(49) C(55) H(66) 109(1) 1_555 1_555 1_555 no
C(49) C(55) H(67) 109(1) 1_555 1_555 1_555 no
H(65) C(55) H(66) 109(1) 1_555 1_555 1_555 no
H(65) C(55) H(67) 109(1) 1_555 1_555 1_555 no
H(66) C(55) H(67) 110(1) 1_555 1_555 1_555 no
C(50) C(56) H(68) 108(1) 1_555 1_555 1_555 no
C(50) C(56) H(69) 109(1) 1_555 1_555 1_555 no
C(50) C(56) H(70) 109(1) 1_555 1_555 1_555 no
H(68) C(56) H(69) 109(1) 1_555 1_555 1_555 no
H(68) C(56) H(70) 109(1) 1_555 1_555 1_555 no
H(69) C(56) H(70) 109(1) 1_555 1_555 1_555 no
S(3) C(57) C(58) 175.9(10) 1_555 1_555 1_555 yes
C(57) C(58) C(59) 174(1) 1_555 1_555 1_555 yes
C(58) C(59) C(60) 123(1) 1_555 1_555 1_555 yes
C(58) C(59) C(64) 113(1) 1_555 1_555 1_555 yes
C(60) C(59) C(64) 122(1) 1_555 1_555 1_555 yes
C(59) C(60) C(61) 110(1) 1_555 1_555 1_555 yes
C(59) C(60) H(71) 125(1) 1_555 1_555 1_555 no
C(61) C(60) H(71) 123(1) 1_555 1_555 1_555 no
C(60) C(61) C(62) 121(1) 1_555 1_555 1_555 yes
C(60) C(61) H(72) 119(1) 1_555 1_555 1_555 no
C(62) C(61) H(72) 119(1) 1_555 1_555 1_555 no
C(61) C(62) C(63) 117(1) 1_555 1_555 1_555 yes
C(61) C(62) H(73) 121(1) 1_555 1_555 1_555 no
C(63) C(62) H(73) 121(1) 1_555 1_555 1_555 no
C(62) C(63) C(64) 123(1) 1_555 1_555 1_555 yes
C(62) C(63) H(74) 119(1) 1_555 1_555 1_555 no
C(64) C(63) H(74) 117(1) 1_555 1_555 1_555 no
C(59) C(64) C(63) 114(1) 1_555 1_555 1_555 yes
C(59) C(64) H(75) 119(1) 1_555 1_555 1_555 no
C(63) C(64) H(75) 126(1) 1_555 1_555 1_555 no
S(4) C(65) C(66) 177(1) 1_555 1_555 1_555 yes
C(65) C(66) C(67) 176(1) 1_555 1_555 1_555 yes
C(66) C(67) C(68) 111(1) 1_555 1_555 1_555 yes
C(66) C(67) C(72) 124(1) 1_555 1_555 1_555 yes
C(68) C(67) C(72) 123(1) 1_555 1_555 1_555 yes
C(67) C(68) C(69) 120(1) 1_555 1_555 1_555 yes
C(67) C(68) H(76) 119(1) 1_555 1_555 1_555 no
C(69) C(68) H(76) 120(1) 1_555 1_555 1_555 no
C(68) C(69) C(70) 114(1) 1_555 1_555 1_555 yes
C(68) C(69) H(77) 123(1) 1_555 1_555 1_555 no
C(70) C(69) H(77) 121(1) 1_555 1_555 1_555 no
C(69) C(70) C(71) 118(1) 1_555 1_555 1_555 yes
C(69) C(70) H(78) 120(1) 1_555 1_555 1_555 no
C(71) C(70) H(78) 120.6(10) 1_555 1_555 1_555 no
C(70) C(71) C(72) 123(1) 1_555 1_555 1_555 yes
C(70) C(71) H(79) 118(1) 1_555 1_555 1_555 no
C(72) C(71) H(79) 117(1) 1_555 1_555 1_555 no
C(67) C(72) C(71) 118(1) 1_555 1_555 1_555 yes
C(67) C(72) H(80) 120(1) 1_555 1_555 1_555 no
C(71) C(72) H(80) 121(1) 1_555 1_555 1_555 no
N(1) C(73) H(81) 109(1) 1_555 1_555 1_555 no
N(1) C(73) H(82) 109(1) 1_555 1_555 1_555 no
N(1) C(73) H(83) 108(1) 1_555 1_555 1_555 no
H(81) C(73) H(82) 109(1) 1_555 1_555 1_555 no
H(81) C(73) H(83) 109(1) 1_555 1_555 1_555 no
H(82) C(73) H(83) 109(1) 1_555 1_555 1_555 no
N(1) C(74) H(84) 109(1) 1_555 1_555 1_555 no
N(1) C(74) H(85) 109(1) 1_555 1_555 1_555 no
N(1) C(74) H(86) 109(1) 1_555 1_555 1_555 no
H(84) C(74) H(85) 108(1) 1_555 1_555 1_555 no
H(84) C(74) H(86) 109(1) 1_555 1_555 1_555 no
H(85) C(74) H(86) 109(1) 1_555 1_555 1_555 no
N(1) C(75) C(76) 99.7(9) 1_555 1_555 1_555 yes
N(1) C(75) H(87) 111.8(9) 1_555 1_555 1_555 no
N(1) C(75) H(88) 111.8(10) 1_555 1_555 1_555 no
C(76) C(75) H(87) 112(1) 1_555 1_555 1_555 no
C(76) C(75) H(88) 111.9(9) 1_555 1_555 1_555 no
H(87) C(75) H(88) 109(1) 1_555 1_555 1_555 no
N(2) C(76) C(75) 102.6(9) 1_555 1_555 1_555 yes
N(2) C(76) H(89) 112.1(9) 1_555 1_555 1_555 no
N(2) C(76) H(90) 110(1) 1_555 1_555 1_555 no
C(75) C(76) H(89) 111.4(10) 1_555 1_555 1_555 no
C(75) C(76) H(90) 110.4(9) 1_555 1_555 1_555 no
H(89) C(76) H(90) 109(1) 1_555 1_555 1_555 no
N(2) C(77) H(91) 109(1) 1_555 1_555 1_555 no
N(2) C(77) H(92) 109(1) 1_555 1_555 1_555 no
N(2) C(77) H(93) 109(1) 1_555 1_555 1_555 no
H(91) C(77) H(92) 108(1) 1_555 1_555 1_555 no
H(91) C(77) H(93) 109(1) 1_555 1_555 1_555 no
H(92) C(77) H(93) 109(1) 1_555 1_555 1_555 no
N(2) C(78) H(94) 108(1) 1_555 1_555 1_555 no
N(2) C(78) H(95) 109(1) 1_555 1_555 1_555 no
N(2) C(78) H(96) 109(1) 1_555 1_555 1_555 no
H(94) C(78) H(95) 109(1) 1_555 1_555 1_555 no
H(94) C(78) H(96) 110(1) 1_555 1_555 1_555 no
H(95) C(78) H(96) 110(1) 1_555 1_555 1_555 no
N(3) C(79) H(97) 109(1) 1_555 1_555 1_555 no
N(3) C(79) H(98) 109(1) 1_555 1_555 1_555 no
N(3) C(79) H(99) 109(1) 1_555 1_555 1_555 no
H(97) C(79) H(98) 109(1) 1_555 1_555 1_555 no
H(97) C(79) H(99) 109(1) 1_555 1_555 1_555 no
H(98) C(79) H(99) 109(1) 1_555 1_555 1_555 no
N(3) C(80) H(100) 110(1) 1_555 1_555 1_555 no
N(3) C(80) H(101) 109(1) 1_555 1_555 1_555 no
N(3) C(80) H(102) 108(1) 1_555 1_555 1_555 no
H(100) C(80) H(101) 109(1) 1_555 1_555 1_555 no
H(100) C(80) H(102) 109(1) 1_555 1_555 1_555 no
H(101) C(80) H(102) 108(1) 1_555 1_555 1_555 no
N(3) C(81) C(82) 100.8(9) 1_555 1_555 1_555 yes
N(3) C(81) H(103) 111.7(9) 1_555 1_555 1_555 no
N(3) C(81) H(104) 111(1) 1_555 1_555 1_555 no
C(82) C(81) H(103) 111(1) 1_555 1_555 1_555 no
C(82) C(81) H(104) 111.3(10) 1_555 1_555 1_555 no
H(103) C(81) H(104) 109(1) 1_555 1_555 1_555 no
N(4) C(82) C(81) 106.0(9) 1_555 1_555 1_555 yes
N(4) C(82) H(105) 110.7(10) 1_555 1_555 1_555 no
N(4) C(82) H(106) 110.1(10) 1_555 1_555 1_555 no
C(81) C(82) H(105) 110(1) 1_555 1_555 1_555 no
C(81) C(82) H(106) 110(1) 1_555 1_555 1_555 no
H(105) C(82) H(106) 108(1) 1_555 1_555 1_555 no
N(4) C(83) H(107) 109(1) 1_555 1_555 1_555 no
N(4) C(83) H(108) 109(1) 1_555 1_555 1_555 no
N(4) C(83) H(109) 109(1) 1_555 1_555 1_555 no
H(107) C(83) H(108) 109(1) 1_555 1_555 1_555 no
H(107) C(83) H(109) 109(1) 1_555 1_555 1_555 no
H(108) C(83) H(109) 109(1) 1_555 1_555 1_555 no
N(4) C(84) H(110) 109(1) 1_555 1_555 1_555 no
N(4) C(84) H(111) 108(1) 1_555 1_555 1_555 no
N(4) C(84) H(112) 109(1) 1_555 1_555 1_555 no
H(110) C(84) H(111) 109(1) 1_555 1_555 1_555 no
H(110) C(84) H(112) 110(1) 1_555 1_555 1_555 no
H(111) C(84) H(112) 108(2) 1_555 1_555 1_555 no
N(5) C(85) H(113) 109(1) 1_555 1_555 1_555 no
N(5) C(85) H(114) 109(1) 1_555 1_555 1_555 no
N(5) C(85) H(115) 109.2(10) 1_555 1_555 1_555 no
H(113) C(85) H(114) 109(1) 1_555 1_555 1_555 no
H(113) C(85) H(115) 109(1) 1_555 1_555 1_555 no
H(114) C(85) H(115) 109(1) 1_555 1_555 1_555 no
N(5) C(86) H(116) 108(1) 1_555 1_555 1_555 no
N(5) C(86) H(117) 109(1) 1_555 1_555 1_555 no
N(5) C(86) H(118) 109(1) 1_555 1_555 1_555 no
H(116) C(86) H(117) 110(1) 1_555 1_555 1_555 no
H(116) C(86) H(118) 109(1) 1_555 1_555 1_555 no
H(117) C(86) H(118) 110(1) 1_555 1_555 1_555 no
N(5) C(87) C(88) 110.5(10) 1_555 1_555 1_555 yes
N(5) C(87) H(119) 109.2(9) 1_555 1_555 1_555 no
N(5) C(87) H(120) 109(1) 1_555 1_555 1_555 no
C(88) C(87) H(119) 108(1) 1_555 1_555 1_555 no
C(88) C(87) H(120) 109.5(9) 1_555 1_555 1_555 no
H(119) C(87) H(120) 109(1) 1_555 1_555 1_555 no
N(6) C(88) C(87) 104(1) 1_555 1_555 1_555 yes
N(6) C(88) H(121) 110.7(10) 1_555 1_555 1_555 no
N(6) C(88) H(122) 111(1) 1_555 1_555 1_555 no
C(87) C(88) H(121) 110(1) 1_555 1_555 1_555 no
C(87) C(88) H(122) 110.8(10) 1_555 1_555 1_555 no
H(121) C(88) H(122) 109(1) 1_555 1_555 1_555 no
N(6) C(89) H(123) 109(1) 1_555 1_555 1_555 no
N(6) C(89) H(124) 109(1) 1_555 1_555 1_555 no
N(6) C(89) H(125) 109(1) 1_555 1_555 1_555 no
H(123) C(89) H(124) 109(1) 1_555 1_555 1_555 no
H(123) C(89) H(125) 109(1) 1_555 1_555 1_555 no
H(124) C(89) H(125) 109(1) 1_555 1_555 1_555 no
N(6) C(90) H(126) 109(1) 1_555 1_555 1_555 no
N(6) C(90) H(127) 108(1) 1_555 1_555 1_555 no
N(6) C(90) H(128) 109(1) 1_555 1_555 1_555 no
H(126) C(90) H(127) 109(1) 1_555 1_555 1_555 no
H(126) C(90) H(128) 110(1) 1_555 1_555 1_555 no
H(127) C(90) H(128) 109(1) 1_555 1_555 1_555 no
N(7) C(91) H(129) 109(1) 1_555 1_555 1_555 no
N(7) C(91) H(130) 110(1) 1_555 1_555 1_555 no
N(7) C(91) H(131) 109(2) 1_555 1_555 1_555 no
H(129) C(91) H(130) 110(2) 1_555 1_555 1_555 no
H(129) C(91) H(131) 108(2) 1_555 1_555 1_555 no
H(130) C(91) H(131) 109(2) 1_555 1_555 1_555 no
N(7) C(92) H(132) 110(1) 1_555 1_555 1_555 no
N(7) C(92) H(133) 110(1) 1_555 1_555 1_555 no
N(7) C(92) H(134) 109(1) 1_555 1_555 1_555 no
H(132) C(92) H(133) 109(1) 1_555 1_555 1_555 no
H(132) C(92) H(134) 108(1) 1_555 1_555 1_555 no
H(133) C(92) H(134) 108(1) 1_555 1_555 1_555 no
N(7) C(93) C(94) 102.5(9) 1_555 1_555 1_555 yes
N(7) C(93) H(135) 111.5(10) 1_555 1_555 1_555 no
N(7) C(93) H(136) 111(1) 1_555 1_555 1_555 no
C(94) C(93) H(135) 111(1) 1_555 1_555 1_555 no
C(94) C(93) H(136) 111.1(10) 1_555 1_555 1_555 no
H(135) C(93) H(136) 108(1) 1_555 1_555 1_555 no
N(8) C(94) C(93) 111.7(10) 1_555 1_555 1_555 yes
N(8) C(94) H(137) 109(1) 1_555 1_555 1_555 no
N(8) C(94) H(138) 108.2(10) 1_555 1_555 1_555 no
C(93) C(94) H(137) 109(1) 1_555 1_555 1_555 no
C(93) C(94) H(138) 109.2(10) 1_555 1_555 1_555 no
H(137) C(94) H(138) 109(1) 1_555 1_555 1_555 no
N(8) C(95) H(139) 109(1) 1_555 1_555 1_555 no
N(8) C(95) H(140) 109(1) 1_555 1_555 1_555 no
N(8) C(95) H(141) 109(1) 1_555 1_555 1_555 no
H(139) C(95) H(140) 109(1) 1_555 1_555 1_555 no
H(139) C(95) H(141) 109(1) 1_555 1_555 1_555 no
H(140) C(95) H(141) 108(1) 1_555 1_555 1_555 no
N(8) C(96) H(142) 109(1) 1_555 1_555 1_555 no
N(8) C(96) H(143) 110(1) 1_555 1_555 1_555 no
N(8) C(96) H(144) 108(1) 1_555 1_555 1_555 no
H(142) C(96) H(143) 109(1) 1_555 1_555 1_555 no
H(142) C(96) H(144) 109(1) 1_555 1_555 1_555 no
H(143) C(96) H(144) 108(1) 1_555 1_555 1_555 no
N(1) Li(1) N(2) 85.5(5) 1_555 1_555 1_555 yes
N(1) Li(1) N(3) 115(1) 1_555 1_555 1_555 yes
N(1) Li(1) N(4) 129(1) 1_555 1_555 1_555 yes
N(2) Li(1) N(3) 128(1) 1_555 1_555 1_555 yes
N(2) Li(1) N(4) 116(1) 1_555 1_555 1_555 yes
N(3) Li(1) N(4) 86.7(5) 1_555 1_555 1_555 yes
N(5) Li(2) N(6) 86.0(5) 1_555 1_555 1_555 yes
N(5) Li(2) N(7) 121.5(10) 1_555 1_555 1_555 yes
N(5) Li(2) N(8) 122(1) 1_555 1_555 1_555 yes
N(6) Li(2) N(7) 123(1) 1_555 1_555 1_555 yes
N(6) Li(2) N(8) 122(1) 1_555 1_555 1_555 yes
N(7) Li(2) N(8) 86.1(5) 1_555 1_555 1_555 yes

loop_
_geom_bond_atom_site_label_1
_geom_bond_atom_site_label_2
_geom_bond_distance
_geom_bond_site_symmetry_1
_geom_bond_site_symmetry_2
_geom_bond_publ_flag
Sm(1) S(1) 2.784(4) 1_555 1_555 yes
Sm(1) S(2) 2.803(3) 1_555 1_555 yes
Sm(1) C(1) 2.73(1) 1_555 1_555 yes
Sm(1) C(2) 2.763(9) 1_555 1_555 yes
Sm(1) C(3) 2.80(1) 1_555 1_555 yes
Sm(1) C(4) 2.71(1) 1_555 1_555 yes
Sm(1) C(5) 2.689(10) 1_555 1_555 yes
Sm(1) C(11) 2.74(1) 1_555 1_555 yes
Sm(1) C(12) 2.68(1) 1_555 1_555 yes
Sm(1) C(13) 2.836(9) 1_555 1_555 yes
Sm(1) C(14) 2.739(10) 1_555 1_555 yes
Sm(1) C(15) 2.705(8) 1_555 1_555 yes
Sm(2) S(3) 2.774(4) 1_555 1_555 yes
Sm(2) S(4) 2.813(4) 1_555 1_555 yes
Sm(2) C(37) 2.75(1) 1_555 1_555 yes
Sm(2) C(38) 2.72(1) 1_555 1_555 yes
Sm(2) C(39) 2.73(1) 1_555 1_555 yes
Sm(2) C(40) 2.74(1) 1_555 1_555 yes
Sm(2) C(41) 2.725(7) 1_555 1_555 yes
Sm(2) C(47) 2.696(10) 1_555 1_555 yes
Sm(2) C(48) 2.67(1) 1_555 1_555 yes
Sm(2) C(49) 2.74(1) 1_555 1_555 yes
Sm(2) C(50) 2.73(1) 1_555 1_555 yes
Sm(2) C(51) 2.74(1) 1_555 1_555 yes
S(1) C(21) 1.61(1) 1_555 1_555 yes
S(2) C(29) 1.53(1) 1_555 1_555 yes
S(3) C(57) 1.63(1) 1_555 1_555 yes
S(4) C(65) 1.61(1) 1_555 1_555 yes
N(1) C(73) 1.58(2) 1_555 1_555 yes
N(1) C(74) 1.32(2) 1_555 1_555 yes
N(1) C(75) 1.57(1) 1_555 1_555 yes
N(1) Li(1) 2.16(1) 1_555 1_555 yes
N(2) C(76) 1.54(1) 1_555 1_555 yes
N(2) C(77) 1.75(2) 1_555 1_555 yes
N(2) C(78) 1.19(2) 1_555 1_555 yes
N(2) Li(1) 2.12(1) 1_555 1_555 yes
N(3) C(79) 1.61(2) 1_555 1_555 yes
N(3) C(80) 1.28(2) 1_555 1_555 yes
N(3) C(81) 1.52(1) 1_555 1_555 yes
N(3) Li(1) 2.06(4) 1_555 1_555 yes
N(4) C(82) 1.65(1) 1_555 1_555 yes
N(4) C(83) 1.68(2) 1_555 1_555 yes
N(4) C(84) 1.27(2) 1_555 1_555 yes
N(4) Li(1) 2.24(4) 1_555 1_555 yes
N(5) C(85) 1.47(2) 1_555 1_555 yes
N(5) C(86) 1.48(2) 1_555 1_555 yes
N(5) C(87) 1.46(1) 1_555 1_555 yes
N(5) Li(2) 2.13(1) 1_555 1_555 yes
N(6) C(88) 1.51(1) 1_555 1_555 yes
N(6) C(89) 1.41(2) 1_555 1_555 yes
N(6) C(90) 1.59(2) 1_555 1_555 yes
N(6) Li(2) 2.13(1) 1_555 1_555 yes
N(7) C(91) 1.48(2) 1_555 1_555 yes
N(7) C(92) 1.43(2) 1_555 1_555 yes
N(7) C(93) 1.55(1) 1_555 1_555 yes
N(7) Li(2) 2.17(2) 1_555 1_555 yes
N(8) C(94) 1.51(2) 1_555 1_555 yes
N(8) C(95) 1.35(2) 1_555 1_555 yes
N(8) C(96) 1.44(2) 1_555 1_555 yes
N(8) Li(2) 2.18(2) 1_555 1_555 yes
C(1) C(2) 1.40(2) 1_555 1_555 yes
C(1) C(5) 1.31(1) 1_555 1_555 yes
C(1) C(6) 1.62(2) 1_555 1_555 yes
C(2) C(3) 1.37(3) 1_555 1_555 yes
C(2) C(7) 1.49(2) 1_555 1_555 yes
C(3) C(4) 1.50(2) 1_555 1_555 yes
C(3) C(8) 1.39(2) 1_555 1_555 yes
C(4) C(5) 1.36(1) 1_555 1_555 yes
C(4) C(9) 1.37(2) 1_555 1_555 yes
C(5) C(10) 1.75(2) 1_555 1_555 yes
C(11) C(12) 1.58(2) 1_555 1_555 yes
C(11) C(15) 1.35(2) 1_555 1_555 yes
C(11) C(16) 1.61(2) 1_555 1_555 yes
C(12) C(13) 1.36(1) 1_555 1_555 yes
C(12) C(17) 1.67(2) 1_555 1_555 yes
C(13) C(14) 1.22(1) 1_555 1_555 yes
C(13) C(18) 1.45(2) 1_555 1_555 yes
C(14) C(15) 1.41(2) 1_555 1_555 yes
C(14) C(19) 1.44(2) 1_555 1_555 yes
C(15) C(20) 1.54(2) 1_555 1_555 yes
C(21) C(22) 1.20(1) 1_555 1_555 yes
C(22) C(23) 1.48(1) 1_555 1_555 yes
C(23) C(24) 1.33(1) 1_555 1_555 yes
C(23) C(28) 1.40(2) 1_555 1_555 yes
C(24) C(25) 1.42(2) 1_555 1_555 yes
C(25) C(26) 1.31(2) 1_555 1_555 yes
C(26) C(27) 1.29(2) 1_555 1_555 yes
C(27) C(28) 1.49(2) 1_555 1_555 yes
C(29) C(30) 1.24(1) 1_555 1_555 yes
C(30) C(31) 1.72(2) 1_555 1_555 yes
C(31) C(32) 1.45(2) 1_555 1_555 yes
C(31) C(36) 1.33(1) 1_555 1_555 yes
C(32) C(33) 1.46(2) 1_555 1_555 yes
C(33) C(34) 1.33(2) 1_555 1_555 yes
C(34) C(35) 1.38(2) 1_555 1_555 yes
C(35) C(36) 1.36(2) 1_555 1_555 yes
C(37) C(38) 1.43(2) 1_555 1_555 yes
C(37) C(41) 1.59(2) 1_555 1_555 yes
C(37) C(42) 1.35(2) 1_555 1_555 yes
C(38) C(39) 1.31(2) 1_555 1_555 yes
C(38) C(43) 1.60(2) 1_555 1_555 yes
C(39) C(40) 1.25(2) 1_555 1_555 yes
C(39) C(44) 1.48(2) 1_555 1_555 yes
C(40) C(41) 1.34(2) 1_555 1_555 yes
C(40) C(45) 1.71(2) 1_555 1_555 yes
C(41) C(46) 1.51(1) 1_555 1_555 yes
C(47) C(48) 1.28(1) 1_555 1_555 yes
C(47) C(51) 1.44(2) 1_555 1_555 yes
C(47) C(53) 1.63(1) 1_555 1_555 yes
C(48) C(49) 1.24(1) 1_555 1_555 yes
C(48) C(54) 1.65(2) 1_555 1_555 yes
C(49) C(50) 1.53(2) 1_555 1_555 yes
C(49) C(55) 1.45(1) 1_555 1_555 yes
C(50) C(51) 1.33(2) 1_555 1_555 yes
C(50) C(56) 1.63(2) 1_555 1_555 yes
C(51) C(52) 1.39(2) 1_555 1_555 yes
C(57) C(58) 1.18(1) 1_555 1_555 yes
C(58) C(59) 1.54(1) 1_555 1_555 yes
C(59) C(60) 1.51(2) 1_555 1_555 yes
C(59) C(64) 1.37(1) 1_555 1_555 yes
C(60) C(61) 1.38(2) 1_555 1_555 yes
C(61) C(62) 1.35(2) 1_555 1_555 yes
C(62) C(63) 1.41(2) 1_555 1_555 yes
C(63) C(64) 1.28(2) 1_555 1_555 yes
C(65) C(66) 1.21(1) 1_555 1_555 yes
C(66) C(67) 1.44(1) 1_555 1_555 yes
C(67) C(68) 1.34(1) 1_555 1_555 yes
C(67) C(72) 1.32(2) 1_555 1_555 yes
C(68) C(69) 1.48(2) 1_555 1_555 yes
C(69) C(70) 1.42(2) 1_555 1_555 yes
C(70) C(71) 1.40(2) 1_555 1_555 yes
C(71) C(72) 1.35(2) 1_555 1_555 yes
C(75) C(76) 1.51(1) 1_555 1_555 yes
C(81) C(82) 1.51(1) 1_555 1_555 yes
C(87) C(88) 1.51(1) 1_555 1_555 yes
C(93) C(94) 1.51(1) 1_555 1_555 yes

loop_
_geom_contact_atom_site_label_1
_geom_contact_atom_site_label_2
_geom_contact_distance
_geom_contact_site_symmetry_1
_geom_contact_site_symmetry_2
_geom_contact_publ_flag
Sm(1) S(1) 2.784(4) 1_555 1_555 ?
Sm(1) S(2) 2.803(3) 1_555 1_555 ?
Sm(1) C(1) 2.73(1) 1_555 1_555 ?
Sm(1) C(2) 2.763(9) 1_555 1_555 ?
Sm(1) C(3) 2.80(1) 1_555 1_555 ?
Sm(1) C(4) 2.71(1) 1_555 1_555 ?
Sm(1) C(5) 2.689(10) 1_555 1_555 ?
Sm(1) C(11) 2.74(1) 1_555 1_555 ?
Sm(1) C(12) 2.68(1) 1_555 1_555 ?
Sm(1) C(13) 2.836(9) 1_555 1_555 ?
Sm(1) C(14) 2.739(10) 1_555 1_555 ?
Sm(1) C(15) 2.705(8) 1_555 1_555 ?
Sm(2) S(3) 2.774(4) 1_555 1_555 ?
Sm(2) S(4) 2.813(4) 1_555 1_555 ?
Sm(2) C(37) 2.75(1) 1_555 1_555 ?
Sm(2) C(38) 2.72(1) 1_555 1_555 ?
Sm(2) C(39) 2.73(1) 1_555 1_555 ?
Sm(2) C(40) 2.74(1) 1_555 1_555 ?
Sm(2) C(41) 2.725(7) 1_555 1_555 ?
Sm(2) C(47) 2.696(10) 1_555 1_555 ?
Sm(2) C(48) 2.67(1) 1_555 1_555 ?
Sm(2) C(49) 2.74(1) 1_555 1_555 ?
Sm(2) C(50) 2.73(1) 1_555 1_555 ?
Sm(2) C(51) 2.74(1) 1_555 1_555 ?
C(24) C(82) 3.59(2) 1_555 1_554 ?
C(25) C(83) 3.52(2) 1_555 1_554 ?
C(25) C(82) 3.55(2) 1_555 1_554 ?
C(26) C(40) 3.42(2) 1_555 1_565 ?
C(26) C(39) 3.58(2) 1_555 1_565 ?
C(26) C(83) 3.58(2) 1_555 1_554 ?
C(27) C(37) 3.46(2) 1_555 1_565 ?
C(27) C(38) 3.48(2) 1_555 1_565 ?
C(33) C(51) 3.56(2) 1_555 1_665 ?
C(55) C(77) 3.57(2) 1_555 1_444 ?
C(65) C(79) 3.50(2) 1_555 2_545 ?
C(66) C(79) 3.48(2) 1_555 2_545 ?

loop_
_geom_torsion_atom_site_label_1
_geom_torsion_atom_site_label_2
_geom_torsion_atom_site_label_3
_geom_torsion_atom_site_label_4
_geom_torsion
_geom_torsion_site_symmetry_1
_geom_torsion_site_symmetry_2
_geom_torsion_site_symmetry_3
_geom_torsion_site_symmetry_4
_geom_torsion_publ_flag
Sm(1) S(1) C(21) C(22) -68(10) 1_555 1_555 1_555 1_555 yes
Sm(1) S(2) C(29) C(30) 44(73) 1_555 1_555 1_555 1_555 yes
Sm(1) C(1) C(2) C(3) 70.1(7) 1_555 1_555 1_555 1_555 yes
Sm(1) C(1) C(2) C(7) -117(1) 1_555 1_555 1_555 1_555 yes
Sm(1) C(1) C(5) C(4) -69.9(9) 1_555 1_555 1_555 1_555 yes
Sm(1) C(1) C(5) C(10) 117.2(9) 1_555 1_555 1_555 1_555 yes
Sm(1) C(2) C(1) C(5) -67.5(8) 1_555 1_555 1_555 1_555 yes
Sm(1) C(2) C(1) C(6) 120.2(10) 1_555 1_555 1_555 1_555 yes
Sm(1) C(2) C(3) C(4) 65.0(7) 1_555 1_555 1_555 1_555 yes
Sm(1) C(2) C(3) C(8) -122(1) 1_555 1_555 1_555 1_555 yes
Sm(1) C(3) C(2) C(1) -67.9(7) 1_555 1_555 1_555 1_555 yes
Sm(1) C(3) C(2) C(7) 119.0(9) 1_555 1_555 1_555 1_555 yes
Sm(1) C(3) C(4) C(5) 69.7(9) 1_555 1_555 1_555 1_555 yes
Sm(1) C(3) C(4) C(9) -129(1) 1_555 1_555 1_555 1_555 yes
Sm(1) C(4) C(3) C(2) -67.5(7) 1_555 1_555 1_555 1_555 yes
Sm(1) C(4) C(3) C(8) 118.0(10) 1_555 1_555 1_555 1_555 yes
Sm(1) C(4) C(5) C(1) 71.1(9) 1_555 1_555 1_555 1_555 yes
Sm(1) C(4) C(5) C(10) -118(1) 1_555 1_555 1_555 1_555 yes
Sm(1) C(5) C(1) C(2) 68.9(7) 1_555 1_555 1_555 1_555 yes
Sm(1) C(5) C(1) C(6) -119(1) 1_555 1_555 1_555 1_555 yes
Sm(1) C(5) C(4) C(3) -71.8(8) 1_555 1_555 1_555 1_555 yes
Sm(1) C(5) C(4) C(9) 121(1) 1_555 1_555 1_555 1_555 yes
Sm(1) C(11) C(12) C(13) -71(1) 1_555 1_555 1_555 1_555 yes
Sm(1) C(11) C(12) C(17) 110.0(9) 1_555 1_555 1_555 1_555 yes
Sm(1) C(11) C(15) C(14) 70.2(7) 1_555 1_555 1_555 1_555 yes
Sm(1) C(11) C(15) C(20) -127.7(7) 1_555 1_555 1_555 1_555 yes
Sm(1) C(12) C(11) C(15) 72.2(7) 1_555 1_555 1_555 1_555 yes
Sm(1) C(12) C(11) C(16) -116(1) 1_555 1_555 1_555 1_555 yes
Sm(1) C(12) C(13) C(14) -69.5(7) 1_555 1_555 1_555 1_555 yes
Sm(1) C(12) C(13) C(18) 123.7(10) 1_555 1_555 1_555 1_555 yes
Sm(1) C(13) C(12) C(11) 68.2(9) 1_555 1_555 1_555 1_555 yes
Sm(1) C(13) C(12) C(17) -114(1) 1_555 1_555 1_555 1_555 yes
Sm(1) C(13) C(14) C(15) -64.5(9) 1_555 1_555 1_555 1_555 yes
Sm(1) C(13) C(14) C(19) 116(1) 1_555 1_555 1_555 1_555 yes
Sm(1) C(14) C(13) C(12) 66.5(7) 1_555 1_555 1_555 1_555 yes
Sm(1) C(14) C(13) C(18) -131(1) 1_555 1_555 1_555 1_555 yes
Sm(1) C(14) C(15) C(11) -70.8(7) 1_555 1_555 1_555 1_555 yes
Sm(1) C(14) C(15) C(20) 140(2) 1_555 1_555 1_555 1_555 yes
Sm(1) C(15) C(11) C(12) -69.4(6) 1_555 1_555 1_555 1_555 yes
Sm(1) C(15) C(11) C(16) 121(1) 1_555 1_555 1_555 1_555 yes
Sm(1) C(15) C(14) C(13) 68(1) 1_555 1_555 1_555 1_555 yes
Sm(1) C(15) C(14) C(19) -112(1) 1_555 1_555 1_555 1_555 yes
Sm(2) S(3) C(57) C(58) 73(15) 1_555 1_555 1_555 1_555 yes
Sm(2) S(4) C(65) C(66) 170(21) 1_555 1_555 1_555 1_555 yes
Sm(2) C(37) C(38) C(39) 68(1) 1_555 1_555 1_555 1_555 yes
Sm(2) C(37) C(38) C(43) -114.9(10) 1_555 1_555 1_555 1_555 yes
Sm(2) C(37) C(41) C(40) -71.8(6) 1_555 1_555 1_555 1_555 yes
Sm(2) C(37) C(41) C(46) 132.8(9) 1_555 1_555 1_555 1_555 yes
Sm(2) C(38) C(37) C(41) -68.7(6) 1_555 1_555 1_555 1_555 yes
Sm(2) C(38) C(37) C(42) 119(1) 1_555 1_555 1_555 1_555 yes
Sm(2) C(38) C(39) C(40) 70.8(9) 1_555 1_555 1_555 1_555 yes
Sm(2) C(38) C(39) C(44) -124(1) 1_555 1_555 1_555 1_555 yes
Sm(2) C(39) C(38) C(37) -67.9(9) 1_555 1_555 1_555 1_555 yes
Sm(2) C(39) C(38) C(43) 115(1) 1_555 1_555 1_555 1_555 yes
Sm(2) C(39) C(40) C(41) 65.2(9) 1_555 1_555 1_555 1_555 yes
Sm(2) C(39) C(40) C(45) -111(1) 1_555 1_555 1_555 1_555 yes
Sm(2) C(40) C(39) C(38) -69.7(10) 1_555 1_555 1_555 1_555 yes
Sm(2) C(40) C(39) C(44) 125(1) 1_555 1_555 1_555 1_555 yes
Sm(2) C(40) C(41) C(37) 69.9(6) 1_555 1_555 1_555 1_555 yes
Sm(2) C(40) C(41) C(46) -135(1) 1_555 1_555 1_555 1_555 yes
Sm(2) C(41) C(37) C(38) 69.9(7) 1_555 1_555 1_555 1_555 yes
Sm(2) C(41) C(37) C(42) -119(1) 1_555 1_555 1_555 1_555 yes
Sm(2) C(41) C(40) C(39) -65.9(10) 1_555 1_555 1_555 1_555 yes
Sm(2) C(41) C(40) C(45) 111.7(10) 1_555 1_555 1_555 1_555 yes
Sm(2) C(47) C(48) C(49) -63(1) 1_555 1_555 1_555 1_555 yes
Sm(2) C(47) C(48) C(54) 117.0(9) 1_555 1_555 1_555 1_555 yes
Sm(2) C(47) C(51) C(50) 65(1) 1_555 1_555 1_555 1_555 yes
Sm(2) C(47) C(51) C(52) -111(1) 1_555 1_555 1_555 1_555 yes
Sm(2) C(48) C(47) C(51) 74.8(7) 1_555 1_555 1_555 1_555 yes
Sm(2) C(48) C(47) C(53) -124(1) 1_555 1_555 1_555 1_555 yes
Sm(2) C(48) C(49) C(50) -71.1(7) 1_555 1_555 1_555 1_555 yes
Sm(2) C(48) C(49) C(55) 121(1) 1_555 1_555 1_555 1_555 yes
Sm(2) C(49) C(48) C(47) 62(1) 1_555 1_555 1_555 1_555 yes
Sm(2) C(49) C(48) C(54) -118.1(8) 1_555 1_555 1_555 1_555 yes
Sm(2) C(49) C(50) C(51) -70.5(8) 1_555 1_555 1_555 1_555 yes
Sm(2) C(49) C(50) C(56) 113(1) 1_555 1_555 1_555 1_555 yes
Sm(2) C(50) C(49) C(48) 71.2(7) 1_555 1_555 1_555 1_555 yes
Sm(2) C(50) C(49) C(55) -116.7(10) 1_555 1_555 1_555 1_555 yes
Sm(2) C(50) C(51) C(47) -63(1) 1_555 1_555 1_555 1_555 yes
Sm(2) C(50) C(51) C(52) 111(1) 1_555 1_555 1_555 1_555 yes
Sm(2) C(51) C(47) C(48) -73.8(7) 1_555 1_555 1_555 1_555 yes
Sm(2) C(51) C(47) C(53) 127(1) 1_555 1_555 1_555 1_555 yes
Sm(2) C(51) C(50) C(49) 69.0(8) 1_555 1_555 1_555 1_555 yes
Sm(2) C(51) C(50) C(56) -114(1) 1_555 1_555 1_555 1_555 yes
S(1) Sm(1) S(2) C(29) -32.0(4) 1_555 1_555 1_555 1_555 yes
S(1) Sm(1) C(1) C(2) 100.4(10) 1_555 1_555 1_555 1_555 yes
S(1) Sm(1) C(1) C(5) -144.1(6) 1_555 1_555 1_555 1_555 yes
S(1) Sm(1) C(1) C(6) -16.9(9) 1_555 1_555 1_555 1_555 yes
S(1) Sm(1) C(2) C(1) -75.4(9) 1_555 1_555 1_555 1_555 yes
S(1) Sm(1) C(2) C(3) 170.2(7) 1_555 1_555 1_555 1_555 yes
S(1) Sm(1) C(2) C(7) 49(2) 1_555 1_555 1_555 1_555 yes
S(1) Sm(1) C(3) C(2) -10.6(8) 1_555 1_555 1_555 1_555 yes
S(1) Sm(1) C(3) C(4) -121.9(6) 1_555 1_555 1_555 1_555 yes
S(1) Sm(1) C(3) C(8) 130(1) 1_555 1_555 1_555 1_555 yes
S(1) Sm(1) C(4) C(3) 75.1(7) 1_555 1_555 1_555 1_555 yes
S(1) Sm(1) C(4) C(5) -36.2(10) 1_555 1_555 1_555 1_555 yes
S(1) Sm(1) C(4) C(9) -142(1) 1_555 1_555 1_555 1_555 yes
S(1) Sm(1) C(5) C(1) 35.9(6) 1_555 1_555 1_555 1_555 yes
S(1) Sm(1) C(5) C(4) 150.9(8) 1_555 1_555 1_555 1_555 yes
S(1) Sm(1) C(5) C(10) -73.9(8) 1_555 1_555 1_555 1_555 yes
S(1) Sm(1) C(11) C(12) -83.1(6) 1_555 1_555 1_555 1_555 yes
S(1) Sm(1) C(11) C(15) 178.5(7) 1_555 1_555 1_555 1_555 yes
S(1) Sm(1) C(11) C(16) 36(1) 1_555 1_555 1_555 1_555 yes
S(1) Sm(1) C(12) C(11) 95.4(6) 1_555 1_555 1_555 1_555 yes
S(1) Sm(1) C(12) C(13) -141.4(8) 1_555 1_555 1_555 1_555 yes
S(1) Sm(1) C(12) C(17) -17(1) 1_555 1_555 1_555 1_555 yes
S(1) Sm(1) C(13) C(12) 40.8(8) 1_555 1_555 1_555 1_555 yes
S(1) Sm(1) C(13) C(14) 143.7(7) 1_555 1_555 1_555 1_555 yes
S(1) Sm(1) C(13) C(18) -73(1) 1_555 1_555 1_555 1_555 yes
S(1) Sm(1) C(14) C(13) -44.9(8) 1_555 1_555 1_555 1_555 yes
S(1) Sm(1) C(14) C(15) 82.9(9) 1_555 1_555 1_555 1_555 yes
S(1) Sm(1) C(14) C(19) -162(1) 1_555 1_555 1_555 1_555 yes
S(1) Sm(1) C(15) C(11) -1.7(7) 1_555 1_555 1_555 1_555 yes
S(1) Sm(1) C(15) C(14) -116.0(8) 1_555 1_555 1_555 1_555 yes
S(1) Sm(1) C(15) C(20) 92(2) 1_555 1_555 1_555 1_555 yes
S(1) C(21) C(22) C(23) -43(18) 1_555 1_555 1_555 1_555 yes
S(2) Sm(1) S(1) C(21) -29.6(4) 1_555 1_555 1_555 1_555 yes
S(2) Sm(1) C(1) C(2) -11(1) 1_555 1_555 1_555 1_555 yes
S(2) Sm(1) C(1) C(5) 104.3(6) 1_555 1_555 1_555 1_555 yes
S(2) Sm(1) C(1) C(6) -128.5(9) 1_555 1_555 1_555 1_555 yes
S(2) Sm(1) C(2) C(1) 170.3(9) 1_555 1_555 1_555 1_555 yes
S(2) Sm(1) C(2) C(3) 56.0(7) 1_555 1_555 1_555 1_555 yes
S(2) Sm(1) C(2) C(7) -64(2) 1_555 1_555 1_555 1_555 yes
S(2) Sm(1) C(3) C(2) -121.0(8) 1_555 1_555 1_555 1_555 yes
S(2) Sm(1) C(3) C(4) 127.7(7) 1_555 1_555 1_555 1_555 yes
S(2) Sm(1) C(3) C(8) 20(1) 1_555 1_555 1_555 1_555 yes
S(2) Sm(1) C(4) C(3) -50.2(7) 1_555 1_555 1_555 1_555 yes
S(2) Sm(1) C(4) C(5) -161.5(8) 1_555 1_555 1_555 1_555 yes
S(2) Sm(1) C(4) C(9) 91(1) 1_555 1_555 1_555 1_555 yes
S(2) Sm(1) C(5) C(1) -93.0(6) 1_555 1_555 1_555 1_555 yes
S(2) Sm(1) C(5) C(4) 22.1(9) 1_555 1_555 1_555 1_555 yes
S(2) Sm(1) C(5) C(10) 157.3(8) 1_555 1_555 1_555 1_555 yes
S(2) Sm(1) C(11) C(12) 38.5(8) 1_555 1_555 1_555 1_555 yes
S(2) Sm(1) C(11) C(15) -59.8(8) 1_555 1_555 1_555 1_555 yes
S(2) Sm(1) C(11) C(16) 158.1(10) 1_555 1_555 1_555 1_555 yes
S(2) Sm(1) C(12) C(11) -150.8(6) 1_555 1_555 1_555 1_555 yes
S(2) Sm(1) C(12) C(13) -27.5(8) 1_555 1_555 1_555 1_555 yes
S(2) Sm(1) C(12) C(17) 96(1) 1_555 1_555 1_555 1_555 yes
S(2) Sm(1) C(13) C(12) 152.2(8) 1_555 1_555 1_555 1_555 yes
S(2) Sm(1) C(13) C(14) -104.9(7) 1_555 1_555 1_555 1_555 yes
S(2) Sm(1) C(13) C(18) 37(1) 1_555 1_555 1_555 1_555 yes
S(2) Sm(1) C(14) C(13) 70.7(7) 1_555 1_555 1_555 1_555 yes
S(2) Sm(1) C(14) C(15) -161.5(8) 1_555 1_555 1_555 1_555 yes
S(2) Sm(1) C(14) C(19) -46(1) 1_555 1_555 1_555 1_555 yes
S(2) Sm(1) C(15) C(11) 134.2(7) 1_555 1_555 1_555 1_555 yes
S(2) Sm(1) C(15) C(14) 19.9(9) 1_555 1_555 1_555 1_555 yes
S(2) Sm(1) C(15) C(20) -131(2) 1_555 1_555 1_555 1_555 yes
S(2) C(29) C(30) C(31) 22(76) 1_555 1_555 1_555 1_555 yes
S(3) Sm(2) S(4) C(65) 32.7(4) 1_555 1_555 1_555 1_555 yes
S(3) Sm(2) C(37) C(38) 75.3(8) 1_555 1_555 1_555 1_555 yes
S(3) Sm(2) C(37) C(41) 179.8(5) 1_555 1_555 1_555 1_555 yes
S(3) Sm(2) C(37) C(42) -48(1) 1_555 1_555 1_555 1_555 yes
S(3) Sm(2) C(38) C(37) -102.5(8) 1_555 1_555 1_555 1_555 yes
S(3) Sm(2) C(38) C(39) 139.0(9) 1_555 1_555 1_555 1_555 yes
S(3) Sm(2) C(38) C(43) 11(1) 1_555 1_555 1_555 1_555 yes
S(3) Sm(2) C(39) C(38) -41.9(10) 1_555 1_555 1_555 1_555 yes
S(3) Sm(2) C(39) C(40) -155.5(8) 1_555 1_555 1_555 1_555 yes
S(3) Sm(2) C(39) C(44) 82(1) 1_555 1_555 1_555 1_555 yes
S(3) Sm(2) C(40) C(39) 30.2(10) 1_555 1_555 1_555 1_555 yes
S(3) Sm(2) C(40) C(41) -93.1(9) 1_555 1_555 1_555 1_555 yes
S(3) Sm(2) C(40) C(45) 159(1) 1_555 1_555 1_555 1_555 yes
S(3) Sm(2) C(41) C(37) -0.2(7) 1_555 1_555 1_555 1_555 yes
S(3) Sm(2) C(41) C(40) 107.2(8) 1_555 1_555 1_555 1_555 yes
S(3) Sm(2) C(41) C(46) -123(1) 1_555 1_555 1_555 1_555 yes
S(3) Sm(2) C(47) C(48) -40.6(7) 1_555 1_555 1_555 1_555 yes
S(3) Sm(2) C(47) C(51) -137.9(6) 1_555 1_555 1_555 1_555 yes
S(3) Sm(2) C(47) C(53) 86.3(8) 1_555 1_555 1_555 1_555 yes
S(3) Sm(2) C(48) C(47) 139.8(6) 1_555 1_555 1_555 1_555 yes
S(3) Sm(2) C(48) C(49) -82.1(9) 1_555 1_555 1_555 1_555 yes
S(3) Sm(2) C(48) C(54) 24.9(7) 1_555 1_555 1_555 1_555 yes
S(3) Sm(2) C(49) C(48) 93.0(9) 1_555 1_555 1_555 1_555 yes
S(3) Sm(2) C(49) C(50) -166.7(6) 1_555 1_555 1_555 1_555 yes
S(3) Sm(2) C(49) C(55) -52(1) 1_555 1_555 1_555 1_555 yes
S(3) Sm(2) C(50) C(49) 13.9(7) 1_555 1_555 1_555 1_555 yes
S(3) Sm(2) C(50) C(51) 124.1(10) 1_555 1_555 1_555 1_555 yes
S(3) Sm(2) C(50) C(56) -116(1) 1_555 1_555 1_555 1_555 yes
S(3) Sm(2) C(51) C(47) 51.7(7) 1_555 1_555 1_555 1_555 yes
S(3) Sm(2) C(51) C(50) -68(1) 1_555 1_555 1_555 1_555 yes
S(3) Sm(2) C(51) C(52) 153(1) 1_555 1_555 1_555 1_555 yes
S(3) C(57) C(58) C(59) -14(27) 1_555 1_555 1_555 1_555 yes
S(4) Sm(2) S(3) C(57) 35.5(4) 1_555 1_555 1_555 1_555 yes
S(4) Sm(2) C(37) C(38) -37.7(10) 1_555 1_555 1_555 1_555 yes
S(4) Sm(2) C(37) C(41) 66.8(6) 1_555 1_555 1_555 1_555 yes
S(4) Sm(2) C(37) C(42) -161(1) 1_555 1_555 1_555 1_555 yes
S(4) Sm(2) C(38) C(37) 150.8(8) 1_555 1_555 1_555 1_555 yes
S(4) Sm(2) C(38) C(39) 32.2(10) 1_555 1_555 1_555 1_555 yes
S(4) Sm(2) C(38) C(43) -94(1) 1_555 1_555 1_555 1_555 yes
S(4) Sm(2) C(39) C(38) -148.2(10) 1_555 1_555 1_555 1_555 yes
S(4) Sm(2) C(39) C(40) 98.2(9) 1_555 1_555 1_555 1_555 yes
S(4) Sm(2) C(39) C(44) -24(1) 1_555 1_555 1_555 1_555 yes
S(4) Sm(2) C(40) C(39) -78.1(9) 1_555 1_555 1_555 1_555 yes
S(4) Sm(2) C(40) C(41) 158.6(8) 1_555 1_555 1_555 1_555 yes
S(4) Sm(2) C(40) C(45) 50(1) 1_555 1_555 1_555 1_555 yes
S(4) Sm(2) C(41) C(37) -130.2(6) 1_555 1_555 1_555 1_555 yes
S(4) Sm(2) C(41) C(40) -22.8(8) 1_555 1_555 1_555 1_555 yes
S(4) Sm(2) C(41) C(46) 106(1) 1_555 1_555 1_555 1_555 yes
S(4) Sm(2) C(47) C(48) 85.1(7) 1_555 1_555 1_555 1_555 yes
S(4) Sm(2) C(47) C(51) -12.2(8) 1_555 1_555 1_555 1_555 yes
S(4) Sm(2) C(47) C(53) -148.0(7) 1_555 1_555 1_555 1_555 yes
S(4) Sm(2) C(48) C(47) -114.6(6) 1_555 1_555 1_555 1_555 yes
S(4) Sm(2) C(48) C(49) 23.5(10) 1_555 1_555 1_555 1_555 yes
S(4) Sm(2) C(48) C(54) 130.4(7) 1_555 1_555 1_555 1_555 yes
S(4) Sm(2) C(49) C(48) -160.1(8) 1_555 1_555 1_555 1_555 yes
S(4) Sm(2) C(49) C(50) -59.7(6) 1_555 1_555 1_555 1_555 yes
S(4) Sm(2) C(49) C(55) 54(1) 1_555 1_555 1_555 1_555 yes
S(4) Sm(2) C(50) C(49) 119.9(6) 1_555 1_555 1_555 1_555 yes
S(4) Sm(2) C(50) C(51) -129(1) 1_555 1_555 1_555 1_555 yes
S(4) Sm(2) C(50) C(56) -10(1) 1_555 1_555 1_555 1_555 yes
S(4) Sm(2) C(51) C(47) 170.5(6) 1_555 1_555 1_555 1_555 yes
S(4) Sm(2) C(51) C(50) 50(1) 1_555 1_555 1_555 1_555 yes
S(4) Sm(2) C(51) C(52) -87(1) 1_555 1_555 1_555 1_555 yes
S(4) C(65) C(66) C(67) 64(36) 1_555 1_555 1_555 1_555 yes
N(1) C(75) C(76) N(2) -82.0(9) 1_555 1_555 1_555 1_555 yes
N(1) Li(1) N(2) C(76) -19(1) 1_555 1_555 1_555 1_555 yes
N(1) Li(1) N(2) C(77) -114(1) 1_555 1_555 1_555 1_555 yes
N(1) Li(1) N(2) C(78) 122(1) 1_555 1_555 1_555 1_555 yes
N(1) Li(1) N(3) C(79) 113(1) 1_555 1_555 1_555 1_555 yes
N(1) Li(1) N(3) C(80) 7(2) 1_555 1_555 1_555 1_555 yes
N(1) Li(1) N(3) C(81) -146(1) 1_555 1_555 1_555 1_555 yes
N(1) Li(1) N(4) C(82) 98(1) 1_555 1_555 1_555 1_555 yes
N(1) Li(1) N(4) C(83) 10(1) 1_555 1_555 1_555 1_555 yes
N(1) Li(1) N(4) C(84) -139(1) 1_555 1_555 1_555 1_555 yes
N(2) Li(1) N(1) C(73) -117(1) 1_555 1_555 1_555 1_555 yes
N(2) Li(1) N(1) C(74) 117(1) 1_555 1_555 1_555 1_555 yes
N(2) Li(1) N(1) C(75) -20(1) 1_555 1_555 1_555 1_555 yes
N(2) Li(1) N(3) C(79) 7(2) 1_555 1_555 1_555 1_555 yes
N(2) Li(1) N(3) C(80) -98(1) 1_555 1_555 1_555 1_555 yes
N(2) Li(1) N(3) C(81) 108(2) 1_555 1_555 1_555 1_555 yes
N(2) Li(1) N(4) C(82) -154(1) 1_555 1_555 1_555 1_555 yes
N(2) Li(1) N(4) C(83) 117(1) 1_555 1_555 1_555 1_555 yes
N(2) Li(1) N(4) C(84) -32(2) 1_555 1_555 1_555 1_555 yes
N(3) C(81) C(82) N(4) -77.0(9) 1_555 1_555 1_555 1_555 yes
N(3) Li(1) N(1) C(73) 111(1) 1_555 1_555 1_555 1_555 yes
N(3) Li(1) N(1) C(74) -13(2) 1_555 1_555 1_555 1_555 yes
N(3) Li(1) N(1) C(75) -151(1) 1_555 1_555 1_555 1_555 yes
N(3) Li(1) N(2) C(76) 100(1) 1_555 1_555 1_555 1_555 yes
N(3) Li(1) N(2) C(77) 4(2) 1_555 1_555 1_555 1_555 yes
N(3) Li(1) N(2) C(78) -117(2) 1_555 1_555 1_555 1_555 yes
N(3) Li(1) N(4) C(82) -22.6(7) 1_555 1_555 1_555 1_555 yes
N(3) Li(1) N(4) C(83) -110.4(9) 1_555 1_555 1_555 1_555 yes
N(3) Li(1) N(4) C(84) 100(1) 1_555 1_555 1_555 1_555 yes
N(4) Li(1) N(1) C(73) 2(2) 1_555 1_555 1_555 1_555 yes
N(4) Li(1) N(1) C(74) -121(2) 1_555 1_555 1_555 1_555 yes
N(4) Li(1) N(1) C(75) 100(1) 1_555 1_555 1_555 1_555 yes
N(4) Li(1) N(2) C(76) -151(1) 1_555 1_555 1_555 1_555 yes
N(4) Li(1) N(2) C(77) 113(1) 1_555 1_555 1_555 1_555 yes
N(4) Li(1) N(2) C(78) -9(2) 1_555 1_555 1_555 1_555 yes
N(4) Li(1) N(3) C(79) -113(1) 1_555 1_555 1_555 1_555 yes
N(4) Li(1) N(3) C(80) 140(1) 1_555 1_555 1_555 1_555 yes
N(4) Li(1) N(3) C(81) -13.5(8) 1_555 1_555 1_555 1_555 yes
N(5) C(87) C(88) N(6) -70(1) 1_555 1_555 1_555 1_555 yes
N(5) Li(2) N(6) C(88) -23(1) 1_555 1_555 1_555 1_555 yes
N(5) Li(2) N(6) C(89) 131(1) 1_555 1_555 1_555 1_555 yes
N(5) Li(2) N(6) C(90) -105(1) 1_555 1_555 1_555 1_555 yes
N(5) Li(2) N(7) C(91) -23(1) 1_555 1_555 1_555 1_555 yes
N(5) Li(2) N(7) C(92) 101(1) 1_555 1_555 1_555 1_555 yes
N(5) Li(2) N(7) C(93) -151(1) 1_555 1_555 1_555 1_555 yes
N(5) Li(2) N(8) C(94) 116(1) 1_555 1_555 1_555 1_555 yes
N(5) Li(2) N(8) C(95) 12(1) 1_555 1_555 1_555 1_555 yes
N(5) Li(2) N(8) C(96) -118(1) 1_555 1_555 1_555 1_555 yes
N(6) Li(2) N(5) C(85) -132(1) 1_555 1_555 1_555 1_555 yes
N(6) Li(2) N(5) C(86) 107(1) 1_555 1_555 1_555 1_555 yes
N(6) Li(2) N(5) C(87) -10(1) 1_555 1_555 1_555 1_555 yes
N(6) Li(2) N(7) C(91) -130(1) 1_555 1_555 1_555 1_555 yes
N(6) Li(2) N(7) C(92) -5(1) 1_555 1_555 1_555 1_555 yes
N(6) Li(2) N(7) C(93) 101(1) 1_555 1_555 1_555 1_555 yes
N(6) Li(2) N(8) C(94) -136(1) 1_555 1_555 1_555 1_555 yes
N(6) Li(2) N(8) C(95) 120(1) 1_555 1_555 1_555 1_555 yes
N(6) Li(2) N(8) C(96) -11(1) 1_555 1_555 1_555 1_555 yes
N(7) C(93) C(94) N(8) -73.7(10) 1_555 1_555 1_555 1_555 yes
N(7) Li(2) N(5) C(85) 100(1) 1_555 1_555 1_555 1_555 yes
N(7) Li(2) N(5) C(86) -19(1) 1_555 1_555 1_555 1_555 yes
N(7) Li(2) N(5) C(87) -137(1) 1_555 1_555 1_555 1_555 yes
N(7) Li(2) N(6) C(88) 101(1) 1_555 1_555 1_555 1_555 yes
N(7) Li(2) N(6) C(89) -103(1) 1_555 1_555 1_555 1_555 yes
N(7) Li(2) N(6) C(90) 19(1) 1_555 1_555 1_555 1_555 yes
N(7) Li(2) N(8) C(94) -8.8(7) 1_555 1_555 1_555 1_555 yes
N(7) Li(2) N(8) C(95) -112(1) 1_555 1_555 1_555 1_555 yes
N(7) Li(2) N(8) C(96) 115(1) 1_555 1_555 1_555 1_555 yes
N(8) Li(2) N(5) C(85) -6(1) 1_555 1_555 1_555 1_555 yes
N(8) Li(2) N(5) C(86) -126(1) 1_555 1_555 1_555 1_555 yes
N(8) Li(2) N(5) C(87) 115(1) 1_555 1_555 1_555 1_555 yes
N(8) Li(2) N(6) C(88) -149(1) 1_555 1_555 1_555 1_555 yes
N(8) Li(2) N(6) C(89) 5(1) 1_555 1_555 1_555 1_555 yes
N(8) Li(2) N(6) C(90) 128(1) 1_555 1_555 1_555 1_555 yes
N(8) Li(2) N(7) C(91) 102(1) 1_555 1_555 1_555 1_555 yes
N(8) Li(2) N(7) C(92) -132.2(10) 1_555 1_555 1_555 1_555 yes
N(8) Li(2) N(7) C(93) -25.5(7) 1_555 1_555 1_555 1_555 yes
C(1) Sm(1) S(1) C(21) -147.5(4) 1_555 1_555 1_555 1_555 yes
C(1) Sm(1) S(2) C(29) 58.6(4) 1_555 1_555 1_555 1_555 yes
C(1) Sm(1) C(2) C(3) -114(1) 1_555 1_555 1_555 1_555 yes
C(1) Sm(1) C(2) C(7) 125(2) 1_555 1_555 1_555 1_555 yes
C(1) Sm(1) C(3) C(2) 37.2(7) 1_555 1_555 1_555 1_555 yes
C(1) Sm(1) C(3) C(4) -74.1(7) 1_555 1_555 1_555 1_555 yes
C(1) Sm(1) C(3) C(8) 178(1) 1_555 1_555 1_555 1_555 yes
C(1) Sm(1) C(4) C(3) 76.2(7) 1_555 1_555 1_555 1_555 yes
C(1) Sm(1) C(4) C(5) -35.0(7) 1_555 1_555 1_555 1_555 yes
C(1) Sm(1) C(4) C(9) -141(1) 1_555 1_555 1_555 1_555 yes
C(1) Sm(1) C(5) C(4) 115(1) 1_555 1_555 1_555 1_555 yes
C(1) Sm(1) C(5) C(10) -109(1) 1_555 1_555 1_555 1_555 yes
C(1) Sm(1) C(11) C(12) -161.0(6) 1_555 1_555 1_555 1_555 yes
C(1) Sm(1) C(11) C(15) 100.6(7) 1_555 1_555 1_555 1_555 yes
C(1) Sm(1) C(11) C(16) -41(1) 1_555 1_555 1_555 1_555 yes
C(1) Sm(1) C(12) C(11) 28.1(9) 1_555 1_555 1_555 1_555 yes
C(1) Sm(1) C(12) C(13) 151.4(7) 1_555 1_555 1_555 1_555 yes
C(1) Sm(1) C(12) C(17) -84(1) 1_555 1_555 1_555 1_555 yes
C(1) Sm(1) C(13) C(12) -64(1) 1_555 1_555 1_555 1_555 yes
C(1) Sm(1) C(13) C(14) 38(1) 1_555 1_555 1_555 1_555 yes
C(1) Sm(1) C(13) C(18) -179(1) 1_555 1_555 1_555 1_555 yes
C(1) Sm(1) C(14) C(13) -161.4(6) 1_555 1_555 1_555 1_555 yes
C(1) Sm(1) C(14) C(15) -33.6(10) 1_555 1_555 1_555 1_555 yes
C(1) Sm(1) C(14) C(19) 81(1) 1_555 1_555 1_555 1_555 yes
C(1) Sm(1) C(15) C(11) -89.5(7) 1_555 1_555 1_555 1_555 yes
C(1) Sm(1) C(15) C(14) 156.2(7) 1_555 1_555 1_555 1_555 yes
C(1) Sm(1) C(15) C(20) 4(2) 1_555 1_555 1_555 1_555 yes
C(1) C(2) Sm(1) C(3) 114(1) 1_555 1_555 1_555 1_555 yes
C(1) C(2) Sm(1) C(4) 74.0(7) 1_555 1_555 1_555 1_555 yes
C(1) C(2) Sm(1) C(5) 34.6(6) 1_555 1_555 1_555 1_555 yes
C(1) C(2) Sm(1) C(11) 8(1) 1_555 1_555 1_555 1_555 yes
C(1) C(2) Sm(1) C(12) -30(2) 1_555 1_555 1_555 1_555 yes
C(1) C(2) Sm(1) C(13) 138(1) 1_555 1_555 1_555 1_555 yes
C(1) C(2) Sm(1) C(14) 91(1) 1_555 1_555 1_555 1_555 yes
C(1) C(2) Sm(1) C(15) 49(1) 1_555 1_555 1_555 1_555 yes
C(1) C(2) C(3) C(4) -2(1) 1_555 1_555 1_555 1_555 yes
C(1) C(2) C(3) C(8) 169(1) 1_555 1_555 1_555 1_555 yes
C(1) C(5) Sm(1) C(2) -36.9(9) 1_555 1_555 1_555 1_555 yes
C(1) C(5) Sm(1) C(3) -75.1(7) 1_555 1_555 1_555 1_555 yes
C(1) C(5) Sm(1) C(4) -115(1) 1_555 1_555 1_555 1_555 yes
C(1) C(5) Sm(1) C(11) 125.6(7) 1_555 1_555 1_555 1_555 yes
C(1) C(5) Sm(1) C(12) 128.7(7) 1_555 1_555 1_555 1_555 yes
C(1) C(5) Sm(1) C(13) 164.4(6) 1_555 1_555 1_555 1_555 yes
C(1) C(5) Sm(1) C(14) 172.1(6) 1_555 1_555 1_555 1_555 yes
C(1) C(5) Sm(1) C(15) 153.7(8) 1_555 1_555 1_555 1_555 yes
C(1) C(5) C(4) C(3) 0(1) 1_555 1_555 1_555 1_555 yes
C(1) C(5) C(4) C(9) -167.4(10) 1_555 1_555 1_555 1_555 yes
C(2) Sm(1) S(1) C(21) -118.3(5) 1_555 1_555 1_555 1_555 yes
C(2) Sm(1) S(2) C(29) 53.1(5) 1_555 1_555 1_555 1_555 yes
C(2) Sm(1) C(1) C(5) 115(1) 1_555 1_555 1_555 1_555 yes
C(2) Sm(1) C(1) C(6) -117(1) 1_555 1_555 1_555 1_555 yes
C(2) Sm(1) C(3) C(4) -111(1) 1_555 1_555 1_555 1_555 yes
C(2) Sm(1) C(3) C(8) 141(1) 1_555 1_555 1_555 1_555 yes
C(2) Sm(1) C(4) C(3) 36.1(9) 1_555 1_555 1_555 1_555 yes
C(2) Sm(1) C(4) C(5) -75.1(10) 1_555 1_555 1_555 1_555 yes
C(2) Sm(1) C(4) C(9) 178(1) 1_555 1_555 1_555 1_555 yes
C(2) Sm(1) C(5) C(4) 78(1) 1_555 1_555 1_555 1_555 yes
C(2) Sm(1) C(5) C(10) -146(1) 1_555 1_555 1_555 1_555 yes
C(2) Sm(1) C(11) C(12) -165.4(8) 1_555 1_555 1_555 1_555 yes
C(2) Sm(1) C(11) C(15) 96.2(10) 1_555 1_555 1_555 1_555 yes
C(2) Sm(1) C(11) C(16) -45(1) 1_555 1_555 1_555 1_555 yes
C(2) Sm(1) C(12) C(11) 50(1) 1_555 1_555 1_555 1_555 yes
C(2) Sm(1) C(12) C(13) 173(1) 1_555 1_555 1_555 1_555 yes
C(2) Sm(1) C(12) C(17) -61(2) 1_555 1_555 1_555 1_555 yes
C(2) Sm(1) C(13) C(12) -174.9(9) 1_555 1_555 1_555 1_555 yes
C(2) Sm(1) C(13) C(14) -72(1) 1_555 1_555 1_555 1_555 yes
C(2) Sm(1) C(13) C(18) 70(1) 1_555 1_555 1_555 1_555 yes
C(2) Sm(1) C(14) C(13) 152.1(9) 1_555 1_555 1_555 1_555 yes
C(2) Sm(1) C(14) C(15) -80(1) 1_555 1_555 1_555 1_555 yes
C(2) Sm(1) C(14) C(19) 34(1) 1_555 1_555 1_555 1_555 yes
C(2) Sm(1) C(15) C(11) -112.9(10) 1_555 1_555 1_555 1_555 yes
C(2) Sm(1) C(15) C(14) 132.8(9) 1_555 1_555 1_555 1_555 yes
C(2) Sm(1) C(15) C(20) -18(2) 1_555 1_555 1_555 1_555 yes
C(2) C(1) Sm(1) C(3) -35.6(10) 1_555 1_555 1_555 1_555 yes
C(2) C(1) Sm(1) C(4) -78(1) 1_555 1_555 1_555 1_555 yes
C(2) C(1) Sm(1) C(5) -115(1) 1_555 1_555 1_555 1_555 yes
C(2) C(1) Sm(1) C(11) -173.9(10) 1_555 1_555 1_555 1_555 yes
C(2) C(1) Sm(1) C(12) 170.1(9) 1_555 1_555 1_555 1_555 yes
C(2) C(1) Sm(1) C(13) -149(1) 1_555 1_555 1_555 1_555 yes
C(2) C(1) Sm(1) C(14) -126.4(10) 1_555 1_555 1_555 1_555 yes
C(2) C(1) Sm(1) C(15) -143(1) 1_555 1_555 1_555 1_555 yes
C(2) C(1) C(5) C(4) -1(1) 1_555 1_555 1_555 1_555 yes
C(2) C(1) C(5) C(10) -173.9(9) 1_555 1_555 1_555 1_555 yes
C(2) C(3) Sm(1) C(4) 111(1) 1_555 1_555 1_555 1_555 yes
C(2) C(3) Sm(1) C(5) 74.5(8) 1_555 1_555 1_555 1_555 yes
C(2) C(3) Sm(1) C(11) 105.7(9) 1_555 1_555 1_555 1_555 yes
C(2) C(3) Sm(1) C(12) 157(1) 1_555 1_555 1_555 1_555 yes
C(2) C(3) Sm(1) C(13) -170.7(6) 1_555 1_555 1_555 1_555 yes
C(2) C(3) Sm(1) C(14) 165.5(7) 1_555 1_555 1_555 1_555 yes
C(2) C(3) Sm(1) C(15) 131.5(8) 1_555 1_555 1_555 1_555 yes
C(2) C(3) C(4) C(5) 2(1) 1_555 1_555 1_555 1_555 yes
C(2) C(3) C(4) C(9) 163(1) 1_555 1_555 1_555 1_555 yes
C(3) Sm(1) S(1) C(21) -113.3(4) 1_555 1_555 1_555 1_555 yes
C(3) Sm(1) S(2) C(29) 77.2(5) 1_555 1_555 1_555 1_555 yes
C(3) Sm(1) C(1) C(5) 79.8(7) 1_555 1_555 1_555 1_555 yes
C(3) Sm(1) C(1) C(6) -152(1) 1_555 1_555 1_555 1_555 yes
C(3) Sm(1) C(2) C(7) -120(2) 1_555 1_555 1_555 1_555 yes
C(3) Sm(1) C(4) C(5) -111(1) 1_555 1_555 1_555 1_555 yes
C(3) Sm(1) C(4) C(9) 142(1) 1_555 1_555 1_555 1_555 yes
C(3) Sm(1) C(5) C(4) 40.0(8) 1_555 1_555 1_555 1_555 yes
C(3) Sm(1) C(5) C(10) 175(1) 1_555 1_555 1_555 1_555 yes
C(3) Sm(1) C(11) C(12) 152.3(6) 1_555 1_555 1_555 1_555 yes
C(3) Sm(1) C(11) C(15) 54.0(9) 1_555 1_555 1_555 1_555 yes
C(3) Sm(1) C(11) C(16) -88(1) 1_555 1_555 1_555 1_555 yes
C(3) Sm(1) C(12) C(11) -73(1) 1_555 1_555 1_555 1_555 yes
C(3) Sm(1) C(12) C(13) 49(1) 1_555 1_555 1_555 1_555 yes
C(3) Sm(1) C(12) C(17) 173(1) 1_555 1_555 1_555 1_555 yes
C(3) Sm(1) C(13) C(12) -158.4(8) 1_555 1_555 1_555 1_555 yes
C(3) Sm(1) C(13) C(14) -55.4(9) 1_555 1_555 1_555 1_555 yes
C(3) Sm(1) C(13) C(18) 86(1) 1_555 1_555 1_555 1_555 yes
C(3) Sm(1) C(14) C(13) 139.6(7) 1_555 1_555 1_555 1_555 yes
C(3) Sm(1) C(14) C(15) -92.6(9) 1_555 1_555 1_555 1_555 yes
C(3) Sm(1) C(14) C(19) 22(1) 1_555 1_555 1_555 1_555 yes
C(3) Sm(1) C(15) C(11) -141.9(7) 1_555 1_555 1_555 1_555 yes
C(3) Sm(1) C(15) C(14) 103.8(7) 1_555 1_555 1_555 1_555 yes
C(3) Sm(1) C(15) C(20) -47(2) 1_555 1_555 1_555 1_555 yes
C(3) C(2) Sm(1) C(4) -40.4(7) 1_555 1_555 1_555 1_555 yes
C(3) C(2) Sm(1) C(5) -79.8(8) 1_555 1_555 1_555 1_555 yes
C(3) C(2) Sm(1) C(11) -105(1) 1_555 1_555 1_555 1_555 yes
C(3) C(2) Sm(1) C(12) -144(1) 1_555 1_555 1_555 1_555 yes
C(3) C(2) Sm(1) C(13) 24(1) 1_555 1_555 1_555 1_555 yes
C(3) C(2) Sm(1) C(14) -23(1) 1_555 1_555 1_555 1_555 yes
C(3) C(2) Sm(1) C(15) -65(1) 1_555 1_555 1_555 1_555 yes
C(3) C(2) C(1) C(5) 2(1) 1_555 1_555 1_555 1_555 yes
C(3) C(2) C(1) C(6) -169(1) 1_555 1_555 1_555 1_555 yes
C(3) C(4) Sm(1) C(5) 111(1) 1_555 1_555 1_555 1_555 yes
C(3) C(4) Sm(1) C(11) 176.0(7) 1_555 1_555 1_555 1_555 yes
C(3) C(4) Sm(1) C(12) -161.0(7) 1_555 1_555 1_555 1_555 yes
C(3) C(4) Sm(1) C(13) -126.9(7) 1_555 1_555 1_555 1_555 yes
C(3) C(4) Sm(1) C(14) -134.5(7) 1_555 1_555 1_555 1_555 yes
C(3) C(4) Sm(1) C(15) -162.0(8) 1_555 1_555 1_555 1_555 yes
C(3) C(4) C(5) C(10) 169(1) 1_555 1_555 1_555 1_555 yes
C(4) Sm(1) S(1) C(21) -146.6(5) 1_555 1_555 1_555 1_555 yes
C(4) Sm(1) S(2) C(29) 101.7(4) 1_555 1_555 1_555 1_555 yes
C(4) Sm(1) C(1) C(5) 36.8(7) 1_555 1_555 1_555 1_555 yes
C(4) Sm(1) C(1) C(6) 164(1) 1_555 1_555 1_555 1_555 yes
C(4) Sm(1) C(2) C(7) -160(2) 1_555 1_555 1_555 1_555 yes
C(4) Sm(1) C(3) C(8) -107(1) 1_555 1_555 1_555 1_555 yes
C(4) Sm(1) C(5) C(10) 135(1) 1_555 1_555 1_555 1_555 yes
C(4) Sm(1) C(11) C(12) 149.3(6) 1_555 1_555 1_555 1_555 yes
C(4) Sm(1) C(11) C(15) 51.0(7) 1_555 1_555 1_555 1_555 yes
C(4) Sm(1) C(11) C(16) -91(1) 1_555 1_555 1_555 1_555 yes
C(4) Sm(1) C(12) C(11) -42.4(8) 1_555 1_555 1_555 1_555 yes
C(4) Sm(1) C(12) C(13) 80.8(9) 1_555 1_555 1_555 1_555 yes
C(4) Sm(1) C(12) C(17) -154(1) 1_555 1_555 1_555 1_555 yes
C(4) Sm(1) C(13) C(12) -120.7(8) 1_555 1_555 1_555 1_555 yes
C(4) Sm(1) C(13) C(14) -17.8(8) 1_555 1_555 1_555 1_555 yes
C(4) Sm(1) C(13) C(18) 124(1) 1_555 1_555 1_555 1_555 yes
C(4) Sm(1) C(14) C(13) 165.0(7) 1_555 1_555 1_555 1_555 yes
C(4) Sm(1) C(14) C(15) -67.2(9) 1_555 1_555 1_555 1_555 yes
C(4) Sm(1) C(14) C(19) 47(1) 1_555 1_555 1_555 1_555 yes
C(4) Sm(1) C(15) C(11) -131.5(7) 1_555 1_555 1_555 1_555 yes
C(4) Sm(1) C(15) C(14) 114.2(8) 1_555 1_555 1_555 1_555 yes
C(4) Sm(1) C(15) C(20) -37(2) 1_555 1_555 1_555 1_555 yes
C(4) C(3) Sm(1) C(5) -36.8(6) 1_555 1_555 1_555 1_555 yes
C(4) C(3) Sm(1) C(11) -5.6(10) 1_555 1_555 1_555 1_555 yes
C(4) C(3) Sm(1) C(12) 45(1) 1_555 1_555 1_555 1_555 yes
C(4) C(3) Sm(1) C(13) 78.0(8) 1_555 1_555 1_555 1_555 yes
C(4) C(3) Sm(1) C(14) 54.2(8) 1_555 1_555 1_555 1_555 yes
C(4) C(3) Sm(1) C(15) 20.2(9) 1_555 1_555 1_555 1_555 yes
C(4) C(3) C(2) C(7) -176.1(8) 1_555 1_555 1_555 1_555 yes
C(4) C(5) Sm(1) C(11) -119.3(9) 1_555 1_555 1_555 1_555 yes
C(4) C(5) Sm(1) C(12) -116.2(9) 1_555 1_555 1_555 1_555 yes
C(4) C(5) Sm(1) C(13) -80.6(9) 1_555 1_555 1_555 1_555 yes
C(4) C(5) Sm(1) C(14) -72.9(9) 1_555 1_555 1_555 1_555 yes
C(4) C(5) Sm(1) C(15) -91.3(10) 1_555 1_555 1_555 1_555 yes
C(4) C(5) C(1) C(6) 170(1) 1_555 1_555 1_555 1_555 yes
C(5) Sm(1) S(1) C(21) -163.7(4) 1_555 1_555 1_555 1_555 yes
C(5) Sm(1) S(2) C(29) 91.1(4) 1_555 1_555 1_555 1_555 yes
C(5) Sm(1) C(1) C(6) 127(1) 1_555 1_555 1_555 1_555 yes
C(5) Sm(1) C(2) C(7) 159(2) 1_555 1_555 1_555 1_555 yes
C(5) Sm(1) C(3) C(8) -144(1) 1_555 1_555 1_555 1_555 yes
C(5) Sm(1) C(4) C(9) -106(1) 1_555 1_555 1_555 1_555 yes
C(5) Sm(1) C(11) C(12) 175.5(6) 1_555 1_555 1_555 1_555 yes
C(5) Sm(1) C(11) C(15) 77.2(7) 1_555 1_555 1_555 1_555 yes
C(5) Sm(1) C(11) C(16) -64(1) 1_555 1_555 1_555 1_555 yes
C(5) Sm(1) C(12) C(11) -5.5(8) 1_555 1_555 1_555 1_555 yes
C(5) Sm(1) C(12) C(13) 117.7(8) 1_555 1_555 1_555 1_555 yes
C(5) Sm(1) C(12) C(17) -118(1) 1_555 1_555 1_555 1_555 yes
C(5) Sm(1) C(13) C(12) -85.6(9) 1_555 1_555 1_555 1_555 yes
C(5) Sm(1) C(13) C(14) 17.3(9) 1_555 1_555 1_555 1_555 yes
C(5) Sm(1) C(13) C(18) 159(1) 1_555 1_555 1_555 1_555 yes
C(5) Sm(1) C(14) C(13) -166.8(7) 1_555 1_555 1_555 1_555 yes
C(5) Sm(1) C(14) C(15) -39.0(9) 1_555 1_555 1_555 1_555 yes
C(5) Sm(1) C(14) C(19) 75(1) 1_555 1_555 1_555 1_555 yes
C(5) Sm(1) C(15) C(11) -102.2(7) 1_555 1_555 1_555 1_555 yes
C(5) Sm(1) C(15) C(14) 143.5(8) 1_555 1_555 1_555 1_555 yes
C(5) Sm(1) C(15) C(20) -8(2) 1_555 1_555 1_555 1_555 yes
C(5) C(1) Sm(1) C(11) -58.4(7) 1_555 1_555 1_555 1_555 yes
C(5) C(1) Sm(1) C(12) -74.4(8) 1_555 1_555 1_555 1_555 yes
C(5) C(1) Sm(1) C(13) -33(1) 1_555 1_555 1_555 1_555 yes
C(5) C(1) Sm(1) C(14) -11.0(9) 1_555 1_555 1_555 1_555 yes
C(5) C(1) Sm(1) C(15) -28.2(8) 1_555 1_555 1_555 1_555 yes
C(5) C(1) C(2) C(7) 175(1) 1_555 1_555 1_555 1_555 yes
C(5) C(4) Sm(1) C(11) 64.8(9) 1_555 1_555 1_555 1_555 yes
C(5) C(4) Sm(1) C(12) 87.8(9) 1_555 1_555 1_555 1_555 yes
C(5) C(4) Sm(1) C(13) 121.8(8) 1_555 1_555 1_555 1_555 yes
C(5) C(4) Sm(1) C(14) 114.3(8) 1_555 1_555 1_555 1_555 yes
C(5) C(4) Sm(1) C(15) 86.8(9) 1_555 1_555 1_555 1_555 yes
C(5) C(4) C(3) C(8) -172(1) 1_555 1_555 1_555 1_555 yes
C(6) C(1) Sm(1) C(11) 68.8(10) 1_555 1_555 1_555 1_555 yes
C(6) C(1) Sm(1) C(12) 52(1) 1_555 1_555 1_555 1_555 yes
C(6) C(1) Sm(1) C(13) 93(1) 1_555 1_555 1_555 1_555 yes
C(6) C(1) Sm(1) C(14) 116.3(9) 1_555 1_555 1_555 1_555 yes
C(6) C(1) Sm(1) C(15) 99(1) 1_555 1_555 1_555 1_555 yes
C(6) C(1) C(2) C(7) 2(1) 1_555 1_555 1_555 1_555 yes
C(6) C(1) C(5) C(10) -2(1) 1_555 1_555 1_555 1_555 yes
C(7) C(2) Sm(1) C(11) 133(1) 1_555 1_555 1_555 1_555 yes
C(7) C(2) Sm(1) C(12) 94(2) 1_555 1_555 1_555 1_555 yes
C(7) C(2) Sm(1) C(13) -96(2) 1_555 1_555 1_555 1_555 yes
C(7) C(2) Sm(1) C(14) -143(1) 1_555 1_555 1_555 1_555 yes
C(7) C(2) Sm(1) C(15) 174(1) 1_555 1_555 1_555 1_555 yes
C(7) C(2) C(3) C(8) -3(2) 1_555 1_555 1_555 1_555 yes
C(8) C(3) Sm(1) C(11) -112(1) 1_555 1_555 1_555 1_555 yes
C(8) C(3) Sm(1) C(12) -61(1) 1_555 1_555 1_555 1_555 yes
C(8) C(3) Sm(1) C(13) -29(1) 1_555 1_555 1_555 1_555 yes
C(8) C(3) Sm(1) C(14) -53(1) 1_555 1_555 1_555 1_555 yes
C(8) C(3) Sm(1) C(15) -87(1) 1_555 1_555 1_555 1_555 yes
C(8) C(3) C(4) C(9) -11(2) 1_555 1_555 1_555 1_555 yes
C(9) C(4) Sm(1) C(11) -41(1) 1_555 1_555 1_555 1_555 yes
C(9) C(4) Sm(1) C(12) -18(1) 1_555 1_555 1_555 1_555 yes
C(9) C(4) Sm(1) C(13) 15(1) 1_555 1_555 1_555 1_555 yes
C(9) C(4) Sm(1) C(14) 7(1) 1_555 1_555 1_555 1_555 yes
C(9) C(4) Sm(1) C(15) -19(1) 1_555 1_555 1_555 1_555 yes
C(9) C(4) C(5) C(10) 3(2) 1_555 1_555 1_555 1_555 yes
C(10) C(5) Sm(1) C(11) 15.9(9) 1_555 1_555 1_555 1_555 yes
C(10) C(5) Sm(1) C(12) 19.0(9) 1_555 1_555 1_555 1_555 yes
C(10) C(5) Sm(1) C(13) 54.7(9) 1_555 1_555 1_555 1_555 yes
C(10) C(5) Sm(1) C(14) 62.4(9) 1_555 1_555 1_555 1_555 yes
C(10) C(5) Sm(1) C(15) 44.0(9) 1_555 1_555 1_555 1_555 yes
C(11) Sm(1) S(1) C(21) 104.4(4) 1_555 1_555 1_555 1_555 yes
C(11) Sm(1) S(2) C(29) -143.0(5) 1_555 1_555 1_555 1_555 yes
C(11) Sm(1) C(12) C(13) 123(1) 1_555 1_555 1_555 1_555 yes
C(11) Sm(1) C(12) C(17) -112(1) 1_555 1_555 1_555 1_555 yes
C(11) Sm(1) C(13) C(12) -35.1(8) 1_555 1_555 1_555 1_555 yes
C(11) Sm(1) C(13) C(14) 67.9(7) 1_555 1_555 1_555 1_555 yes
C(11) Sm(1) C(13) C(18) -149(1) 1_555 1_555 1_555 1_555 yes
C(11) Sm(1) C(14) C(13) -92.1(8) 1_555 1_555 1_555 1_555 yes
C(11) Sm(1) C(14) C(15) 35.7(9) 1_555 1_555 1_555 1_555 yes
C(11) Sm(1) C(14) C(19) 150(1) 1_555 1_555 1_555 1_555 yes
C(11) Sm(1) C(15) C(14) -114.3(9) 1_555 1_555 1_555 1_555 yes
C(11) Sm(1) C(15) C(20) 94(2) 1_555 1_555 1_555 1_555 yes
C(11) C(12) Sm(1) C(13) -123(1) 1_555 1_555 1_555 1_555 yes
C(11) C(12) Sm(1) C(14) -84.4(7) 1_555 1_555 1_555 1_555 yes
C(11) C(12) Sm(1) C(15) -41.1(8) 1_555 1_555 1_555 1_555 yes
C(11) C(12) C(13) C(14) -1(1) 1_555 1_555 1_555 1_555 yes
C(11) C(12) C(13) C(18) -168.1(9) 1_555 1_555 1_555 1_555 yes
C(11) C(15) Sm(1) C(12) 49.5(7) 1_555 1_555 1_555 1_555 yes
C(11) C(15) Sm(1) C(13) 88.0(7) 1_555 1_555 1_555 1_555 yes
C(11) C(15) Sm(1) C(14) 114.3(9) 1_555 1_555 1_555 1_555 yes
C(11) C(15) C(14) C(13) -2(1) 1_555 1_555 1_555 1_555 yes
C(11) C(15) C(14) C(19) 176(1) 1_555 1_555 1_555 1_555 yes
C(12) Sm(1) S(1) C(21) 70.7(5) 1_555 1_555 1_555 1_555 yes
C(12) Sm(1) S(2) C(29) -122.3(4) 1_555 1_555 1_555 1_555 yes
C(12) Sm(1) C(11) C(15) -98.3(9) 1_555 1_555 1_555 1_555 yes
C(12) Sm(1) C(11) C(16) 119(1) 1_555 1_555 1_555 1_555 yes
C(12) Sm(1) C(13) C(14) 102(1) 1_555 1_555 1_555 1_555 yes
C(12) Sm(1) C(13) C(18) -114(1) 1_555 1_555 1_555 1_555 yes
C(12) Sm(1) C(14) C(13) -44.5(7) 1_555 1_555 1_555 1_555 yes
C(12) Sm(1) C(14) C(15) 83.2(9) 1_555 1_555 1_555 1_555 yes
C(12) Sm(1) C(14) C(19) -161(1) 1_555 1_555 1_555 1_555 yes
C(12) Sm(1) C(15) C(14) -64.8(6) 1_555 1_555 1_555 1_555 yes
C(12) Sm(1) C(15) C(20) 143(2) 1_555 1_555 1_555 1_555 yes
C(12) C(11) Sm(1) C(13) 29.3(6) 1_555 1_555 1_555 1_555 yes
C(12) C(11) Sm(1) C(14) 61.0(6) 1_555 1_555 1_555 1_555 yes
C(12) C(11) Sm(1) C(15) 98.3(9) 1_555 1_555 1_555 1_555 yes
C(12) C(11) C(15) C(14) 0.9(9) 1_555 1_555 1_555 1_555 yes
C(12) C(11) C(15) C(20) 162.9(8) 1_555 1_555 1_555 1_555 yes
C(12) C(13) Sm(1) C(14) -102(1) 1_555 1_555 1_555 1_555 yes
C(12) C(13) Sm(1) C(15) -71.4(10) 1_555 1_555 1_555 1_555 yes
C(12) C(13) C(14) C(15) 2(1) 1_555 1_555 1_555 1_555 yes
C(12) C(13) C(14) C(19) -176(1) 1_555 1_555 1_555 1_555 yes
C(13) Sm(1) S(1) C(21) 52.6(4) 1_555 1_555 1_555 1_555 yes
C(13) Sm(1) S(2) C(29) -135.3(4) 1_555 1_555 1_555 1_555 yes
C(13) Sm(1) C(11) C(15) -69.0(7) 1_555 1_555 1_555 1_555 yes
C(13) Sm(1) C(11) C(16) 148(1) 1_555 1_555 1_555 1_555 yes
C(13) Sm(1) C(12) C(17) 124(1) 1_555 1_555 1_555 1_555 yes
C(13) Sm(1) C(14) C(15) 127(1) 1_555 1_555 1_555 1_555 yes
C(13) Sm(1) C(14) C(19) -117(1) 1_555 1_555 1_555 1_555 yes
C(13) Sm(1) C(15) C(14) -26.3(6) 1_555 1_555 1_555 1_555 yes
C(13) Sm(1) C(15) C(20) -177(2) 1_555 1_555 1_555 1_555 yes
C(13) C(12) Sm(1) C(14) 38.9(6) 1_555 1_555 1_555 1_555 yes
C(13) C(12) Sm(1) C(15) 82.2(10) 1_555 1_555 1_555 1_555 yes
C(13) C(12) C(11) C(15) 0(1) 1_555 1_555 1_555 1_555 yes
C(13) C(12) C(11) C(16) 171(1) 1_555 1_555 1_555 1_555 yes
C(13) C(14) Sm(1) C(15) -127(1) 1_555 1_555 1_555 1_555 yes
C(13) C(14) C(15) C(20) -150(1) 1_555 1_555 1_555 1_555 yes
C(14) Sm(1) S(1) C(21) 71.0(5) 1_555 1_555 1_555 1_555 yes
C(14) Sm(1) S(2) C(29) -159.8(4) 1_555 1_555 1_555 1_555 yes
C(14) Sm(1) C(11) C(15) -37.4(6) 1_555 1_555 1_555 1_555 yes
C(14) Sm(1) C(11) C(16) -179(1) 1_555 1_555 1_555 1_555 yes
C(14) Sm(1) C(12) C(17) 163(1) 1_555 1_555 1_555 1_555 yes
C(14) Sm(1) C(13) C(18) 142(1) 1_555 1_555 1_555 1_555 yes
C(14) Sm(1) C(15) C(20) -151(2) 1_555 1_555 1_555 1_555 yes
C(14) C(13) Sm(1) C(15) 31.5(8) 1_555 1_555 1_555 1_555 yes
C(14) C(13) C(12) C(17) 176.5(10) 1_555 1_555 1_555 1_555 yes
C(14) C(15) C(11) C(16) -168(1) 1_555 1_555 1_555 1_555 yes
C(15) Sm(1) S(1) C(21) 105.2(4) 1_555 1_555 1_555 1_555 yes
C(15) Sm(1) S(2) C(29) -169.6(5) 1_555 1_555 1_555 1_555 yes
C(15) Sm(1) C(11) C(16) -142(1) 1_555 1_555 1_555 1_555 yes
C(15) Sm(1) C(12) C(17) -153(1) 1_555 1_555 1_555 1_555 yes
C(15) Sm(1) C(13) C(18) 173(1) 1_555 1_555 1_555 1_555 yes
C(15) Sm(1) C(14) C(19) 115(1) 1_555 1_555 1_555 1_555 yes
C(15) C(11) C(12) C(17) -177.7(9) 1_555 1_555 1_555 1_555 yes
C(15) C(14) C(13) C(18) 164(1) 1_555 1_555 1_555 1_555 yes
C(16) C(11) C(12) C(17) -5(1) 1_555 1_555 1_555 1_555 yes
C(16) C(11) C(15) C(20) -5(1) 1_555 1_555 1_555 1_555 yes
C(17) C(12) C(13) C(18) 9(1) 1_555 1_555 1_555 1_555 yes
C(18) C(13) C(14) C(19) -14(2) 1_555 1_555 1_555 1_555 yes
C(19) C(14) C(15) C(20) 27(2) 1_555 1_555 1_555 1_555 yes
C(21) C(22) C(23) C(24) 144(10) 1_555 1_555 1_555 1_555 yes
C(21) C(22) C(23) C(28) -33(10) 1_555 1_555 1_555 1_555 yes
C(22) C(23) C(24) C(25) -175.7(9) 1_555 1_555 1_555 1_555 yes
C(22) C(23) C(28) C(27) 177.0(9) 1_555 1_555 1_555 1_555 yes
C(23) C(24) C(25) C(26) -2(1) 1_555 1_555 1_555 1_555 yes
C(23) C(28) C(27) C(26) 0(1) 1_555 1_555 1_555 1_555 yes
C(24) C(23) C(28) C(27) 0(1) 1_555 1_555 1_555 1_555 yes
C(24) C(25) C(26) C(27) 1(2) 1_555 1_555 1_555 1_555 yes
C(25) C(24) C(23) C(28) 1(2) 1_555 1_555 1_555 1_555 yes
C(25) C(26) C(27) C(28) 0(2) 1_555 1_555 1_555 1_555 yes
C(29) C(30) C(31) C(32) 134(4) 1_555 1_555 1_555 1_555 yes
C(29) C(30) C(31) C(36) -58(5) 1_555 1_555 1_555 1_555 yes
C(30) C(31) C(32) C(33) 168.0(9) 1_555 1_555 1_555 1_555 yes
C(30) C(31) C(36) C(35) -167.1(9) 1_555 1_555 1_555 1_555 yes
C(31) C(32) C(33) C(34) 0(1) 1_555 1_555 1_555 1_555 yes
C(31) C(36) C(35) C(34) -4(1) 1_555 1_555 1_555 1_555 yes
C(32) C(31) C(36) C(35) -1(2) 1_555 1_555 1_555 1_555 yes
C(32) C(33) C(34) C(35) -5(2) 1_555 1_555 1_555 1_555 yes
C(33) C(32) C(31) C(36) 3(1) 1_555 1_555 1_555 1_555 yes
C(33) C(34) C(35) C(36) 8(2) 1_555 1_555 1_555 1_555 yes
C(37) Sm(2) S(3) C(57) -95.7(4) 1_555 1_555 1_555 1_555 yes
C(37) Sm(2) S(4) C(65) 137.2(5) 1_555 1_555 1_555 1_555 yes
C(37) Sm(2) C(38) C(39) -118(1) 1_555 1_555 1_555 1_555 yes
C(37) Sm(2) C(38) C(43) 114(1) 1_555 1_555 1_555 1_555 yes
C(37) Sm(2) C(39) C(38) 35.7(9) 1_555 1_555 1_555 1_555 yes
C(37) Sm(2) C(39) C(40) -77.9(7) 1_555 1_555 1_555 1_555 yes
C(37) Sm(2) C(39) C(44) 159(1) 1_555 1_555 1_555 1_555 yes
C(37) Sm(2) C(40) C(39) 78.9(9) 1_555 1_555 1_555 1_555 yes
C(37) Sm(2) C(40) C(41) -44.4(7) 1_555 1_555 1_555 1_555 yes
C(37) Sm(2) C(40) C(45) -152(1) 1_555 1_555 1_555 1_555 yes
C(37) Sm(2) C(41) C(40) 107.4(8) 1_555 1_555 1_555 1_555 yes
C(37) Sm(2) C(41) C(46) -123(1) 1_555 1_555 1_555 1_555 yes
C(37) Sm(2) C(47) C(48) -130.1(7) 1_555 1_555 1_555 1_555 yes
C(37) Sm(2) C(47) C(51) 132.6(7) 1_555 1_555 1_555 1_555 yes
C(37) Sm(2) C(47) C(53) -3.2(9) 1_555 1_555 1_555 1_555 yes
C(37) Sm(2) C(48) C(47) 53.3(7) 1_555 1_555 1_555 1_555 yes
C(37) Sm(2) C(48) C(49) -168.6(9) 1_555 1_555 1_555 1_555 yes
C(37) Sm(2) C(48) C(54) -61.6(8) 1_555 1_555 1_555 1_555 yes
C(37) Sm(2) C(49) C(48) 15(1) 1_555 1_555 1_555 1_555 yes
C(37) Sm(2) C(49) C(50) 115.4(8) 1_555 1_555 1_555 1_555 yes
C(37) Sm(2) C(49) C(55) -130(1) 1_555 1_555 1_555 1_555 yes
C(37) Sm(2) C(50) C(49) -99.1(9) 1_555 1_555 1_555 1_555 yes
C(37) Sm(2) C(50) C(51) 11(1) 1_555 1_555 1_555 1_555 yes
C(37) Sm(2) C(50) C(56) 130(1) 1_555 1_555 1_555 1_555 yes
C(37) Sm(2) C(51) C(47) -51.8(8) 1_555 1_555 1_555 1_555 yes
C(37) Sm(2) C(51) C(50) -172(1) 1_555 1_555 1_555 1_555 yes
C(37) Sm(2) C(51) C(52) 50(1) 1_555 1_555 1_555 1_555 yes
C(37) C(38) Sm(2) C(39) 118(1) 1_555 1_555 1_555 1_555 yes
C(37) C(38) Sm(2) C(40) 83.3(9) 1_555 1_555 1_555 1_555 yes
C(37) C(38) Sm(2) C(41) 44.8(9) 1_555 1_555 1_555 1_555 yes
C(37) C(38) Sm(2) C(47) -3.2(10) 1_555 1_555 1_555 1_555 yes
C(37) C(38) Sm(2) C(48) -33(1) 1_555 1_555 1_555 1_555 yes
C(37) C(38) Sm(2) C(49) -63(1) 1_555 1_555 1_555 1_555 yes
C(37) C(38) Sm(2) C(50) 44(2) 1_555 1_555 1_555 1_555 yes
C(37) C(38) Sm(2) C(51) 30(1) 1_555 1_555 1_555 1_555 yes
C(37) C(38) C(39) C(40) 2(1) 1_555 1_555 1_555 1_555 yes
C(37) C(38) C(39) C(44) 167.3(10) 1_555 1_555 1_555 1_555 yes
C(37) C(41) Sm(2) C(38) -40.0(6) 1_555 1_555 1_555 1_555 yes
C(37) C(41) Sm(2) C(39) -77.3(7) 1_555 1_555 1_555 1_555 yes
C(37) C(41) Sm(2) C(40) -107.4(8) 1_555 1_555 1_555 1_555 yes
C(37) C(41) Sm(2) C(47) 99.9(6) 1_555 1_555 1_555 1_555 yes
C(37) C(41) Sm(2) C(48) 91.8(6) 1_555 1_555 1_555 1_555 yes
C(37) C(41) Sm(2) C(49) 106.3(8) 1_555 1_555 1_555 1_555 yes
C(37) C(41) Sm(2) C(50) 140.1(7) 1_555 1_555 1_555 1_555 yes
C(37) C(41) Sm(2) C(51) 130.2(6) 1_555 1_555 1_555 1_555 yes
C(37) C(41) C(40) C(39) 4(1) 1_555 1_555 1_555 1_555 yes
C(37) C(41) C(40) C(45) -178(1) 1_555 1_555 1_555 1_555 yes
C(38) Sm(2) S(3) C(57) -66.1(5) 1_555 1_555 1_555 1_555 yes
C(38) Sm(2) S(4) C(65) 118.7(5) 1_555 1_555 1_555 1_555 yes
C(38) Sm(2) C(37) C(41) 104(1) 1_555 1_555 1_555 1_555 yes
C(38) Sm(2) C(37) C(42) -123(1) 1_555 1_555 1_555 1_555 yes
C(38) Sm(2) C(39) C(40) -113(1) 1_555 1_555 1_555 1_555 yes
C(38) Sm(2) C(39) C(44) 123(1) 1_555 1_555 1_555 1_555 yes
C(38) Sm(2) C(40) C(39) 37.4(8) 1_555 1_555 1_555 1_555 yes
C(38) Sm(2) C(40) C(41) -85.9(9) 1_555 1_555 1_555 1_555 yes
C(38) Sm(2) C(40) C(45) 166(1) 1_555 1_555 1_555 1_555 yes
C(38) Sm(2) C(41) C(40) 67.4(7) 1_555 1_555 1_555 1_555 yes
C(38) Sm(2) C(41) C(46) -163(1) 1_555 1_555 1_555 1_555 yes
C(38) Sm(2) C(47) C(48) -128.5(7) 1_555 1_555 1_555 1_555 yes
C(38) Sm(2) C(47) C(51) 134.2(7) 1_555 1_555 1_555 1_555 yes
C(38) Sm(2) C(47) C(53) -1.6(9) 1_555 1_555 1_555 1_555 yes
C(38) Sm(2) C(48) C(47) 70.4(8) 1_555 1_555 1_555 1_555 yes
C(38) Sm(2) C(48) C(49) -151.5(9) 1_555 1_555 1_555 1_555 yes
C(38) Sm(2) C(48) C(54) -44.6(9) 1_555 1_555 1_555 1_555 yes
C(38) Sm(2) C(49) C(48) 53(1) 1_555 1_555 1_555 1_555 yes
C(38) Sm(2) C(49) C(50) 153.9(9) 1_555 1_555 1_555 1_555 yes
C(38) Sm(2) C(49) C(55) -91(1) 1_555 1_555 1_555 1_555 yes
C(38) Sm(2) C(50) C(49) -131(1) 1_555 1_555 1_555 1_555 yes
C(38) Sm(2) C(50) C(51) -21(2) 1_555 1_555 1_555 1_555 yes
C(38) Sm(2) C(50) C(56) 97(1) 1_555 1_555 1_555 1_555 yes
C(38) Sm(2) C(51) C(47) -67.4(9) 1_555 1_555 1_555 1_555 yes
C(38) Sm(2) C(51) C(50) 172(1) 1_555 1_555 1_555 1_555 yes
C(38) Sm(2) C(51) C(52) 34(1) 1_555 1_555 1_555 1_555 yes
C(38) C(37) Sm(2) C(39) -32.7(7) 1_555 1_555 1_555 1_555 yes
C(38) C(37) Sm(2) C(40) -67.7(9) 1_555 1_555 1_555 1_555 yes
C(38) C(37) Sm(2) C(41) -104(1) 1_555 1_555 1_555 1_555 yes
C(38) C(37) Sm(2) C(47) 177.3(8) 1_555 1_555 1_555 1_555 yes
C(38) C(37) Sm(2) C(48) 155.5(8) 1_555 1_555 1_555 1_555 yes
C(38) C(37) Sm(2) C(49) 148.5(8) 1_555 1_555 1_555 1_555 yes
C(38) C(37) Sm(2) C(50) -164.6(8) 1_555 1_555 1_555 1_555 yes
C(38) C(37) Sm(2) C(51) -159.1(8) 1_555 1_555 1_555 1_555 yes
C(38) C(37) C(41) C(40) -1.9(9) 1_555 1_555 1_555 1_555 yes
C(38) C(37) C(41) C(46) -157.3(9) 1_555 1_555 1_555 1_555 yes
C(38) C(39) Sm(2) C(40) 113(1) 1_555 1_555 1_555 1_555 yes
C(38) C(39) Sm(2) C(41) 81(1) 1_555 1_555 1_555 1_555 yes
C(38) C(39) Sm(2) C(47) 77(1) 1_555 1_555 1_555 1_555 yes
C(38) C(39) Sm(2) C(48) 55(1) 1_555 1_555 1_555 1_555 yes
C(38) C(39) Sm(2) C(49) -161(6) 1_555 1_555 1_555 1_555 yes
C(38) C(39) Sm(2) C(50) 155.0(9) 1_555 1_555 1_555 1_555 yes
C(38) C(39) Sm(2) C(51) 118(1) 1_555 1_555 1_555 1_555 yes
C(38) C(39) C(40) C(41) -4(1) 1_555 1_555 1_555 1_555 yes
C(38) C(39) C(40) C(45) 178(1) 1_555 1_555 1_555 1_555 yes
C(39) Sm(2) S(3) C(57) -47.7(5) 1_555 1_555 1_555 1_555 yes
C(39) Sm(2) S(4) C(65) 133.3(5) 1_555 1_555 1_555 1_555 yes
C(39) Sm(2) C(37) C(41) 71.8(7) 1_555 1_555 1_555 1_555 yes
C(39) Sm(2) C(37) C(42) -156(1) 1_555 1_555 1_555 1_555 yes
C(39) Sm(2) C(38) C(43) -127(1) 1_555 1_555 1_555 1_555 yes
C(39) Sm(2) C(40) C(41) -123(1) 1_555 1_555 1_555 1_555 yes
C(39) Sm(2) C(40) C(45) 129(1) 1_555 1_555 1_555 1_555 yes
C(39) Sm(2) C(41) C(40) 30.1(7) 1_555 1_555 1_555 1_555 yes
C(39) Sm(2) C(41) C(46) 159(1) 1_555 1_555 1_555 1_555 yes
C(39) Sm(2) C(47) C(48) -160.5(7) 1_555 1_555 1_555 1_555 yes
C(39) Sm(2) C(47) C(51) 102.2(8) 1_555 1_555 1_555 1_555 yes
C(39) Sm(2) C(47) C(53) -33(1) 1_555 1_555 1_555 1_555 yes
C(39) Sm(2) C(48) C(47) 37(1) 1_555 1_555 1_555 1_555 yes
C(39) Sm(2) C(48) C(49) 176(1) 1_555 1_555 1_555 1_555 yes
C(39) Sm(2) C(48) C(54) -76(1) 1_555 1_555 1_555 1_555 yes
C(39) Sm(2) C(49) C(48) -146(6) 1_555 1_555 1_555 1_555 yes
C(39) Sm(2) C(49) C(50) -46(6) 1_555 1_555 1_555 1_555 yes
C(39) Sm(2) C(49) C(55) 68(7) 1_555 1_555 1_555 1_555 yes
C(39) Sm(2) C(50) C(49) 176.3(6) 1_555 1_555 1_555 1_555 yes
C(39) Sm(2) C(50) C(51) -73(1) 1_555 1_555 1_555 1_555 yes
C(39) Sm(2) C(50) C(56) 45(1) 1_555 1_555 1_555 1_555 yes
C(39) Sm(2) C(51) C(47) -105.3(7) 1_555 1_555 1_555 1_555 yes
C(39) Sm(2) C(51) C(50) 134(1) 1_555 1_555 1_555 1_555 yes
C(39) Sm(2) C(51) C(52) -3(1) 1_555 1_555 1_555 1_555 yes
C(39) C(38) Sm(2) C(40) -35.2(7) 1_555 1_555 1_555 1_555 yes
C(39) C(38) Sm(2) C(41) -73.7(10) 1_555 1_555 1_555 1_555 yes
C(39) C(38) Sm(2) C(47) -121.7(9) 1_555 1_555 1_555 1_555 yes
C(39) C(38) Sm(2) C(48) -152.1(7) 1_555 1_555 1_555 1_555 yes
C(39) C(38) Sm(2) C(49) 177.9(6) 1_555 1_555 1_555 1_555 yes
C(39) C(38) Sm(2) C(50) -73(2) 1_555 1_555 1_555 1_555 yes
C(39) C(38) Sm(2) C(51) -88(1) 1_555 1_555 1_555 1_555 yes
C(39) C(38) C(37) C(41) 0(1) 1_555 1_555 1_555 1_555 yes
C(39) C(38) C(37) C(42) -172(1) 1_555 1_555 1_555 1_555 yes
C(39) C(40) Sm(2) C(41) 123(1) 1_555 1_555 1_555 1_555 yes
C(39) C(40) Sm(2) C(47) 152.1(9) 1_555 1_555 1_555 1_555 yes
C(39) C(40) Sm(2) C(48) 149.8(9) 1_555 1_555 1_555 1_555 yes
C(39) C(40) Sm(2) C(49) -173(1) 1_555 1_555 1_555 1_555 yes
C(39) C(40) Sm(2) C(50) -153.3(9) 1_555 1_555 1_555 1_555 yes
C(39) C(40) Sm(2) C(51) -176.2(9) 1_555 1_555 1_555 1_555 yes
C(39) C(40) C(41) C(46) 158(1) 1_555 1_555 1_555 1_555 yes
C(40) Sm(2) S(3) C(57) -61.0(5) 1_555 1_555 1_555 1_555 yes
C(40) Sm(2) S(4) C(65) 159.6(5) 1_555 1_555 1_555 1_555 yes
C(40) Sm(2) C(37) C(41) 36.8(6) 1_555 1_555 1_555 1_555 yes
C(40) Sm(2) C(37) C(42) 168(1) 1_555 1_555 1_555 1_555 yes
C(40) Sm(2) C(38) C(43) -162(1) 1_555 1_555 1_555 1_555 yes
C(40) Sm(2) C(39) C(44) -122(1) 1_555 1_555 1_555 1_555 yes
C(40) Sm(2) C(41) C(46) 129(2) 1_555 1_555 1_555 1_555 yes
C(40) Sm(2) C(47) C(48) -176.6(6) 1_555 1_555 1_555 1_555 yes
C(40) Sm(2) C(47) C(51) 86.1(7) 1_555 1_555 1_555 1_555 yes
C(40) Sm(2) C(47) C(53) -49.7(9) 1_555 1_555 1_555 1_555 yes
C(40) Sm(2) C(48) C(47) 4.7(9) 1_555 1_555 1_555 1_555 yes
C(40) Sm(2) C(48) C(49) 142.8(9) 1_555 1_555 1_555 1_555 yes
C(40) Sm(2) C(48) C(54) -110.2(8) 1_555 1_555 1_555 1_555 yes
C(40) Sm(2) C(49) C(48) -67(1) 1_555 1_555 1_555 1_555 yes
C(40) Sm(2) C(49) C(50) 32(1) 1_555 1_555 1_555 1_555 yes
C(40) Sm(2) C(49) C(55) 147(1) 1_555 1_555 1_555 1_555 yes
C(40) Sm(2) C(50) C(49) -163.1(6) 1_555 1_555 1_555 1_555 yes
C(40) Sm(2) C(50) C(51) -52(1) 1_555 1_555 1_555 1_555 yes
C(40) Sm(2) C(50) C(56) 66(1) 1_555 1_555 1_555 1_555 yes
C(40) Sm(2) C(51) C(47) -103.1(7) 1_555 1_555 1_555 1_555 yes
C(40) Sm(2) C(51) C(50) 136(1) 1_555 1_555 1_555 1_555 yes
C(40) Sm(2) C(51) C(52) -1(1) 1_555 1_555 1_555 1_555 yes
C(40) C(39) Sm(2) C(41) -32.5(8) 1_555 1_555 1_555 1_555 yes
C(40) C(39) Sm(2) C(47) -36(1) 1_555 1_555 1_555 1_555 yes
C(40) C(39) Sm(2) C(48) -58(1) 1_555 1_555 1_555 1_555 yes
C(40) C(39) Sm(2) C(49) 84(6) 1_555 1_555 1_555 1_555 yes
C(40) C(39) Sm(2) C(50) 41(1) 1_555 1_555 1_555 1_555 yes
C(40) C(39) Sm(2) C(51) 4(1) 1_555 1_555 1_555 1_555 yes
C(40) C(39) C(38) C(43) -173(1) 1_555 1_555 1_555 1_555 yes
C(40) C(41) Sm(2) C(47) -152.7(8) 1_555 1_555 1_555 1_555 yes
C(40) C(41) Sm(2) C(48) -160.9(7) 1_555 1_555 1_555 1_555 yes
C(40) C(41) Sm(2) C(49) -146.3(8) 1_555 1_555 1_555 1_555 yes
C(40) C(41) Sm(2) C(50) -112.6(8) 1_555 1_555 1_555 1_555 yes
C(40) C(41) Sm(2) C(51) -122.4(8) 1_555 1_555 1_555 1_555 yes
C(40) C(41) C(37) C(42) 168(1) 1_555 1_555 1_555 1_555 yes
C(41) Sm(2) S(3) C(57) -95.6(5) 1_555 1_555 1_555 1_555 yes
C(41) Sm(2) S(4) C(65) 170.2(4) 1_555 1_555 1_555 1_555 yes
C(41) Sm(2) C(37) C(42) 131(1) 1_555 1_555 1_555 1_555 yes
C(41) Sm(2) C(38) C(43) 159(1) 1_555 1_555 1_555 1_555 yes
C(41) Sm(2) C(39) C(44) -154(1) 1_555 1_555 1_555 1_555 yes
C(41) Sm(2) C(40) C(45) -107(1) 1_555 1_555 1_555 1_555 yes
C(41) Sm(2) C(47) C(48) -163.2(7) 1_555 1_555 1_555 1_555 yes
C(41) Sm(2) C(47) C(51) 99.5(7) 1_555 1_555 1_555 1_555 yes
C(41) Sm(2) C(47) C(53) -36.4(9) 1_555 1_555 1_555 1_555 yes
C(41) Sm(2) C(48) C(47) 17.8(8) 1_555 1_555 1_555 1_555 yes
C(41) Sm(2) C(48) C(49) 155.9(9) 1_555 1_555 1_555 1_555 yes
C(41) Sm(2) C(48) C(54) -97.2(8) 1_555 1_555 1_555 1_555 yes
C(41) Sm(2) C(49) C(48) -31(1) 1_555 1_555 1_555 1_555 yes
C(41) Sm(2) C(49) C(50) 68.4(9) 1_555 1_555 1_555 1_555 yes
C(41) Sm(2) C(49) C(55) -177(1) 1_555 1_555 1_555 1_555 yes
C(41) Sm(2) C(50) C(49) -131.4(7) 1_555 1_555 1_555 1_555 yes
C(41) Sm(2) C(50) C(51) -21(1) 1_555 1_555 1_555 1_555 yes
C(41) Sm(2) C(50) C(56) 97(1) 1_555 1_555 1_555 1_555 yes
C(41) Sm(2) C(51) C(47) -78.6(7) 1_555 1_555 1_555 1_555 yes
C(41) Sm(2) C(51) C(50) 161(1) 1_555 1_555 1_555 1_555 yes
C(41) Sm(2) C(51) C(52) 23(1) 1_555 1_555 1_555 1_555 yes
C(41) C(37) Sm(2) C(47) -78.2(6) 1_555 1_555 1_555 1_555 yes
C(41) C(37) Sm(2) C(48) -100.0(6) 1_555 1_555 1_555 1_555 yes
C(41) C(37) Sm(2) C(49) -107.0(7) 1_555 1_555 1_555 1_555 yes
C(41) C(37) Sm(2) C(50) -60.1(10) 1_555 1_555 1_555 1_555 yes
C(41) C(37) Sm(2) C(51) -54.5(7) 1_555 1_555 1_555 1_555 yes
C(41) C(37) C(38) C(43) 176.3(9) 1_555 1_555 1_555 1_555 yes
C(41) C(40) Sm(2) C(47) 28.8(9) 1_555 1_555 1_555 1_555 yes
C(41) C(40) Sm(2) C(48) 26.5(10) 1_555 1_555 1_555 1_555 yes
C(41) C(40) Sm(2) C(49) 63(1) 1_555 1_555 1_555 1_555 yes
C(41) C(40) Sm(2) C(50) 83.4(9) 1_555 1_555 1_555 1_555 yes
C(41) C(40) Sm(2) C(51) 60.5(9) 1_555 1_555 1_555 1_555 yes
C(41) C(40) C(39) C(44) -169(1) 1_555 1_555 1_555 1_555 yes
C(42) C(37) Sm(2) C(47) 53(1) 1_555 1_555 1_555 1_555 yes
C(42) C(37) Sm(2) C(48) 31(1) 1_555 1_555 1_555 1_555 yes
C(42) C(37) Sm(2) C(49) 24(1) 1_555 1_555 1_555 1_555 yes
C(42) C(37) Sm(2) C(50) 71(1) 1_555 1_555 1_555 1_555 yes
C(42) C(37) Sm(2) C(51) 77(1) 1_555 1_555 1_555 1_555 yes
C(42) C(37) C(38) C(43) 4(1) 1_555 1_555 1_555 1_555 yes
C(42) C(37) C(41) C(46) 13(1) 1_555 1_555 1_555 1_555 yes
C(43) C(38) Sm(2) C(47) 111(1) 1_555 1_555 1_555 1_555 yes
C(43) C(38) Sm(2) C(48) 80(1) 1_555 1_555 1_555 1_555 yes
C(43) C(38) Sm(2) C(49) 50(1) 1_555 1_555 1_555 1_555 yes
C(43) C(38) Sm(2) C(50) 159(1) 1_555 1_555 1_555 1_555 yes
C(43) C(38) Sm(2) C(51) 144(1) 1_555 1_555 1_555 1_555 yes
C(43) C(38) C(39) C(44) -9(2) 1_555 1_555 1_555 1_555 yes
C(44) C(39) Sm(2) C(47) -158(1) 1_555 1_555 1_555 1_555 yes
C(44) C(39) Sm(2) C(48) 179(1) 1_555 1_555 1_555 1_555 yes
C(44) C(39) Sm(2) C(49) -37(7) 1_555 1_555 1_555 1_555 yes
C(44) C(39) Sm(2) C(50) -80(1) 1_555 1_555 1_555 1_555 yes
C(44) C(39) Sm(2) C(51) -117(1) 1_555 1_555 1_555 1_555 yes
C(44) C(39) C(40) C(45) 13(2) 1_555 1_555 1_555 1_555 yes
C(45) C(40) Sm(2) C(47) -78(1) 1_555 1_555 1_555 1_555 yes
C(45) C(40) Sm(2) C(48) -81(1) 1_555 1_555 1_555 1_555 yes
C(45) C(40) Sm(2) C(49) -44(1) 1_555 1_555 1_555 1_555 yes
C(45) C(40) Sm(2) C(50) -24(1) 1_555 1_555 1_555 1_555 yes
C(45) C(40) Sm(2) C(51) -47(1) 1_555 1_555 1_555 1_555 yes
C(45) C(40) C(41) C(46) -23(1) 1_555 1_555 1_555 1_555 yes
C(46) C(41) Sm(2) C(47) -23(1) 1_555 1_555 1_555 1_555 yes
C(46) C(41) Sm(2) C(48) -31(1) 1_555 1_555 1_555 1_555 yes
C(46) C(41) Sm(2) C(49) -16(1) 1_555 1_555 1_555 1_555 yes
C(46) C(41) Sm(2) C(50) 16(1) 1_555 1_555 1_555 1_555 yes
C(46) C(41) Sm(2) C(51) 7(1) 1_555 1_555 1_555 1_555 yes
C(47) Sm(2) S(3) C(57) 174.3(4) 1_555 1_555 1_555 1_555 yes
C(47) Sm(2) S(4) C(65) -90.7(5) 1_555 1_555 1_555 1_555 yes
C(47) Sm(2) C(48) C(49) 138(1) 1_555 1_555 1_555 1_555 yes
C(47) Sm(2) C(48) C(54) -114(1) 1_555 1_555 1_555 1_555 yes
C(47) Sm(2) C(49) C(48) -23.7(7) 1_555 1_555 1_555 1_555 yes
C(47) Sm(2) C(49) C(50) 76.6(7) 1_555 1_555 1_555 1_555 yes
C(47) Sm(2) C(49) C(55) -168(1) 1_555 1_555 1_555 1_555 yes
C(47) Sm(2) C(50) C(49) -75.4(7) 1_555 1_555 1_555 1_555 yes
C(47) Sm(2) C(50) C(51) 34.8(8) 1_555 1_555 1_555 1_555 yes
C(47) Sm(2) C(50) C(56) 153(1) 1_555 1_555 1_555 1_555 yes
C(47) Sm(2) C(51) C(50) -120(1) 1_555 1_555 1_555 1_555 yes
C(47) Sm(2) C(51) C(52) 101(1) 1_555 1_555 1_555 1_555 yes
C(47) C(48) Sm(2) C(49) -138(1) 1_555 1_555 1_555 1_555 yes
C(47) C(48) Sm(2) C(50) -89.2(8) 1_555 1_555 1_555 1_555 yes
C(47) C(48) Sm(2) C(51) -48.1(6) 1_555 1_555 1_555 1_555 yes
C(47) C(48) C(49) C(50) -8(1) 1_555 1_555 1_555 1_555 yes
C(47) C(48) C(49) C(55) -176(1) 1_555 1_555 1_555 1_555 yes
C(47) C(51) Sm(2) C(48) 42.4(6) 1_555 1_555 1_555 1_555 yes
C(47) C(51) Sm(2) C(49) 78.5(8) 1_555 1_555 1_555 1_555 yes
C(47) C(51) Sm(2) C(50) 120(1) 1_555 1_555 1_555 1_555 yes
C(47) C(51) C(50) C(49) 5(1) 1_555 1_555 1_555 1_555 yes
C(47) C(51) C(50) C(56) -178(1) 1_555 1_555 1_555 1_555 yes
C(48) Sm(2) S(3) C(57) 156.5(4) 1_555 1_555 1_555 1_555 yes
C(48) Sm(2) S(4) C(65) -57.7(5) 1_555 1_555 1_555 1_555 yes
C(48) Sm(2) C(47) C(51) -97.3(9) 1_555 1_555 1_555 1_555 yes
C(48) Sm(2) C(47) C(53) 126(1) 1_555 1_555 1_555 1_555 yes
C(48) Sm(2) C(49) C(50) 100.4(10) 1_555 1_555 1_555 1_555 yes
C(48) Sm(2) C(49) C(55) -145(2) 1_555 1_555 1_555 1_555 yes
C(48) Sm(2) C(50) C(49) -38.6(6) 1_555 1_555 1_555 1_555 yes
C(48) Sm(2) C(50) C(51) 71(1) 1_555 1_555 1_555 1_555 yes
C(48) Sm(2) C(50) C(56) -169(1) 1_555 1_555 1_555 1_555 yes
C(48) Sm(2) C(51) C(50) -78(1) 1_555 1_555 1_555 1_555 yes
C(48) Sm(2) C(51) C(52) 144(1) 1_555 1_555 1_555 1_555 yes
C(48) C(47) Sm(2) C(49) 22.8(7) 1_555 1_555 1_555 1_555 yes
C(48) C(47) Sm(2) C(50) 65.4(7) 1_555 1_555 1_555 1_555 yes
C(48) C(47) Sm(2) C(51) 97.3(9) 1_555 1_555 1_555 1_555 yes
C(48) C(47) C(51) C(50) -8(1) 1_555 1_555 1_555 1_555 yes
C(48) C(47) C(51) C(52) 174(1) 1_555 1_555 1_555 1_555 yes
C(48) C(49) Sm(2) C(50) -100.4(10) 1_555 1_555 1_555 1_555 yes
C(48) C(49) Sm(2) C(51) -64.4(8) 1_555 1_555 1_555 1_555 yes
C(48) C(49) C(50) C(51) 0(1) 1_555 1_555 1_555 1_555 yes
C(48) C(49) C(50) C(56) -175(1) 1_555 1_555 1_555 1_555 yes
C(49) Sm(2) S(3) C(57) 129.7(5) 1_555 1_555 1_555 1_555 yes
C(49) Sm(2) S(4) C(65) -47.3(5) 1_555 1_555 1_555 1_555 yes
C(49) Sm(2) C(47) C(51) -74.5(8) 1_555 1_555 1_555 1_555 yes
C(49) Sm(2) C(47) C(53) 149(1) 1_555 1_555 1_555 1_555 yes
C(49) Sm(2) C(48) C(54) 106(1) 1_555 1_555 1_555 1_555 yes
C(49) Sm(2) C(50) C(51) 110(1) 1_555 1_555 1_555 1_555 yes
C(49) Sm(2) C(50) C(56) -130(1) 1_555 1_555 1_555 1_555 yes
C(49) Sm(2) C(51) C(50) -41.9(10) 1_555 1_555 1_555 1_555 yes
C(49) Sm(2) C(51) C(52) -179(1) 1_555 1_555 1_555 1_555 yes
C(49) C(48) Sm(2) C(50) 48.9(9) 1_555 1_555 1_555 1_555 yes
C(49) C(48) Sm(2) C(51) 90(1) 1_555 1_555 1_555 1_555 yes
C(49) C(48) C(47) C(51) 11(1) 1_555 1_555 1_555 1_555 yes
C(49) C(48) C(47) C(53) 172(1) 1_555 1_555 1_555 1_555 yes
C(49) C(50) Sm(2) C(51) -110(1) 1_555 1_555 1_555 1_555 yes
C(49) C(50) C(51) C(52) -179(1) 1_555 1_555 1_555 1_555 yes
C(50) Sm(2) S(3) C(57) 122.1(5) 1_555 1_555 1_555 1_555 yes
C(50) Sm(2) S(4) C(65) -75.4(5) 1_555 1_555 1_555 1_555 yes
C(50) Sm(2) C(47) C(51) -31.9(8) 1_555 1_555 1_555 1_555 yes
C(50) Sm(2) C(47) C(53) -167(1) 1_555 1_555 1_555 1_555 yes
C(50) Sm(2) C(48) C(54) 155.8(10) 1_555 1_555 1_555 1_555 yes
C(50) Sm(2) C(49) C(55) 114(1) 1_555 1_555 1_555 1_555 yes
C(50) Sm(2) C(51) C(52) -137(1) 1_555 1_555 1_555 1_555 yes
C(50) C(49) Sm(2) C(51) 35.9(7) 1_555 1_555 1_555 1_555 yes
C(50) C(49) C(48) C(54) 170.8(10) 1_555 1_555 1_555 1_555 yes
C(50) C(51) C(47) C(53) -167(1) 1_555 1_555 1_555 1_555 yes
C(51) Sm(2) S(3) C(57) 150.1(5) 1_555 1_555 1_555 1_555 yes
C(51) Sm(2) S(4) C(65) -97.0(5) 1_555 1_555 1_555 1_555 yes
C(51) Sm(2) C(47) C(53) -135(1) 1_555 1_555 1_555 1_555 yes
C(51) Sm(2) C(48) C(54) -163.0(9) 1_555 1_555 1_555 1_555 yes
C(51) Sm(2) C(49) C(55) 150(1) 1_555 1_555 1_555 1_555 yes
C(51) Sm(2) C(50) C(56) 119(1) 1_555 1_555 1_555 1_555 yes
C(51) C(47) C(48) C(54) -168(1) 1_555 1_555 1_555 1_555 yes
C(51) C(50) C(49) C(55) 172.8(9) 1_555 1_555 1_555 1_555 yes
C(52) C(51) C(47) C(53) 15(2) 1_555 1_555 1_555 1_555 yes
C(52) C(51) C(50) C(56) -2(2) 1_555 1_555 1_555 1_555 yes
C(53) C(47) C(48) C(54) -7(1) 1_555 1_555 1_555 1_555 yes
C(54) C(48) C(49) C(55) 3(2) 1_555 1_555 1_555 1_555 yes
C(55) C(49) C(50) C(56) -3(1) 1_555 1_555 1_555 1_555 yes
C(57) C(58) C(59) C(60) 92(13) 1_555 1_555 1_555 1_555 yes
C(57) C(58) C(59) C(64) -96(13) 1_555 1_555 1_555 1_555 yes
C(58) C(59) C(60) C(61) -167(1) 1_555 1_555 1_555 1_555 yes
C(58) C(59) C(64) C(63) 164(1) 1_555 1_555 1_555 1_555 yes
C(59) C(60) C(61) C(62) -23(1) 1_555 1_555 1_555 1_555 yes
C(59) C(64) C(63) C(62) 27(2) 1_555 1_555 1_555 1_555 yes
C(60) C(59) C(64) C(63) -24(2) 1_555 1_555 1_555 1_555 yes
C(60) C(61) C(62) C(63) 27(2) 1_555 1_555 1_555 1_555 yes
C(61) C(60) C(59) C(64) 21(1) 1_555 1_555 1_555 1_555 yes
C(61) C(62) C(63) C(64) -29(2) 1_555 1_555 1_555 1_555 yes
C(65) C(66) C(67) C(68) 102(23) 1_555 1_555 1_555 1_555 yes
C(65) C(66) C(67) C(72) -82(23) 1_555 1_555 1_555 1_555 yes
C(66) C(67) C(68) C(69) 178.1(10) 1_555 1_555 1_555 1_555 yes
C(66) C(67) C(72) C(71) 179(1) 1_555 1_555 1_555 1_555 yes
C(67) C(68) C(69) C(70) 0(2) 1_555 1_555 1_555 1_555 yes
C(67) C(72) C(71) C(70) 6(1) 1_555 1_555 1_555 1_555 yes
C(68) C(67) C(72) C(71) -5(2) 1_555 1_555 1_555 1_555 yes
C(68) C(69) C(70) C(71) 0(1) 1_555 1_555 1_555 1_555 yes
C(69) C(68) C(67) C(72) 2(2) 1_555 1_555 1_555 1_555 yes
C(69) C(70) C(71) C(72) -4(1) 1_555 1_555 1_555 1_555 yes
C(73) N(1) C(75) C(76) 162.8(9) 1_555 1_555 1_555 1_555 yes
C(74) N(1) C(75) C(76) -81(1) 1_555 1_555 1_555 1_555 yes
C(75) C(76) N(2) C(77) 163.8(9) 1_555 1_555 1_555 1_555 yes
C(75) C(76) N(2) C(78) -84(1) 1_555 1_555 1_555 1_555 yes
C(75) C(76) N(2) Li(1) 58(1) 1_555 1_555 1_555 1_555 yes
C(76) C(75) N(1) Li(1) 56(1) 1_555 1_555 1_555 1_555 yes
C(79) N(3) C(81) C(82) 162.8(9) 1_555 1_555 1_555 1_555 yes
C(80) N(3) C(81) C(82) -107(1) 1_555 1_555 1_555 1_555 yes
C(81) C(82) N(4) C(83) 156.0(9) 1_555 1_555 1_555 1_555 yes
C(81) C(82) N(4) C(84) -60(1) 1_555 1_555 1_555 1_555 yes
C(81) C(82) N(4) Li(1) 58.5(9) 1_555 1_555 1_555 1_555 yes
C(82) C(81) N(3) Li(1) 49(1) 1_555 1_555 1_555 1_555 yes
C(85) N(5) C(87) C(88) 165.2(9) 1_555 1_555 1_555 1_555 yes
C(86) N(5) C(87) C(88) -75(1) 1_555 1_555 1_555 1_555 yes
C(87) C(88) N(6) C(89) -88(1) 1_555 1_555 1_555 1_555 yes
C(87) C(88) N(6) C(90) 165.8(10) 1_555 1_555 1_555 1_555 yes
C(87) C(88) N(6) Li(2) 52(1) 1_555 1_555 1_555 1_555 yes
C(88) C(87) N(5) Li(2) 44(1) 1_555 1_555 1_555 1_555 yes
C(91) N(7) C(93) C(94) -72(1) 1_555 1_555 1_555 1_555 yes
C(92) N(7) C(93) C(94) 177.1(9) 1_555 1_555 1_555 1_555 yes
C(93) C(94) N(8) C(95) 157(1) 1_555 1_555 1_555 1_555 yes
C(93) C(94) N(8) C(96) -63(1) 1_555 1_555 1_555 1_555 yes
C(93) C(94) N(8) Li(2) 45.9(10) 1_555 1_555 1_555 1_555 yes
C(94) C(93) N(7) Li(2) 54.6(9) 1_555 1_555 1_555 1_555 yes
